data_7102687
loop_
_publ_author_name
'Tatsumi, Yasuki'
'Naga, Tomoki'
'Nakashima, Hiromitsu'
'Murahashi, Tetsuro'
'Kurosawa, Hideo'

_publ_section_title
;
 Stepwise growth of polypalladium chains in 1,4-diphenyl-1,3-butadiene
 sandwich complexes.
;
_journal_issue 12
_journal_name_full 'Chemical communications (Cambridge, England)'
_journal_page_first 1430
_journal_page_last 1431
_journal_paper_doi 10.1039/b403098b
_journal_year 2004
_chemical_formula_sum 'C34 H32 B2 Cl2 F8 Pd2'
_chemical_formula_weight 897.94
_space_group_IT_number 15
_symmetry_cell_setting monoclinic
_symmetry_Int_Tables_number 15
_symmetry_space_group_name_Hall '-C 2yc'
_symmetry_space_group_name_H-M 'C 1 2/c 1'
_audit_creation_date 'Mon Apr  5 13:56:17 2004'
_audit_creation_method 'by teXsan'
_cell_angle_alpha 90
_cell_angle_beta 114.108(2)
_cell_angle_gamma 90
_cell_formula_units_Z 4
_cell_length_a 20.479(1)
_cell_length_b 7.9523(4)
_cell_length_c 22.452(2)
_cell_measurement_reflns_used 17439
_cell_measurement_temperature 213.2
_cell_measurement_theta_max 27.4
_cell_measurement_theta_min 2.0
_cell_volume 3337.4(4)
_computing_cell_refinement PROCESS-AUTO
_computing_data_collection PROCESS-AUTO
_computing_data_reduction 'teXsan Ver. 1.11'
_computing_publication_material 'teXsan Ver. 1.11'
_computing_structure_refinement 'teXsan Ver. 1.10'
_computing_structure_solution SIR92
_diffrn_detector_area_resol_mean 10.00
_diffrn_measured_fraction_theta_full 0.9916
_diffrn_measured_fraction_theta_max 0.9916
_diffrn_measurement_device_type 'Rigaku RAXIS-RAPID Imaging Plate'
_diffrn_measurement_method \w
_diffrn_radiation_type 'Mo K\a'
_diffrn_radiation_wavelength 0.7107
_diffrn_reflns_av_R_equivalents 0.042
_diffrn_reflns_limit_h_max 26
_diffrn_reflns_limit_h_min -26
_diffrn_reflns_limit_k_max 10
_diffrn_reflns_limit_k_min -10
_diffrn_reflns_limit_l_max 28
_diffrn_reflns_limit_l_min -28
_diffrn_reflns_number 13760
_diffrn_reflns_theta_full 27.38
_diffrn_reflns_theta_max 27.38
_exptl_absorpt_coefficient_mu 1.308
_exptl_absorpt_correction_T_max 0.855
_exptl_absorpt_correction_T_min 0.693
_exptl_absorpt_correction_type multi-scan
_exptl_absorpt_process_details '(Higashi, 1995)'
_exptl_crystal_colour brown
_exptl_crystal_density_diffrn 1.787
_exptl_crystal_density_method 'not measured'
_exptl_crystal_description platelet
_exptl_crystal_size_max 0.230
_exptl_crystal_size_mid 0.180
_exptl_crystal_size_min 0.120
_refine_diff_density_max 0.79
_refine_diff_density_min -0.51
_refine_ls_extinction_method none
_refine_ls_goodness_of_fit_ref 1.128
_refine_ls_hydrogen_treatment noref
_refine_ls_number_parameters 238
_refine_ls_number_reflns 2818
_refine_ls_R_factor_gt 0.0578
_refine_ls_shift/su_max 0.0936
_refine_ls_structure_factor_coef F
_refine_ls_weighting_scheme unit
_refine_ls_wR_factor_ref 0.0674
_reflns_number_gt 2818
_reflns_number_total 3757
_reflns_threshold_expression F^2^>2.0\s(F^2^)
_cod_data_source_file b403098b.txt
_cod_data_source_block tatsumi
_cod_original_formula_sum 'C34 H32 B2 Cl2 F8 Pd2 '
_cod_database_code 7102687

loop_
_symmetry_equiv_pos_as_xyz
x,y,z
-x,y,1/2-z
-x,-y,-z
x,-y,1/2+z
1/2+x,1/2+y,z
1/2-x,1/2+y,1/2-z
1/2-x,1/2-y,-z
1/2+x,1/2-y,1/2+z

loop_
_atom_site_label
_atom_site_type_symbol
_atom_site_fract_x
_atom_site_fract_y
_atom_site_fract_z
_atom_site_U_iso_or_equiv
_atom_site_adp_type
_atom_site_occupancy
_atom_site_calc_flag
_atom_site_refinement_flags
Pd(1) Pd 0.56986(4) 0.5270(1) 0.04919(4) 0.0257(2) Uani 0.80 d P
Pd(1') Pd 0.4273(2) 0.5362(6) -0.0289(2) 0.038(1) Uani 0.20 d P
Cl Cl 0.9130(1) 0.8558(4) 0.2095(1) 0.0658(8) Uani 1.00 d .
F(1) F 0.9391(3) 0.4981(8) 0.1186(3) 0.074(2) Uani 1.00 d .
F(2) F 1.0269(3) 0.4049(10) 0.0946(3) 0.083(2) Uani 1.00 d .
F(3) F 0.9633(5) 0.2250(9) 0.1281(4) 0.112(3) Uani 1.00 d .
F(4) F 0.9148(4) 0.343(1) 0.0291(3) 0.097(3) Uani 1.00 d .
C(1) C 0.6274(4) 0.679(1) 0.0048(4) 0.046(2) Uani 1.00 d .
C(2) C 0.5515(5) 0.717(1) -0.0252(5) 0.029(2) Uani 0.80 d P
C(2') C 0.558(2) 0.613(6) -0.056(2) 0.046(9) Uiso 0.20 d P
C(3) C 0.5011(5) 0.361(1) 0.0813(5) 0.029(2) Uani 0.80 d P
C(3') C 0.491(3) 0.305(7) 0.057(3) 0.044(10) Uiso 0.20 d P
C(4) C 0.5726(4) 0.3099(10) 0.1069(4) 0.035(2) Uani 1.00 d .
C(5) C 0.6289(5) 0.403(1) 0.1496(4) 0.030(2) Uani 0.80 d P
C(5') C 0.625(2) 0.271(5) 0.103(2) 0.038(8) Uiso 0.20 d P
C(6) C 0.7047(4) 0.356(1) 0.1712(4) 0.046(2) Uani 1.00 d .
C(7) C 0.7315(5) 0.254(1) 0.1378(4) 0.051(2) Uani 1.00 d .
C(8) C 0.8028(6) 0.217(1) 0.1615(5) 0.059(3) Uani 1.00 d .
C(9) C 0.8487(5) 0.283(1) 0.2201(6) 0.065(3) Uani 1.00 d .
C(10) C 0.8232(6) 0.387(1) 0.2542(4) 0.060(3) Uani 1.00 d .
C(11) C 0.7510(5) 0.429(1) 0.2286(5) 0.051(3) Uani 1.00 d .
C(12) C 0.6632(5) 0.557(1) -0.0169(4) 0.052(3) Uani 1.00 d .
C(13) C 0.7349(5) 0.525(1) 0.0201(5) 0.051(3) Uani 1.00 d .
C(14) C 0.7706(4) 0.607(1) 0.0797(4) 0.047(2) Uani 1.00 d .
C(15) C 0.7349(5) 0.718(1) 0.1023(5) 0.051(3) Uani 1.00 d .
C(16) C 0.6642(5) 0.754(1) 0.0658(5) 0.050(3) Uani 1.00 d .
C(17) C 0.9637(4) 0.677(1) 0.2503(4) 0.041(2) Uani 1.00 d .
B(1) B 0.9614(5) 0.364(1) 0.0925(5) 0.042(3) Uani 1.00 d .
H(1) H 0.5313 0.8163 -0.0126 0.0579 Uiso 1.00 calc .
H(2) H 0.4848 0.4431 0.1061 0.0579 Uiso 1.00 calc .
H(3) H 0.5835 0.2010 0.0937 0.0439 Uiso 1.00 calc .
H(4) H 0.6215 0.4716 0.1843 0.0579 Uiso 1.00 calc .
H(5) H 0.7000 0.2072 0.0972 0.0612 Uiso 1.00 calc .
H(6) H 0.8206 0.1465 0.1374 0.0709 Uiso 1.00 calc .
H(7) H 0.8983 0.2547 0.2374 0.0776 Uiso 1.00 calc .
H(8) H 0.8500 0.4258 0.2972 0.0579 Uiso 1.00 calc .
H(9) H 0.7373 0.5140 0.2525 0.0579 Uiso 1.00 calc .
H(10) H 0.6379 0.4978 -0.0566 0.0620 Uiso 1.00 calc .
H(11) H 0.7599 0.4472 0.0050 0.0618 Uiso 1.00 calc .
H(12) H 0.8217 0.5521 0.0989 0.0579 Uiso 1.00 calc .
H(13) H 0.7629 0.7628 0.1488 0.0579 Uiso 1.00 calc .
H(14) H 0.6399 0.8316 0.0821 0.0591 Uiso 1.00 calc .
H(15) H 0.9380 0.5770 0.2380 0.0507 Uiso 1.00 calc .
H(16) H 0.9690 0.6780 0.2950 0.0507 Uiso 1.00 calc .
Pd(1*) Pd 0.43014(4) 0.4730(1) -0.04919(4) 0.0257(2) Uani 0.80 d P
Pd(1'*) Pd 0.5727(2) 0.4638(6) 0.0289(2) 0.038(1) Uani 0.20 d P
C(3'*) C 0.509(3) 0.695(7) -0.057(3) 0.044(10) Uiso 0.20 d P
C(1*) C 0.3726(4) 0.321(1) -0.0048(4) 0.046(2) Uani 1.00 d .
C(2*) C 0.4485(5) 0.283(1) 0.0252(5) 0.029(2) Uani 0.80 d P
C(2'*) C 0.442(2) 0.387(6) 0.056(2) 0.046(9) Uiso 0.20 d P
C(3*) C 0.4989(5) 0.639(1) -0.0813(5) 0.029(2) Uani 0.80 d P
C(4*) C 0.4274(4) 0.6901(10) -0.1069(4) 0.035(2) Uani 1.00 d .
C(5'*) C 0.375(2) 0.729(5) -0.103(2) 0.038(8) Uiso 0.20 d P
C(12*) C 0.3368(5) 0.443(1) 0.0169(4) 0.052(3) Uani 1.00 d .
H(2*) H 0.5152 0.5569 -0.1061 0.0579 Uiso 1.00 calc .
C(17') C 1.0363(4) 0.677(1) 0.2497(4) 0.041(2) Uani 1.00 d .
C(5*) C 0.3711(5) 0.597(1) -0.1496(4) 0.030(2) Uani 0.80 d P
C(16*) C 0.3358(5) 0.246(1) -0.0658(5) 0.050(3) Uani 1.00 d .
H(1*) H 0.4687 0.1837 0.0126 0.0579 Uiso 1.00 calc .
H(3*) H 0.4165 0.7990 -0.0937 0.0439 Uiso 1.00 calc .
C(6*) C 0.2953(4) 0.644(1) -0.1712(4) 0.046(2) Uani 1.00 d .
C(13*) C 0.2651(5) 0.475(1) -0.0201(5) 0.051(3) Uani 1.00 d .
H(10*) H 0.3621 0.5022 0.0566 0.0620 Uiso 1.00 calc .
Cl(') Cl 1.0870(1) 0.8558(4) 0.2905(1) 0.0658(8) Uani 1.00 d .
H(15') H 1.0620 0.5770 0.2620 0.0507 Uiso 1.00 calc .
H(16') H 1.0310 0.6780 0.2050 0.0507 Uiso 1.00 calc .
H(4*) H 0.3785 0.5284 -0.1843 0.0579 Uiso 1.00 calc .
C(15*) C 0.2651(5) 0.282(1) -0.1023(5) 0.051(3) Uani 1.00 d .
H(14*) H 0.3601 0.1684 -0.0821 0.0591 Uiso 1.00 calc .
C(7*) C 0.2685(5) 0.746(1) -0.1378(4) 0.051(2) Uani 1.00 d .
C(11*) C 0.2490(5) 0.571(1) -0.2286(5) 0.051(3) Uani 1.00 d .
C(14*) C 0.2294(4) 0.393(1) -0.0797(4) 0.047(2) Uani 1.00 d .
H(11*) H 0.2401 0.5528 -0.0050 0.0618 Uiso 1.00 calc .
H(13*) H 0.2371 0.2372 -0.1488 0.0579 Uiso 1.00 calc .
C(8*) C 0.1972(6) 0.783(1) -0.1615(5) 0.059(3) Uani 1.00 d .
H(5*) H 0.3000 0.7928 -0.0972 0.0612 Uiso 1.00 calc .
C(10*) C 0.1768(6) 0.613(1) -0.2542(4) 0.060(3) Uani 1.00 d .
H(9*) H 0.2627 0.4860 -0.2525 0.0579 Uiso 1.00 calc .
H(12*) H 0.1783 0.4479 -0.0989 0.0579 Uiso 1.00 calc .
C(9*) C 0.1513(5) 0.717(1) -0.2201(6) 0.065(3) Uani 1.00 d .
H(6*) H 0.1794 0.8535 -0.1374 0.0709 Uiso 1.00 calc .
H(8*) H 0.1500 0.5742 -0.2972 0.0579 Uiso 1.00 calc .
H(7*) H 0.1017 0.7453 -0.2374 0.0776 Uiso 1.00 calc .

loop_
_atom_site_aniso_label
_atom_site_aniso_U_11
_atom_site_aniso_U_22
_atom_site_aniso_U_33
_atom_site_aniso_U_12
_atom_site_aniso_U_13
_atom_site_aniso_U_23
Pd(1) 0.0251(3) 0.0276(4) 0.0264(4) 0.0009(3) 0.0125(3) 0.0025(4)
Pd(1') 0.033(2) 0.044(3) 0.039(2) -0.001(2) 0.016(2) 0.015(2)
Cl 0.046(1) 0.082(2) 0.057(1) 0.022(1) 0.008(1) 0.002(1)
F(1) 0.081(4) 0.066(4) 0.080(4) 0.011(3) 0.038(3) -0.022(3)
F(2) 0.049(3) 0.114(6) 0.096(5) -0.002(4) 0.040(3) -0.009(4)
F(3) 0.182(9) 0.057(4) 0.113(6) 0.010(5) 0.076(6) 0.023(4)
F(4) 0.083(5) 0.121(6) 0.067(4) -0.012(4) 0.011(4) -0.034(4)
C(1) 0.040(4) 0.045(5) 0.054(5) 0.009(4) 0.021(4) 0.030(4)
C(2) 0.028(5) 0.028(5) 0.034(5) 0.001(4) 0.014(4) 0.006(4)
C(3) 0.024(4) 0.039(6) 0.022(4) -0.001(4) 0.008(4) 0.007(4)
C(4) 0.033(4) 0.039(4) 0.033(4) 0.004(3) 0.014(3) 0.014(3)
C(5) 0.036(5) 0.036(5) 0.018(4) 0.002(4) 0.011(3) 0.006(3)
C(6) 0.036(4) 0.050(5) 0.052(5) 0.001(4) 0.018(4) 0.017(4)
C(7) 0.063(6) 0.044(5) 0.029(4) -0.002(4) 0.002(4) 0.010(4)
C(8) 0.086(8) 0.043(6) 0.064(7) 0.014(5) 0.048(6) 0.013(5)
C(9) 0.034(5) 0.068(7) 0.098(9) 0.018(5) 0.031(5) 0.046(7)
C(10) 0.066(6) 0.059(6) 0.035(5) -0.021(5) 0.000(4) 0.009(4)
C(11) 0.066(6) 0.045(5) 0.052(5) 0.008(4) 0.034(5) 0.005(4)
C(12) 0.065(6) 0.044(5) 0.047(5) -0.017(4) 0.023(4) 0.000(4)
C(13) 0.057(5) 0.046(5) 0.064(6) 0.012(4) 0.038(5) 0.010(5)
C(14) 0.025(4) 0.059(6) 0.054(5) 0.002(4) 0.013(4) 0.021(4)
C(15) 0.046(5) 0.058(6) 0.050(5) -0.003(4) 0.020(4) 0.006(4)
C(16) 0.045(5) 0.046(5) 0.072(6) 0.003(4) 0.037(5) 0.011(5)
C(17) 0.043(5) 0.042(5) 0.044(5) -0.006(4) 0.023(4) -0.001(4)
B(1) 0.050(5) 0.041(5) 0.043(5) 0.004(4) 0.027(4) -0.011(4)
Pd(1*) 0.0251(3) 0.0276(4) 0.0264(4) 0.0009(3) 0.0125(3) 0.0025(4)
Pd(1'*) 0.033(2) 0.044(3) 0.039(2) -0.001(2) 0.016(2) 0.015(2)
C(1*) 0.040(4) 0.045(5) 0.054(5) 0.009(4) 0.021(4) 0.030(4)
C(2*) 0.028(5) 0.028(5) 0.034(5) 0.001(4) 0.014(4) 0.006(4)
C(3*) 0.024(4) 0.039(6) 0.022(4) -0.001(4) 0.008(4) 0.007(4)
C(4*) 0.033(4) 0.039(4) 0.033(4) 0.004(3) 0.014(3) 0.014(3)
C(12*) 0.065(6) 0.044(5) 0.047(5) -0.017(4) 0.023(4) 0.000(4)
C(17') 0.043(5) 0.042(5) 0.044(5) 0.006(4) 0.023(4) 0.001(4)
C(5*) 0.036(5) 0.036(5) 0.018(4) 0.002(4) 0.011(3) 0.006(3)
C(16*) 0.045(5) 0.046(5) 0.072(6) 0.003(4) 0.037(5) 0.011(5)
C(6*) 0.036(4) 0.050(5) 0.052(5) 0.001(4) 0.018(4) 0.017(4)
C(13*) 0.057(5) 0.046(5) 0.064(6) 0.012(4) 0.038(5) 0.010(5)
Cl(') 0.046(1) 0.082(2) 0.057(1) -0.022(1) 0.008(1) -0.002(1)
C(15*) 0.046(5) 0.058(6) 0.050(5) -0.003(4) 0.020(4) 0.006(4)
C(7*) 0.063(6) 0.044(5) 0.029(4) -0.002(4) 0.002(4) 0.010(4)
C(11*) 0.066(6) 0.045(5) 0.052(5) 0.008(4) 0.034(5) 0.005(4)
C(14*) 0.025(4) 0.059(6) 0.054(5) 0.002(4) 0.013(4) 0.021(4)
C(8*) 0.086(8) 0.043(6) 0.064(7) 0.014(5) 0.048(6) 0.013(5)
C(10*) 0.066(6) 0.059(6) 0.035(5) -0.021(5) 0.000(4) 0.009(4)
C(9*) 0.034(5) 0.068(7) 0.098(9) 0.018(5) 0.031(5) 0.046(7)

loop_
_atom_type_symbol
_atom_type_description
_atom_type_scat_dispersion_real
_atom_type_scat_dispersion_imag
_atom_type_scat_source
C C 0.003 0.002
;International Tables for Crystallography
(1992, Vol. C, Tables 4.2.6.8 and 6.1.1.1)
;
H H 0.000 0.000
;International Tables for Crystallography
(1992, Vol. C, Table 6.1.1.2)
;
B B 0.001 0.001
;International Tables for Crystallography
(1992, Vol. C, Tables 4.2.6.8 and 6.1.1.1)
;
F F 0.017 0.010
;International Tables for Crystallography
(1992, Vol. C, Tables 4.2.6.8 and 6.1.1.1)
;
Pd Pd -0.999 1.007
;International Tables for Crystallography
(1992, Vol. C, Tables 4.2.6.8 and 6.1.1.1)
;
Cl Cl 0.148 0.159
;International Tables for Crystallography
(1992, Vol. C, Tables 4.2.6.8 and 6.1.1.1)
;

loop_
_geom_angle_atom_site_label_1
_geom_angle_atom_site_label_2
_geom_angle_atom_site_label_3
_geom_angle
_geom_angle_publ_flag
Pd(1') Pd(1) C(1) 109.0(2) yes
Pd(1') Pd(1) C(2) 71.5(3) yes
Pd(1') Pd(1) C(2') 72(1) yes
Pd(1') Pd(1) C(3) 64.9(2) yes
Pd(1') Pd(1) C(3') 59(1) yes
Pd(1') Pd(1) C(4) 99.6(2) yes
Pd(1') Pd(1) C(5) 129.7(3) yes
Pd(1') Pd(1) C(5') 120.6(9) yes
Pd(1') Pd(1) C(16) 128.5(2) yes
Pd(1') Pd(1) Pd(1*) 14.2(1) yes
Pd(1') Pd(1) Pd(1'* 87.3(3) yes
Pd(1') Pd(1) C(3'*) 53(1) yes
C(1) Pd(1) C(2) 38.9(3) yes
C(1) Pd(1) C(2') 40(1) yes
C(1) Pd(1) C(3) 172.5(3) yes
C(1) Pd(1) C(3') 157(1) yes
C(1) Pd(1) C(4) 146.4(3) yes
C(1) Pd(1) C(5) 121.1(3) yes
C(1) Pd(1) C(5') 117(1) yes
C(1) Pd(1) C(16) 33.1(3) yes
C(1) Pd(1) Pd(1*) 106.7(2) yes
C(1) Pd(1) Pd(1'* 84.1(5) yes
C(1) Pd(1) C(3'*) 55(1) yes
C(2) Pd(1) C(2') 28(1) yes
C(2) Pd(1) C(3) 136.1(3) yes
C(2) Pd(1) C(3') 130(1) yes
C(2) Pd(1) C(4) 168.4(3) yes
C(2) Pd(1) C(5) 155.4(3) yes
C(2) Pd(1) C(5') 151(1) yes
C(2) Pd(1) C(16) 60.2(3) yes
C(2) Pd(1) Pd(1*) 72.8(2) yes
C(2) Pd(1) Pd(1'* 91.9(5) yes
C(2) Pd(1) C(3'*) 19(1) yes
C(2') Pd(1) C(3) 131(1) yes
C(2') Pd(1) C(3') 118(1) yes
C(2') Pd(1) C(4) 143(1) yes
C(2') Pd(1) C(5) 154(1) yes
C(2') Pd(1) C(5') 125(1) yes
C(2') Pd(1) C(16) 72(1) yes
C(2') Pd(1) Pd(1*) 66(1) yes
C(2') Pd(1) Pd(1'* 63(1) yes
C(2') Pd(1) C(3'*) 27(1) yes
C(3) Pd(1) C(3') 15(1) yes
C(3) Pd(1) C(4) 37.0(3) yes
C(3) Pd(1) C(5) 65.3(3) yes
C(3) Pd(1) C(5') 64(1) yes
C(3) Pd(1) C(16) 154.2(4) yes
C(3) Pd(1) Pd(1*) 66.3(2) yes
C(3) Pd(1) Pd(1'* 91.0(5) yes
C(3) Pd(1) C(3'*) 118(1) yes
C(3') Pd(1) C(4) 39(1) yes
C(3') Pd(1) C(5) 73(1) yes
C(3') Pd(1) C(5') 62(1) yes
C(3') Pd(1) C(16) 168(1) yes
C(3') Pd(1) Pd(1*) 57(1) yes
C(3') Pd(1) Pd(1'* 75(1) yes
C(3') Pd(1) C(3'*) 110(1) yes
C(4) Pd(1) C(5) 35.9(3) yes
C(4) Pd(1) C(5') 28(1) yes
C(4) Pd(1) C(16) 130.4(3) yes
C(4) Pd(1) Pd(1*) 96.8(2) yes
C(4) Pd(1) Pd(1'* 80.0(5) yes
C(4) Pd(1) C(3'*) 149(1) yes
C(5) Pd(1) C(5') 36(1) yes
C(5) Pd(1) C(16) 95.5(3) yes
C(5) Pd(1) Pd(1*) 131.0(2) yes
C(5) Pd(1) Pd(1'* 100.5(4) yes
C(5) Pd(1) C(3'*) 173(1) yes
C(5') Pd(1) C(16) 110.6(10) yes
C(5') Pd(1) Pd(1*) 112.5(9) yes
C(5') Pd(1) Pd(1'* 64(1) yes
C(5') Pd(1) C(3'*) 149(1) yes
C(16) Pd(1) Pd(1*) 132.9(2) yes
C(16) Pd(1) Pd(1'* 110.1(5) yes
C(16) Pd(1) C(3'*) 79(1) yes
Pd(1*) Pd(1) Pd(1'* 73.1(3) yes
Pd(1*) Pd(1) C(3'*) 53(1) yes
Pd(1'* Pd(1) C(3'*) 84(1) yes
Pd(1) Pd(1') Pd(1*) 92.7(3) yes
Pd(1) Pd(1') Pd(1'* 14.50(10) yes
Pd(1) Pd(1') C(3'*) 59(1) yes
Pd(1) Pd(1') C(1*) 109.6(2) yes
Pd(1) Pd(1') C(2*) 73.4(2) yes
Pd(1) Pd(1') C(2'*) 71(1) yes
Pd(1) Pd(1') C(3*) 67.1(2) yes
Pd(1) Pd(1') C(4*) 100.6(3) yes
Pd(1) Pd(1') C(5'*) 124(1) yes
Pd(1) Pd(1') C(12*) 119.6(2) yes
Pd(1) Pd(1') C(5*) 126.6(3) yes
Pd(1*) Pd(1') Pd(1'* 78.2(3) yes
Pd(1*) Pd(1') C(3'*) 87(1) yes
Pd(1*) Pd(1') C(1*) 77.8(5) yes
Pd(1*) Pd(1') C(2*) 70.5(5) yes
Pd(1*) Pd(1') C(2'*) 99(1) yes
Pd(1*) Pd(1') C(3*) 71.9(5) yes
Pd(1*) Pd(1') C(4*) 81.3(5) yes
Pd(1*) Pd(1') C(5'*) 98(1) yes
Pd(1*) Pd(1') C(12*) 108.6(5) yes
Pd(1*) Pd(1') C(5*) 63.7(4) yes
Pd(1'* Pd(1') C(3'*) 59(1) yes
Pd(1'* Pd(1') C(1*) 106.0(3) yes
Pd(1'* Pd(1') C(2*) 68.7(3) yes
Pd(1'* Pd(1') C(2'*) 74(1) yes
Pd(1'* Pd(1') C(3*) 62.7(2) yes
Pd(1'* Pd(1') C(4*) 98.2(3) yes
Pd(1'* Pd(1') C(5'*) 126(1) yes
Pd(1'* Pd(1') C(12*) 124.3(3) yes
Pd(1'* Pd(1') C(5*) 118.2(3) yes
C(3'*) Pd(1') C(1*) 161(1) yes
C(3'*) Pd(1') C(2*) 127(1) yes
C(3'*) Pd(1') C(2'*) 131(1) yes
C(3'*) Pd(1') C(3*) 16(1) yes
C(3'*) Pd(1') C(4*) 40(1) yes
C(3'*) Pd(1') C(5'*) 66(1) yes
C(3'*) Pd(1') C(12*) 163(1) yes
C(3'*) Pd(1') C(5*) 71(1) yes
C(1*) Pd(1') C(2*) 37.3(3) yes
C(1*) Pd(1') C(2'*) 42(1) yes
C(1*) Pd(1') C(3*) 149.2(4) yes
C(1*) Pd(1') C(4*) 143.8(3) yes
C(1*) Pd(1') C(5'*) 125(1) yes
C(1*) Pd(1') C(12*) 33.4(3) yes
C(1*) Pd(1') C(5*) 110.7(3) yes
C(2*) Pd(1') C(2'*) 28(1) yes
C(2*) Pd(1') C(3*) 122.8(4) yes
C(2*) Pd(1') C(4*) 150.6(4) yes
C(2*) Pd(1') C(5'*) 160(1) yes
C(2*) Pd(1') C(12*) 63.1(4) yes
C(2*) Pd(1') C(5*) 129.8(4) yes
C(2'*) Pd(1') C(3*) 137(1) yes
C(2'*) Pd(1') C(4*) 172(1) yes
C(2'*) Pd(1') C(5'*) 154(1) yes
C(2'*) Pd(1') C(12*) 49(1) yes
C(2'*) Pd(1') C(5*) 153(1) yes
C(3*) Pd(1') C(4*) 35.7(3) yes
C(3*) Pd(1') C(5'*) 65(1) yes
C(3*) Pd(1') C(12*) 173.0(3) yes
C(3*) Pd(1') C(5*) 60.2(3) yes
C(4*) Pd(1') C(5'*) 30(1) yes
C(4*) Pd(1') C(12*) 137.3(3) yes
C(4*) Pd(1') C(5*) 33.1(3) yes
C(5'*) Pd(1') C(12*) 107(1) yes
C(5'*) Pd(1') C(5*) 35(1) yes
C(12*) Pd(1') C(5*) 113.4(3) yes
Pd(1) C(1) C(2) 69.7(6) yes
Pd(1) C(1) C(2') 75(2) yes
Pd(1) C(1) C(12) 103.1(6) yes
Pd(1) C(1) C(16) 88.0(7) yes
Pd(1) C(1) Pd(1'* 18.1(2) yes
C(2) C(1) C(2') 42(1) yes
C(2) C(1) C(12) 126.1(8) yes
C(2) C(1) C(16) 114.5(9) yes
C(2) C(1) Pd(1'* 73.9(6) yes
C(2') C(1) C(12) 83(1) yes
C(2') C(1) C(16) 154(2) yes
C(2') C(1) Pd(1'* 65(1) yes
C(12) C(1) C(16) 118.6(7) yes
C(12) C(1) Pd(1'* 86.5(6) yes
C(16) C(1) Pd(1'* 102.3(7) yes
Pd(1) C(2) C(1) 71.4(5) yes
Pd(1) C(2) C(2') 85(2) yes
Pd(1) C(2) Pd(1'* 17.6(1) yes
Pd(1) C(2) C(3'*) 106(3) yes
Pd(1) C(2) C(3*) 101.8(7) yes
C(1) C(2) C(2') 76(2) yes
C(1) C(2) Pd(1'* 68.8(5) yes
C(1) C(2) C(3'*) 147(4) yes
C(1) C(2) C(3*) 126.8(9) yes
C(2') C(2) Pd(1'* 68(2) yes
C(2') C(2) C(3'*) 71(4) yes
C(2') C(2) C(3*) 50(2) yes
Pd(1'* C(2) C(3'*) 99(3) yes
Pd(1'* C(2) C(3*) 89.6(6) yes
C(3'*) C(2) C(3*) 20(4) yes
Pd(1) C(2') C(1) 63(1) yes
Pd(1) C(2') C(2) 66(2) yes
Pd(1) C(2') Pd(1'* 16.9(4) yes
Pd(1) C(2') C(3'*) 85(4) yes
Pd(1) C(2') C(3*) 102(3) yes
C(1) C(2') C(2) 61(1) yes
C(1) C(2') Pd(1'* 71(1) yes
C(1) C(2') C(3'*) 106(4) yes
C(1) C(2') C(3*) 140(4) yes
C(2) C(2') Pd(1'* 83(2) yes
C(2) C(2') C(3'*) 44(3) yes
C(2) C(2') C(3*) 79(3) yes
Pd(1'* C(2') C(3'*) 97(4) yes
Pd(1'* C(2') C(3*) 106(3) yes
C(3'*) C(2') C(3*) 34(2) yes
Pd(1) C(3) C(3') 98(5) yes
Pd(1) C(3) C(4) 67.4(6) yes
Pd(1) C(3) Pd(1'* 17.1(1) yes
Pd(1) C(3) C(2*) 108.6(7) yes
Pd(1) C(3) C(2'*) 114(2) yes
C(3') C(3) C(4) 93(5) yes
C(3') C(3) Pd(1'* 82(6) yes
C(3') C(3) C(2*) 27(5) yes
C(3') C(3) C(2'*) 77(5) yes
C(4) C(3) Pd(1'* 63.1(6) yes
C(4) C(3) C(2*) 121.4(9) yes
C(4) C(3) C(2'*) 171(2) yes
Pd(1'* C(3) C(2*) 96.3(7) yes
Pd(1'* C(3) C(2'*) 115(2) yes
C(2*) C(3) C(2'*) 50(2) yes
Pd(1) C(3') C(3) 65(5) yes
Pd(1) C(3') C(4) 59(1) yes
Pd(1) C(3') Pd(1*) 69(1) yes
Pd(1) C(3') Pd(1'* 16.5(4) yes
Pd(1) C(3') C(2*) 123(4) yes
Pd(1) C(3') C(2'*) 99(3) yes
C(3) C(3') C(4) 61(3) yes
C(3) C(3') Pd(1*) 106(4) yes
C(3) C(3') Pd(1'* 80(5) yes
C(3) C(3') C(2*) 131(8) yes
C(3) C(3') C(2'*) 68(5) yes
C(4) C(3') Pd(1*) 127(3) yes
C(4) C(3') Pd(1'* 61(2) yes
C(4) C(3') C(2*) 167(6) yes
C(4) C(3') C(2'*) 129(4) yes
Pd(1*) C(3') Pd(1'* 66(1) yes
Pd(1*) C(3') C(2*) 54(3) yes
Pd(1*) C(3') C(2'*) 66(3) yes
Pd(1'* C(3') C(2*) 117(5) yes
Pd(1'* C(3') C(2'*) 112(4) yes
C(2*) C(3') C(2'*) 63(4) yes
Pd(1) C(4) C(3) 75.6(6) yes
Pd(1) C(4) C(3') 80(2) yes
Pd(1) C(4) C(5) 78.1(5) yes
Pd(1) C(4) C(5') 88(2) yes
Pd(1) C(4) Pd(1'* 18.7(1) yes
C(3) C(4) C(3') 25(2) yes
C(3) C(4) C(5) 124.5(8) yes
C(3) C(4) C(5') 154(2) yes
C(3) C(4) Pd(1'* 81.2(6) yes
C(3') C(4) C(5) 147(2) yes
C(3') C(4) C(5') 133(3) yes
C(3') C(4) Pd(1'* 77(2) yes
C(5) C(4) C(5') 69(1) yes
C(5) C(4) Pd(1'* 88.9(6) yes
C(5') C(4) Pd(1'* 77(2) yes
Pd(1) C(5) C(4) 65.9(4) yes
Pd(1) C(5) C(5') 76(1) yes
Pd(1) C(5) C(6) 119.6(7) yes
Pd(1) C(5) Pd(1'* 15.8(1) yes
C(4) C(5) C(5') 47(1) yes
C(4) C(5) C(6) 124.0(9) yes
C(4) C(5) Pd(1'* 58.0(5) yes
C(5') C(5) C(6) 77(1) yes
C(5') C(5) Pd(1'* 60(1) yes
C(6) C(5) Pd(1'* 111.1(7) yes
Pd(1) C(5') C(4) 62(1) yes
Pd(1) C(5') C(5) 67(1) yes
Pd(1) C(5') C(6) 100(1) yes
Pd(1) C(5') Pd(1'* 16.6(3) yes
C(4) C(5') C(5) 62(2) yes
C(4) C(5') C(6) 112(2) yes
C(4) C(5') Pd(1'* 71(1) yes
C(5) C(5') C(6) 51(1) yes
C(5) C(5') Pd(1'* 84(1) yes
C(6) C(5') Pd(1'* 111(1) yes
C(5) C(6) C(5') 50(1) yes
C(5) C(6) C(7) 125.4(7) yes
C(5) C(6) C(11) 115.3(9) yes
C(5') C(6) C(7) 75(1) yes
C(5') C(6) C(11) 164(1) yes
C(7) C(6) C(11) 119.2(8) yes
C(6) C(7) C(8) 121.2(8) yes
C(7) C(8) C(9) 119(1) yes
C(8) C(9) C(10) 119.9(10) yes
C(9) C(10) C(11) 119.9(8) yes
C(6) C(11) C(10) 119.5(10) yes
C(1) C(12) C(13) 119.5(8) yes
C(1) C(12) Pd(1'* 60.1(6) yes
C(13) C(12) Pd(1'* 118.0(7) yes
C(12) C(13) C(14) 120.2(10) yes
C(13) C(14) C(15) 120.3(7) yes
C(14) C(15) C(16) 120.5(9) yes
Pd(1) C(16) C(1) 59.0(5) yes
Pd(1) C(16) C(15) 119.2(7) yes
C(1) C(16) C(15) 120.8(10) yes
F(1) B(1) F(2) 107.2(8) yes
F(1) B(1) F(3) 108(1) yes
F(1) B(1) F(4) 109.1(8) yes
F(2) B(1) F(3) 112.4(8) yes
F(2) B(1) F(4) 109.0(10) yes
F(3) B(1) F(4) 110.7(8) yes
Pd(1) Pd(1*) Pd(1') 73.1(3) yes
Pd(1) Pd(1*) C(3') 53(1) yes
Pd(1) Pd(1*) Pd(1'* 14.2(1) yes
Pd(1) Pd(1*) C(3'*) 57(1) yes
Pd(1) Pd(1*) C(1*) 106.7(2) yes
Pd(1) Pd(1*) C(2*) 72.8(2) yes
Pd(1) Pd(1*) C(2'*) 66(1) yes
Pd(1) Pd(1*) C(3*) 66.3(2) yes
Pd(1) Pd(1*) C(4*) 96.8(2) yes
Pd(1) Pd(1*) C(5'*) 112.5(9) yes
Pd(1) Pd(1*) C(5*) 131.0(2) yes
Pd(1) Pd(1*) C(16*) 132.9(2) yes
Pd(1') Pd(1*) C(3') 84(1) yes
Pd(1') Pd(1*) Pd(1'* 87.3(3) yes
Pd(1') Pd(1*) C(3'*) 75(1) yes
Pd(1') Pd(1*) C(1*) 84.1(5) yes
Pd(1') Pd(1*) C(2*) 91.9(5) yes
Pd(1') Pd(1*) C(2'*) 63(1) yes
Pd(1') Pd(1*) C(3*) 91.0(5) yes
Pd(1') Pd(1*) C(4*) 80.0(5) yes
Pd(1') Pd(1*) C(5'*) 64(1) yes
Pd(1') Pd(1*) C(5*) 100.5(4) yes
Pd(1') Pd(1*) C(16*) 110.1(5) yes
C(3') Pd(1*) Pd(1'* 53(1) yes
C(3') Pd(1*) C(3'*) 110(1) yes
C(3') Pd(1*) C(1*) 55(1) yes
C(3') Pd(1*) C(2*) 19(1) yes
C(3') Pd(1*) C(2'*) 27(1) yes
C(3') Pd(1*) C(3*) 118(1) yes
C(3') Pd(1*) C(4*) 149(1) yes
C(3') Pd(1*) C(5'*) 149(1) yes
C(3') Pd(1*) C(5*) 173(1) yes
C(3') Pd(1*) C(16*) 79(1) yes
Pd(1'* Pd(1*) C(3'*) 59(1) yes
Pd(1'* Pd(1*) C(1*) 109.0(2) yes
Pd(1'* Pd(1*) C(2*) 71.5(3) yes
Pd(1'* Pd(1*) C(2'*) 72(1) yes
Pd(1'* Pd(1*) C(3*) 64.9(2) yes
Pd(1'* Pd(1*) C(4*) 99.6(2) yes
Pd(1'* Pd(1*) C(5'*) 120.6(9) yes
Pd(1'* Pd(1*) C(5*) 129.7(3) yes
Pd(1'* Pd(1*) C(16*) 128.5(2) yes
C(3'*) Pd(1*) C(1*) 157(1) yes
C(3'*) Pd(1*) C(2*) 130(1) yes
C(3'*) Pd(1*) C(2'*) 118(1) yes
C(3'*) Pd(1*) C(3*) 15(1) yes
C(3'*) Pd(1*) C(4*) 39(1) yes
C(3'*) Pd(1*) C(5'*) 62(1) yes
C(3'*) Pd(1*) C(5*) 73(1) yes
C(3'*) Pd(1*) C(16*) 168(1) yes
C(1*) Pd(1*) C(2*) 38.9(3) yes
C(1*) Pd(1*) C(2'*) 40(1) yes
C(1*) Pd(1*) C(3*) 172.5(3) yes
C(1*) Pd(1*) C(4*) 146.4(3) yes
C(1*) Pd(1*) C(5'*) 117(1) yes
C(1*) Pd(1*) C(5*) 121.1(3) yes
C(1*) Pd(1*) C(16*) 33.1(3) yes
C(2*) Pd(1*) C(2'*) 28(1) yes
C(2*) Pd(1*) C(3*) 136.1(3) yes
C(2*) Pd(1*) C(4*) 168.4(3) yes
C(2*) Pd(1*) C(5'*) 151(1) yes
C(2*) Pd(1*) C(5*) 155.4(3) yes
C(2*) Pd(1*) C(16*) 60.2(3) yes
C(2'*) Pd(1*) C(3*) 131(1) yes
C(2'*) Pd(1*) C(4*) 143(1) yes
C(2'*) Pd(1*) C(5'*) 125(1) yes
C(2'*) Pd(1*) C(5*) 154(1) yes
C(2'*) Pd(1*) C(16*) 72(1) yes
C(3*) Pd(1*) C(4*) 37.0(3) yes
C(3*) Pd(1*) C(5'*) 64(1) yes
C(3*) Pd(1*) C(5*) 65.3(3) yes
C(3*) Pd(1*) C(16*) 154.2(4) yes
C(4*) Pd(1*) C(5'*) 28(1) yes
C(4*) Pd(1*) C(5*) 35.9(3) yes
C(4*) Pd(1*) C(16*) 130.4(3) yes
C(5'*) Pd(1*) C(5*) 36(1) yes
C(5'*) Pd(1*) C(16*) 110.6(10) yes
C(5*) Pd(1*) C(16*) 95.5(3) yes
Pd(1) Pd(1'* Pd(1') 78.2(3) yes
Pd(1) Pd(1'* C(1) 77.8(5) yes
Pd(1) Pd(1'* C(2) 70.5(5) yes
Pd(1) Pd(1'* C(2') 99(1) yes
Pd(1) Pd(1'* C(3) 71.9(5) yes
Pd(1) Pd(1'* C(3') 87(1) yes
Pd(1) Pd(1'* C(4) 81.3(5) yes
Pd(1) Pd(1'* C(5) 63.7(4) yes
Pd(1) Pd(1'* C(5') 98(1) yes
Pd(1) Pd(1'* C(12) 108.6(5) yes
Pd(1) Pd(1'* Pd(1*) 92.7(3) yes
Pd(1') Pd(1'* C(1) 106.0(3) yes
Pd(1') Pd(1'* C(2) 68.7(3) yes
Pd(1') Pd(1'* C(2') 74(1) yes
Pd(1') Pd(1'* C(3) 62.7(2) yes
Pd(1') Pd(1'* C(3') 59(1) yes
Pd(1') Pd(1'* C(4) 98.2(3) yes
Pd(1') Pd(1'* C(5) 118.2(3) yes
Pd(1') Pd(1'* C(5') 126(1) yes
Pd(1') Pd(1'* C(12) 124.3(3) yes
Pd(1') Pd(1'* Pd(1*) 14.50(10) yes
C(1) Pd(1'* C(2) 37.3(3) yes
C(1) Pd(1'* C(2') 42(1) yes
C(1) Pd(1'* C(3) 149.2(4) yes
C(1) Pd(1'* C(3') 161(1) yes
C(1) Pd(1'* C(4) 143.8(3) yes
C(1) Pd(1'* C(5) 110.7(3) yes
C(1) Pd(1'* C(5') 125(1) yes
C(1) Pd(1'* C(12) 33.4(3) yes
C(1) Pd(1'* Pd(1*) 109.6(2) yes
C(2) Pd(1'* C(2') 28(1) yes
C(2) Pd(1'* C(3) 122.8(4) yes
C(2) Pd(1'* C(3') 127(1) yes
C(2) Pd(1'* C(4) 150.6(4) yes
C(2) Pd(1'* C(5) 129.8(4) yes
C(2) Pd(1'* C(5') 160(1) yes
C(2) Pd(1'* C(12) 63.1(4) yes
C(2) Pd(1'* Pd(1*) 73.4(2) yes
C(2') Pd(1'* C(3) 137(1) yes
C(2') Pd(1'* C(3') 131(1) yes
C(2') Pd(1'* C(4) 172(1) yes
C(2') Pd(1'* C(5) 153(1) yes
C(2') Pd(1'* C(5') 154(1) yes
C(2') Pd(1'* C(12) 49(1) yes
C(2') Pd(1'* Pd(1*) 71(1) yes
C(3) Pd(1'* C(3') 16(1) yes
C(3) Pd(1'* C(4) 35.7(3) yes
C(3) Pd(1'* C(5) 60.2(3) yes
C(3) Pd(1'* C(5') 65(1) yes
C(3) Pd(1'* C(12) 173.0(3) yes
C(3) Pd(1'* Pd(1*) 67.1(2) yes
C(3') Pd(1'* C(4) 40(1) yes
C(3') Pd(1'* C(5) 71(1) yes
C(3') Pd(1'* C(5') 66(1) yes
C(3') Pd(1'* C(12) 163(1) yes
C(3') Pd(1'* Pd(1*) 59(1) yes
C(4) Pd(1'* C(5) 33.1(3) yes
C(4) Pd(1'* C(5') 30(1) yes
C(4) Pd(1'* C(12) 137.3(3) yes
C(4) Pd(1'* Pd(1*) 100.6(3) yes
C(5) Pd(1'* C(5') 35(1) yes
C(5) Pd(1'* C(12) 113.4(3) yes
C(5) Pd(1'* Pd(1*) 126.6(3) yes
C(5') Pd(1'* C(12) 107(1) yes
C(5') Pd(1'* Pd(1*) 124(1) yes
C(12) Pd(1'* Pd(1*) 119.6(2) yes
Pd(1) C(3'*) Pd(1') 66(1) yes
Pd(1) C(3'*) C(2) 54(3) yes
Pd(1) C(3'*) C(2') 66(3) yes
Pd(1) C(3'*) Pd(1*) 69(1) yes
Pd(1) C(3'*) C(3*) 106(4) yes
Pd(1) C(3'*) C(4*) 127(3) yes
Pd(1') C(3'*) C(2) 117(5) yes
Pd(1') C(3'*) C(2') 112(4) yes
Pd(1') C(3'*) Pd(1*) 16.5(4) yes
Pd(1') C(3'*) C(3*) 80(5) yes
Pd(1') C(3'*) C(4*) 61(2) yes
C(2) C(3'*) C(2') 63(4) yes
C(2) C(3'*) Pd(1*) 123(4) yes
C(2) C(3'*) C(3*) 131(8) yes
C(2) C(3'*) C(4*) 167(6) yes
C(2') C(3'*) Pd(1*) 99(3) yes
C(2') C(3'*) C(3*) 68(5) yes
C(2') C(3'*) C(4*) 129(4) yes
Pd(1*) C(3'*) C(3*) 65(5) yes
Pd(1*) C(3'*) C(4*) 59(1) yes
C(3*) C(3'*) C(4*) 61(3) yes
Pd(1') C(1*) Pd(1*) 18.1(2) yes
Pd(1') C(1*) C(2*) 73.9(6) yes
Pd(1') C(1*) C(2'*) 65(1) yes
Pd(1') C(1*) C(12*) 86.5(6) yes
Pd(1') C(1*) C(16*) 102.3(7) yes
Pd(1*) C(1*) C(2*) 69.7(6) yes
Pd(1*) C(1*) C(2'*) 75(2) yes
Pd(1*) C(1*) C(12*) 103.1(6) yes
Pd(1*) C(1*) C(16*) 88.0(7) yes
C(2*) C(1*) C(2'*) 42(1) yes
C(2*) C(1*) C(12*) 126.1(8) yes
C(2*) C(1*) C(16*) 114.5(9) yes
C(2'*) C(1*) C(12*) 83(1) yes
C(2'*) C(1*) C(16*) 154(2) yes
C(12*) C(1*) C(16*) 118.6(7) yes
Pd(1') C(2*) C(3) 89.6(6) yes
Pd(1') C(2*) C(3') 99(3) yes
Pd(1') C(2*) Pd(1*) 17.6(1) yes
Pd(1') C(2*) C(1*) 68.8(5) yes
Pd(1') C(2*) C(2'*) 68(2) yes
C(3) C(2*) C(3') 20(4) yes
C(3) C(2*) Pd(1*) 101.8(7) yes
C(3) C(2*) C(1*) 126.8(9) yes
C(3) C(2*) C(2'*) 50(2) yes
C(3') C(2*) Pd(1*) 106(3) yes
C(3') C(2*) C(1*) 147(4) yes
C(3') C(2*) C(2'*) 71(4) yes
Pd(1*) C(2*) C(1*) 71.4(5) yes
Pd(1*) C(2*) C(2'*) 85(2) yes
C(1*) C(2*) C(2'*) 76(2) yes
Pd(1') C(2'*) C(3) 106(3) yes
Pd(1') C(2'*) C(3') 97(4) yes
Pd(1') C(2'*) Pd(1*) 16.9(4) yes
Pd(1') C(2'*) C(1*) 71(1) yes
Pd(1') C(2'*) C(2*) 83(2) yes
C(3) C(2'*) C(3') 34(2) yes
C(3) C(2'*) Pd(1*) 102(3) yes
C(3) C(2'*) C(1*) 140(4) yes
C(3) C(2'*) C(2*) 79(3) yes
C(3') C(2'*) Pd(1*) 85(4) yes
C(3') C(2'*) C(1*) 106(4) yes
C(3') C(2'*) C(2*) 44(3) yes
Pd(1*) C(2'*) C(1*) 63(1) yes
Pd(1*) C(2'*) C(2*) 66(2) yes
C(1*) C(2'*) C(2*) 61(1) yes
Pd(1') C(3*) C(2) 96.3(7) yes
Pd(1') C(3*) C(2') 115(2) yes
Pd(1') C(3*) Pd(1*) 17.1(1) yes
Pd(1') C(3*) C(3'*) 82(6) yes
Pd(1') C(3*) C(4*) 63.1(6) yes
C(2) C(3*) C(2') 50(2) yes
C(2) C(3*) Pd(1*) 108.6(7) yes
C(2) C(3*) C(3'*) 27(5) yes
C(2) C(3*) C(4*) 121.4(9) yes
C(2') C(3*) Pd(1*) 114(2) yes
C(2') C(3*) C(3'*) 77(5) yes
C(2') C(3*) C(4*) 171(2) yes
Pd(1*) C(3*) C(3'*) 98(5) yes
Pd(1*) C(3*) C(4*) 67.4(6) yes
C(3'*) C(3*) C(4*) 93(5) yes
Pd(1') C(4*) Pd(1*) 18.7(1) yes
Pd(1') C(4*) C(3'*) 77(2) yes
Pd(1') C(4*) C(3*) 81.2(6) yes
Pd(1') C(4*) C(5'*) 77(2) yes
Pd(1') C(4*) C(5*) 88.9(6) yes
Pd(1*) C(4*) C(3'*) 80(2) yes
Pd(1*) C(4*) C(3*) 75.6(6) yes
Pd(1*) C(4*) C(5'*) 88(2) yes
Pd(1*) C(4*) C(5*) 78.1(5) yes
C(3'*) C(4*) C(3*) 25(2) yes
C(3'*) C(4*) C(5'*) 133(3) yes
C(3'*) C(4*) C(5*) 147(2) yes
C(3*) C(4*) C(5'*) 154(2) yes
C(3*) C(4*) C(5*) 124.5(8) yes
C(5'*) C(4*) C(5*) 69(1) yes
Pd(1') C(5'*) Pd(1*) 16.6(3) yes
Pd(1') C(5'*) C(4*) 71(1) yes
Pd(1') C(5'*) C(5*) 84(1) yes
Pd(1') C(5'*) C(6*) 111(1) yes
Pd(1*) C(5'*) C(4*) 62(1) yes
Pd(1*) C(5'*) C(5*) 67(1) yes
Pd(1*) C(5'*) C(6*) 100(1) yes
C(4*) C(5'*) C(5*) 62(2) yes
C(4*) C(5'*) C(6*) 112(2) yes
C(5*) C(5'*) C(6*) 51(1) yes
Pd(1') C(12*) C(1*) 60.1(6) yes
Pd(1') C(12*) C(13*) 118.0(7) yes
C(1*) C(12*) C(13*) 119.5(8) yes
Pd(1') C(5*) Pd(1*) 15.8(1) yes
Pd(1') C(5*) C(4*) 58.0(5) yes
Pd(1') C(5*) C(5'*) 60(1) yes
Pd(1') C(5*) C(6*) 111.1(7) yes
Pd(1*) C(5*) C(4*) 65.9(4) yes
Pd(1*) C(5*) C(5'*) 76(1) yes
Pd(1*) C(5*) C(6*) 119.6(7) yes
C(4*) C(5*) C(5'*) 47(1) yes
C(4*) C(5*) C(6*) 124.0(9) yes
C(5'*) C(5*) C(6*) 77(1) yes
Pd(1*) C(16*) C(1*) 59.0(5) yes
Pd(1*) C(16*) C(15*) 119.2(7) yes
C(1*) C(16*) C(15*) 120.8(10) yes
C(5'*) C(6*) C(5*) 50(1) yes
C(5'*) C(6*) C(7*) 75(1) yes
C(5'*) C(6*) C(11*) 164(1) yes
C(5*) C(6*) C(7*) 125.4(7) yes
C(5*) C(6*) C(11*) 115.3(9) yes
C(7*) C(6*) C(11*) 119.2(8) yes
C(12*) C(13*) C(14*) 120.2(10) yes
C(16*) C(15*) C(14*) 120.5(9) yes
C(6*) C(7*) C(8*) 121.2(8) yes
C(6*) C(11*) C(10*) 119.5(10) yes
C(13*) C(14*) C(15*) 120.3(7) yes
C(7*) C(8*) C(9*) 119(1) yes
C(11*) C(10*) C(9*) 119.9(8) yes
C(8*) C(9*) C(10*) 119.9(10) yes

loop_
_geom_bond_atom_site_label_1
_geom_bond_atom_site_label_2
_geom_bond_distance
_geom_bond_publ_flag
Pd(1) Pd(1') 2.724(3) yes
Pd(1) C(1) 2.19(1) yes
Pd(1) C(2) 2.170(10) yes
Pd(1) C(2') 2.36(5) yes
Pd(1) C(3) 2.25(1) yes
Pd(1) C(3') 2.45(6) yes
Pd(1) C(4) 2.145(8) yes
Pd(1) C(5) 2.299(8) yes
Pd(1) C(5') 2.41(4) yes
Pd(1) C(16) 2.559(10) yes
Pd(1) Pd(1*) 2.844(1) yes
Pd(1) Pd(1'* 0.697(5) yes
Pd(1) C(3'*) 2.56(5) yes
Pd(1') Pd(1*) 0.697(5) yes
Pd(1') Pd(1'* 2.779(5) yes
Pd(1') C(3'*) 2.38(7) yes
Pd(1') C(1*) 2.23(1) yes
Pd(1') C(2*) 2.30(1) yes
Pd(1') C(2'*) 2.15(5) yes
Pd(1') C(3*) 2.37(1) yes
Pd(1') C(4*) 2.137(10) yes
Pd(1') C(5'*) 2.20(4) yes
Pd(1') C(12*) 2.57(1) yes
Pd(1') C(5*) 2.520(9) yes
Cl C(17) 1.779(8) yes
F(1) B(1) 1.38(1) yes
F(2) B(1) 1.36(1) yes
F(3) B(1) 1.36(1) yes
F(4) B(1) 1.36(1) yes
C(1) C(2) 1.45(1) yes
C(1) C(2') 1.60(4) yes
C(1) C(12) 1.42(1) yes
C(1) C(16) 1.40(1) yes
C(1) Pd(1'* 2.23(1) yes
C(2) C(2') 1.11(5) yes
C(2) Pd(1'* 2.30(1) yes
C(2) C(3'*) 0.88(5) yes
C(2) C(3*) 1.43(1) yes
C(2') Pd(1'* 2.15(5) yes
C(2') C(3'*) 1.18(8) yes
C(2') C(3*) 1.12(4) yes
C(3) C(3') 0.68(6) yes
C(3) C(4) 1.40(1) yes
C(3) Pd(1'* 2.37(1) yes
C(3) C(2*) 1.43(1) yes
C(3) C(2'*) 1.12(4) yes
C(3') C(4) 1.59(5) yes
C(3') Pd(1*) 2.56(5) yes
C(3') Pd(1'* 2.38(7) yes
C(3') C(2*) 0.88(5) yes
C(3') C(2'*) 1.18(8) yes
C(4) C(5) 1.38(1) yes
C(4) C(5') 1.16(5) yes
C(4) Pd(1'* 2.137(10) yes
C(5) C(5') 1.46(4) yes
C(5) C(6) 1.47(1) yes
C(5) Pd(1'* 2.520(9) yes
C(5') C(6) 1.84(4) yes
C(5') Pd(1'* 2.20(4) yes
C(6) C(7) 1.36(2) yes
C(6) C(11) 1.38(1) yes
C(7) C(8) 1.36(2) yes
C(8) C(9) 1.37(1) yes
C(9) C(10) 1.37(2) yes
C(10) C(11) 1.39(1) yes
C(12) C(13) 1.38(1) yes
C(12) Pd(1'* 2.57(1) yes
C(13) C(14) 1.39(1) yes
C(14) C(15) 1.37(2) yes
C(15) C(16) 1.37(1) yes
Pd(1*) Pd(1'* 2.724(3) yes
Pd(1*) C(3'*) 2.45(6) yes
Pd(1*) C(1*) 2.19(1) yes
Pd(1*) C(2*) 2.170(10) yes
Pd(1*) C(2'*) 2.36(5) yes
Pd(1*) C(3*) 2.25(1) yes
Pd(1*) C(4*) 2.145(8) yes
Pd(1*) C(5'*) 2.41(4) yes
Pd(1*) C(5*) 2.299(8) yes
Pd(1*) C(16*) 2.559(10) yes
C(3'*) C(3*) 0.68(6) yes
C(3'*) C(4*) 1.59(5) yes
C(1*) C(2*) 1.45(1) yes
C(1*) C(2'*) 1.60(4) yes
C(1*) C(12*) 1.42(1) yes
C(1*) C(16*) 1.40(1) yes
C(2*) C(2'*) 1.11(5) yes
C(3*) C(4*) 1.40(1) yes
C(4*) C(5'*) 1.16(5) yes
C(4*) C(5*) 1.38(1) yes
C(5'*) C(5*) 1.46(4) yes
C(5'*) C(6*) 1.84(4) yes
C(12*) C(13*) 1.38(1) yes
C(5*) C(6*) 1.47(1) yes
C(16*) C(15*) 1.37(1) yes
C(6*) C(7*) 1.36(2) yes
C(6*) C(11*) 1.38(1) yes
C(13*) C(14*) 1.39(1) yes
C(15*) C(14*) 1.37(2) yes
C(7*) C(8*) 1.36(2) yes
C(11*) C(10*) 1.39(1) yes
C(8*) C(9*) 1.37(1) yes
C(10*) C(9*) 1.37(2) yes

loop_
_geom_contact_atom_site_label_1
_geom_contact_atom_site_label_2
_geom_contact_distance
_geom_contact_site_symmetry_2
Pd(1) Pd(1') 2.724(3) .
Pd(1) C(16) 2.559(10) .
Pd(1) Pd(1*) 2.844(1) .
Pd(1) C(3'*) 2.56(5) .
Pd(1') Pd(1'* 2.779(5) .
Pd(1') C(12*) 2.57(1) .
Pd(1') C(5*) 2.520(9) .
C(3') Pd(1*) 2.56(5) .
C(5) Pd(1'* 2.520(9) .
C(12) Pd(1'* 2.57(1) .
Pd(1*) Pd(1'* 2.724(3) .
Pd(1*) C(16*) 2.559(10) .
Pd(1) F(2) 3.403(8) 5_455
Pd(1) F(4) 3.509(9) 7_655
Pd(1') F(4) 2.828(10) 5_455
Cl C(8) 3.54(1) 1_565
F(1) C(17) 3.13(1) .
F(1) C(17') 3.139(10) .
F(1) C(2*) 3.14(1) 5_555
F(1) C(3') 3.19(6) 5_555
F(1) C(14) 3.31(1) .
F(1) C(3) 3.40(1) 5_555
F(1) C(2'*) 3.41(5) 5_555
F(2) C(2) 3.29(1) 5_545
F(2) C(3') 3.30(5) 5_555
F(2) C(4) 3.33(1) 5_555
F(2) C(16) 3.36(1) 5_545
F(2) Pd(1*) 3.403(8) 7_655
F(2) C(2*) 3.46(1) 5_555
F(2) C(5') 3.50(4) 5_555
F(2) C(10) 3.529(10) 2_755
F(3) C(2'*) 3.08(5) 5_545
F(3) C(3) 3.28(1) 5_545
F(3) C(12*) 3.56(1) 5_545
F(4) Pd(1'* 2.828(10) 7_655
F(4) C(5'*) 2.89(4) 5_545
F(4) C(4*) 3.39(1) 5_545
F(4) C(3'*) 3.44(7) 5_545
F(4) Pd(1*) 3.509(9) 5_545
F(4) C(12*) 3.52(1) 5_545
F(4) C(2*) 3.57(1) 5_555
C(8) Cl(') 3.54(1) 2_745
C(12) C(14*) 3.54(1) 5_555
C(14) C(12*) 3.54(1) 5_555
C(12*) C(14*) 3.54(1) 7_555
Cl(') C(8*) 3.54(1) 4_675

loop_
_geom_torsion_atom_site_label_1
_geom_torsion_atom_site_label_2
_geom_torsion_atom_site_label_3
_geom_torsion_atom_site_label_4
_geom_torsion
_geom_torsion_publ_flag
Pd(1) Pd(1') Pd(1*) C(3') 53(1) yes
Pd(1) Pd(1') Pd(1*) Pd(1'* 0.0(1) yes
Pd(1) Pd(1') Pd(1*) C(3'*) -59(1) yes
Pd(1) Pd(1') Pd(1*) C(1*) 109.5(2) yes
Pd(1) Pd(1') Pd(1*) C(2*) 71.4(3) yes
Pd(1) Pd(1') Pd(1*) C(2'*) 72(1) yes
Pd(1) Pd(1') Pd(1*) C(3*) -64.8(2) yes
Pd(1) Pd(1') Pd(1*) C(4*) -100.3(2) yes
Pd(1) Pd(1') Pd(1*) C(5'*) -125(1) yes
Pd(1) Pd(1') Pd(1*) C(5*) -129.9(3) yes
Pd(1) Pd(1') Pd(1*) C(16*) 130.2(2) yes
Pd(1) Pd(1') Pd(1'* C(1) -73.5(5) yes
Pd(1) Pd(1') Pd(1'* C(2) -73.4(5) yes
Pd(1) Pd(1') Pd(1'* C(2') -103(1) yes
Pd(1) Pd(1') Pd(1'* C(3) 75.5(5) yes
Pd(1) Pd(1') Pd(1'* C(3') 94(1) yes
Pd(1) Pd(1') Pd(1'* C(4) 79.3(5) yes
Pd(1) Pd(1') Pd(1'* C(5) 51.3(4) yes
Pd(1) Pd(1') Pd(1'* C(5') 92(1) yes
Pd(1) Pd(1') Pd(1'* C(12) -104.6(5) yes
Pd(1) Pd(1') Pd(1'* Pd(1*) -180.0 yes
Pd(1) Pd(1') C(3'*) C(2) -19(4) yes
Pd(1) Pd(1') C(3'*) C(2') 50(3) yes
Pd(1) Pd(1') C(3'*) Pd(1*) 94.6(9) yes
Pd(1) Pd(1') C(3'*) C(3*) 112(4) yes
Pd(1) Pd(1') C(3'*) C(4*) 174(2) yes
Pd(1) Pd(1') C(1*) Pd(1*) -88.6(3) yes
Pd(1) Pd(1') C(1*) C(2*) -14.9(6) yes
Pd(1) Pd(1') C(1*) C(2'*) 29(2) yes
Pd(1) Pd(1') C(1*) C(12*) 114.3(4) yes
Pd(1) Pd(1') C(1*) C(16*) -127.1(6) yes
Pd(1) Pd(1') C(2*) C(3) 35.2(6) yes
Pd(1) Pd(1') C(2*) C(3') 16(4) yes
Pd(1) Pd(1') C(2*) Pd(1*) -99.1(4) yes
Pd(1) Pd(1') C(2*) C(1*) 165.4(6) yes
Pd(1) Pd(1') C(2*) C(2'*) 82(2) yes
Pd(1) Pd(1') C(2'*) C(3) -12(2) yes
Pd(1) Pd(1') C(2'*) C(3') -45(3) yes
Pd(1) Pd(1') C(2'*) Pd(1*) -89.9(6) yes
Pd(1) Pd(1') C(2'*) C(1*) -150(1) yes
Pd(1) Pd(1') C(2'*) C(2*) -88(2) yes
Pd(1) Pd(1') C(3*) C(2) -36.2(5) yes
Pd(1) Pd(1') C(3*) C(2') 12(2) yes
Pd(1) Pd(1') C(3*) Pd(1*) 101.1(3) yes
Pd(1) Pd(1') C(3*) C(3'*) -60(4) yes
Pd(1) Pd(1') C(3*) C(4*) -158.3(6) yes
Pd(1) Pd(1') C(4*) Pd(1*) 91.2(3) yes
Pd(1) Pd(1') C(4*) C(3'*) -5(2) yes
Pd(1) Pd(1') C(4*) C(3*) 20.3(5) yes
Pd(1) Pd(1') C(4*) C(5'*) -145(1) yes
Pd(1) Pd(1') C(4*) C(5*) 145.4(5) yes
Pd(1) Pd(1') C(5'*) Pd(1*) 99(1) yes
Pd(1) Pd(1') C(5'*) C(4*) 43(2) yes
Pd(1) Pd(1') C(5'*) C(5*) 105(1) yes
Pd(1) Pd(1') C(5'*) C(6*) 150(1) yes
Pd(1) Pd(1') C(12*) C(1*) -80.8(5) yes
Pd(1) Pd(1') C(12*) C(13*) 169.5(6) yes
Pd(1) Pd(1') C(5*) Pd(1*) 72.6(4) yes
Pd(1) Pd(1') C(5*) C(4*) -44.0(7) yes
Pd(1) Pd(1') C(5*) C(5'*) -100(2) yes
Pd(1) Pd(1') C(5*) C(6*) -161.8(5) yes
Pd(1) C(1) C(2) C(2') -90(2) yes
Pd(1) C(1) C(2) Pd(1'* -18.5(1) yes
Pd(1) C(1) C(2) C(3'*) -91(7) yes
Pd(1) C(1) C(2) C(3*) -91(1) yes
Pd(1) C(1) C(2') C(2) 75(2) yes
Pd(1) C(1) C(2') Pd(1'* -16.4(4) yes
Pd(1) C(1) C(2') C(3'*) 76(4) yes
Pd(1) C(1) C(2') C(3*) 77(6) yes
Pd(1) C(1) C(12) C(13) -100.2(10) yes
Pd(1) C(1) C(12) Pd(1'* 7.1(2) yes
Pd(1) C(1) C(16) C(15) 107(1) yes
Pd(1) C(1) Pd(1'* Pd(1') 73.8(3) yes
Pd(1) C(1) Pd(1'* C(2) 73.7(6) yes
Pd(1) C(1) Pd(1'* C(2') 118(2) yes
Pd(1) C(1) Pd(1'* C(3) 10.6(5) yes
Pd(1) C(1) Pd(1'* C(3') 37(4) yes
Pd(1) C(1) Pd(1'* C(4) -56.1(6) yes
Pd(1) C(1) Pd(1'* C(5) -55.6(4) yes
Pd(1) C(1) Pd(1'* C(5') -92(1) yes
Pd(1) C(1) Pd(1'* C(12) -157.1(5) yes
Pd(1) C(1) Pd(1'* Pd(1*) 88.6(3) yes
Pd(1) C(2) C(1) C(2') 90(2) yes
Pd(1) C(2) C(1) C(12) 91(1) yes
Pd(1) C(2) C(1) C(16) -77.9(8) yes
Pd(1) C(2) C(1) Pd(1'* 18.5(1) yes
Pd(1) C(2) C(2') C(1) -71.9(8) yes
Pd(1) C(2) C(2') Pd(1'* 0.4(8) yes
Pd(1) C(2) C(2') C(3'*) 108(4) yes
Pd(1) C(2) C(2') C(3*) 109(2) yes
Pd(1) C(2) Pd(1'* Pd(1') 84.6(4) yes
Pd(1) C(2) Pd(1'* C(1) -95.5(6) yes
Pd(1) C(2) Pd(1'* C(2') -178(2) yes
Pd(1) C(2) Pd(1'* C(3) 51.5(4) yes
Pd(1) C(2) Pd(1'* C(3') 70(1) yes
Pd(1) C(2) Pd(1'* C(4) 17.0(6) yes
Pd(1) C(2) Pd(1'* C(5) -25.0(5) yes
Pd(1) C(2) Pd(1'* C(5') -59(4) yes
Pd(1) C(2) Pd(1'* C(12) -124.1(4) yes
Pd(1) C(2) Pd(1'* Pd(1*) 99.1(4) yes
Pd(1) C(2) C(3'*) Pd(1') 22(4) yes
Pd(1) C(2) C(3'*) C(2') -79(3) yes
Pd(1) C(2) C(3'*) Pd(1*) 4(6) yes
Pd(1) C(2) C(3'*) C(3*) -80(11) yes
Pd(1) C(2) C(3'*) C(4*) 104(29) yes
Pd(1) C(2) C(3*) Pd(1') 44.2(6) yes
Pd(1) C(2) C(3*) C(2') -74(3) yes
Pd(1) C(2) C(3*) Pd(1*) 32.1(7) yes
Pd(1) C(2) C(3*) C(3'*) 105(11) yes
Pd(1) C(2) C(3*) C(4*) 106.4(9) yes
Pd(1) C(2') C(1) C(2) -75(2) yes
Pd(1) C(2') C(1) C(12) 105.4(8) yes
Pd(1) C(2') C(1) C(16) -49(4) yes
Pd(1) C(2') C(1) Pd(1'* 16.4(4) yes
Pd(1) C(2') C(2) C(1) 71.9(8) yes
Pd(1) C(2') C(2) Pd(1'* -0.4(8) yes
Pd(1) C(2') C(2) C(3'*) -108(4) yes
Pd(1) C(2') C(2) C(3*) -109(2) yes
Pd(1) C(2') Pd(1'* Pd(1') 75.0(5) yes
Pd(1) C(2') Pd(1'* C(1) -60(1) yes
Pd(1) C(2') Pd(1'* C(2) 1(2) yes
Pd(1) C(2') Pd(1'* C(3) 73(1) yes
Pd(1) C(2') Pd(1'* C(3') 94(2) yes
Pd(1) C(2') Pd(1'* C(4) 93(10) yes
Pd(1) C(2') Pd(1'* C(5) -47(2) yes
Pd(1) C(2') Pd(1'* C(5') -134(3) yes
Pd(1) C(2') Pd(1'* C(12) -106(1) yes
Pd(1) C(2') Pd(1'* Pd(1*) 89.9(6) yes
Pd(1) C(2') C(3'*) Pd(1') -50(2) yes
Pd(1) C(2') C(3'*) C(2) 60(3) yes
Pd(1) C(2') C(3'*) Pd(1*) -62(2) yes
Pd(1) C(2') C(3'*) C(3*) -120(5) yes
Pd(1) C(2') C(3'*) C(4*) -120(5) yes
Pd(1) C(2') C(3*) Pd(1') -13(2) yes
Pd(1) C(2') C(3*) C(2) 62(2) yes
Pd(1) C(2') C(3*) Pd(1*) -32(2) yes
Pd(1) C(2') C(3*) C(3'*) 62(5) yes
Pd(1) C(2') C(3*) C(4*) 66(20) yes
Pd(1) C(3) C(3') C(4) 67.7(10) yes
Pd(1) C(3) C(3') Pd(1*) -56(3) yes
Pd(1) C(3) C(3') Pd(1'* 5(1) yes
Pd(1) C(3) C(3') C(2*) -113(10) yes
Pd(1) C(3) C(3') C(2'*) -112(3) yes
Pd(1) C(3) C(4) C(3') -98(5) yes
Pd(1) C(3) C(4) C(5) 64.3(9) yes
Pd(1) C(3) C(4) C(5') -52(5) yes
Pd(1) C(3) C(4) Pd(1'* -18.3(1) yes
Pd(1) C(3) Pd(1'* Pd(1') -85.9(3) yes
Pd(1) C(3) Pd(1'* C(1) -10.9(5) yes
Pd(1) C(3) Pd(1'* C(2) -50.9(4) yes
Pd(1) C(3) Pd(1'* C(2') -83(1) yes
Pd(1) C(3) Pd(1'* C(3') -161(4) yes
Pd(1) C(3) Pd(1'* C(4) 100.6(6) yes
Pd(1) C(3) Pd(1'* C(5) 69.6(4) yes
Pd(1) C(3) Pd(1'* C(5') 108(1) yes
Pd(1) C(3) Pd(1'* C(12) 95(3) yes
Pd(1) C(3) Pd(1'* Pd(1*) -101.1(3) yes
Pd(1) C(3) C(2*) Pd(1') -44.8(6) yes
Pd(1) C(3) C(2*) C(3') 72(11) yes
Pd(1) C(3) C(2*) Pd(1*) -32.1(7) yes
Pd(1) C(3) C(2*) C(1*) -107(1) yes
Pd(1) C(3) C(2*) C(2'*) -106(3) yes
Pd(1) C(3) C(2'*) Pd(1') 15(3) yes
Pd(1) C(3) C(2'*) C(3') 94(5) yes
Pd(1) C(3) C(2'*) Pd(1*) 32(2) yes
Pd(1) C(3) C(2'*) C(1*) 96(6) yes
Pd(1) C(3) C(2'*) C(2*) 94(2) yes
Pd(1) C(3') C(3) C(4) -67.7(10) yes
Pd(1) C(3') C(3) Pd(1'* -5(1) yes
Pd(1) C(3') C(3) C(2*) 113(10) yes
Pd(1) C(3') C(3) C(2'*) 112(3) yes
Pd(1) C(3') C(4) C(3) 76(4) yes
Pd(1) C(3') C(4) C(5) 48(4) yes
Pd(1) C(3') C(4) C(5') -78(3) yes
Pd(1) C(3') C(4) Pd(1'* -18.9(2) yes
Pd(1) C(3') Pd(1*) Pd(1') -72(1) yes
Pd(1) C(3') Pd(1*) Pd(1'* 17.6(3) yes
Pd(1) C(3') Pd(1*) C(3'*) 0(2) yes
Pd(1) C(3') Pd(1*) C(1*) -159(1) yes
Pd(1) C(3') Pd(1*) C(2*) 175(5) yes
Pd(1) C(3') Pd(1*) C(2'*) -111(3) yes
Pd(1) C(3') Pd(1*) C(3*) 15(1) yes
Pd(1) C(3') Pd(1*) C(4*) -13(3) yes
Pd(1) C(3') Pd(1*) C(5'*) -71(3) yes
Pd(1) C(3') Pd(1*) C(5*) 139(13) yes
Pd(1) C(3') Pd(1*) C(16*) 175(1) yes
Pd(1) C(3') Pd(1'* Pd(1') -77.8(9) yes
Pd(1) C(3') Pd(1'* C(1) -36(3) yes
Pd(1) C(3') Pd(1'* C(2) -63(1) yes
Pd(1) C(3') Pd(1'* C(2') -100(2) yes
Pd(1) C(3') Pd(1'* C(3) 17(4) yes
Pd(1) C(3') Pd(1'* C(4) 79(1) yes
Pd(1) C(3') Pd(1'* C(5) 63.1(6) yes
Pd(1) C(3') Pd(1'* C(5') 100(1) yes
Pd(1) C(3') Pd(1'* C(12) 172(4) yes
Pd(1) C(3') Pd(1'* Pd(1*) -94.6(9) yes
Pd(1) C(3') C(2*) Pd(1') -21(5) yes
Pd(1) C(3') C(2*) C(3) -84(10) yes
Pd(1) C(3') C(2*) Pd(1*) -4(6) yes
Pd(1) C(3') C(2*) C(1*) -85(9) yes
Pd(1) C(3') C(2*) C(2'*) -84(5) yes
Pd(1) C(3') C(2'*) Pd(1') 50(2) yes
Pd(1) C(3') C(2'*) C(3) -58(4) yes
Pd(1) C(3') C(2'*) Pd(1*) 62(2) yes
Pd(1) C(3') C(2'*) C(1*) 123(2) yes
Pd(1) C(3') C(2'*) C(2*) 122(4) yes
Pd(1) C(4) C(3) C(3') 98(5) yes
Pd(1) C(4) C(3) Pd(1'* 18.3(1) yes
Pd(1) C(4) C(3) C(2*) 98.7(10) yes
Pd(1) C(4) C(3) C(2'*) 102(19) yes
Pd(1) C(4) C(3') C(3) -76(4) yes
Pd(1) C(4) C(3') Pd(1*) 12(3) yes
Pd(1) C(4) C(3') Pd(1'* 18.9(2) yes
Pd(1) C(4) C(3') C(2*) 107(30) yes
Pd(1) C(4) C(3') C(2'*) -77(6) yes
Pd(1) C(4) C(5) C(5') -92(2) yes
Pd(1) C(4) C(5) C(6) -110.6(9) yes
Pd(1) C(4) C(5) Pd(1'* -15.4(2) yes
Pd(1) C(4) C(5') C(5) 78.0(9) yes
Pd(1) C(4) C(5') C(6) 90(2) yes
Pd(1) C(4) C(5') Pd(1'* -15.5(4) yes
Pd(1) C(4) Pd(1'* Pd(1') -76.7(3) yes
Pd(1) C(4) Pd(1'* C(1) 55.2(6) yes
Pd(1) C(4) Pd(1'* C(2) -16.2(6) yes
Pd(1) C(4) Pd(1'* C(2') -94(10) yes
Pd(1) C(4) Pd(1'* C(3) -70.9(6) yes
Pd(1) C(4) Pd(1'* C(3') -96(2) yes
Pd(1) C(4) Pd(1'* C(5) 54.2(6) yes
Pd(1) C(4) Pd(1'* C(5') 123(1) yes
Pd(1) C(4) Pd(1'* C(12) 108.1(6) yes
Pd(1) C(4) Pd(1'* Pd(1*) -91.2(3) yes
Pd(1) C(5) C(4) C(3) -63.1(9) yes
Pd(1) C(5) C(4) C(3') -49(4) yes
Pd(1) C(5) C(4) C(5') 92(2) yes
Pd(1) C(5) C(4) Pd(1'* 15.4(2) yes
Pd(1) C(5) C(5') C(4) -70(1) yes
Pd(1) C(5) C(5') C(6) 125.1(10) yes
Pd(1) C(5) C(5') Pd(1'* 1.9(6) yes
Pd(1) C(5) C(6) C(5') -66(1) yes
Pd(1) C(5) C(6) C(7) -55(1) yes
Pd(1) C(5) C(6) C(11) 121.4(8) yes
Pd(1) C(5) Pd(1'* Pd(1') -58.5(4) yes
Pd(1) C(5) Pd(1'* C(1) 64.0(5) yes
Pd(1) C(5) Pd(1'* C(2) 26.4(5) yes
Pd(1) C(5) Pd(1'* C(2') 54(3) yes
Pd(1) C(5) Pd(1'* C(3) -83.2(5) yes
Pd(1) C(5) Pd(1'* C(3') -96(1) yes
Pd(1) C(5) Pd(1'* C(4) -116.6(7) yes
Pd(1) C(5) Pd(1'* C(5') -173(2) yes
Pd(1) C(5) Pd(1'* C(12) 100.0(5) yes
Pd(1) C(5) Pd(1'* Pd(1*) -72.6(4) yes
Pd(1) C(5') C(4) C(3) 50(4) yes
Pd(1) C(5') C(4) C(3') 75(3) yes
Pd(1) C(5') C(4) C(5) -78.0(9) yes
Pd(1) C(5') C(4) Pd(1'* 15.5(4) yes
Pd(1) C(5') C(5) C(4) 70(1) yes
Pd(1) C(5') C(5) C(6) -125.1(10) yes
Pd(1) C(5') C(5) Pd(1'* -1.9(6) yes
Pd(1) C(5') C(6) C(5) 50(1) yes
Pd(1) C(5') C(6) C(7) -120(1) yes
Pd(1) C(5') C(6) C(11) 76(6) yes
Pd(1) C(5') Pd(1'* Pd(1') -81.8(10) yes
Pd(1) C(5') Pd(1'* C(1) 81.2(10) yes
Pd(1) C(5') Pd(1'* C(2) 55(3) yes
Pd(1) C(5') Pd(1'* C(2') 134(3) yes
Pd(1) C(5') Pd(1'* C(3) -65.6(7) yes
Pd(1) C(5') Pd(1'* C(3') -83(1) yes
Pd(1) C(5') Pd(1'* C(4) -56(1) yes
Pd(1) C(5') Pd(1'* C(5) 6(1) yes
Pd(1) C(5') Pd(1'* C(12) 112.7(6) yes
Pd(1) C(5') Pd(1'* Pd(1*) -99(1) yes
Pd(1) C(16) C(1) C(2) 66.6(8) yes
Pd(1) C(16) C(1) C(2') 47(4) yes
Pd(1) C(16) C(1) C(12) -103.9(9) yes
Pd(1) C(16) C(1) Pd(1'* -11.2(2) yes
Pd(1) C(16) C(15) C(14) 68(1) yes
Pd(1) Pd(1*) Pd(1') Pd(1'* 0.0(1) yes
Pd(1) Pd(1*) Pd(1') C(3'*) 59(1) yes
Pd(1) Pd(1*) Pd(1') C(1*) -109.5(2) yes
Pd(1) Pd(1*) Pd(1') C(2*) -71.4(3) yes
Pd(1) Pd(1*) Pd(1') C(2'*) -72(1) yes
Pd(1) Pd(1*) Pd(1') C(3*) 64.8(2) yes
Pd(1) Pd(1*) Pd(1') C(4*) 100.3(2) yes
Pd(1) Pd(1*) Pd(1') C(5'*) 125(1) yes
Pd(1) Pd(1*) Pd(1') C(12*) -122.5(3) yes
Pd(1) Pd(1*) Pd(1') C(5*) 129.9(3) yes
Pd(1) Pd(1*) C(3') C(3) 54(5) yes
Pd(1) Pd(1*) C(3') C(4) -11(2) yes
Pd(1) Pd(1*) C(3') Pd(1'* -17.6(3) yes
Pd(1) Pd(1*) C(3') C(2*) -175(5) yes
Pd(1) Pd(1*) C(3') C(2'*) 111(3) yes
Pd(1) Pd(1*) Pd(1'* Pd(1') 0.0(6) yes
Pd(1) Pd(1*) Pd(1'* C(1) -78.0(5) yes
Pd(1) Pd(1*) Pd(1'* C(2) -68.7(5) yes
Pd(1) Pd(1*) Pd(1'* C(2') -98(1) yes
Pd(1) Pd(1*) Pd(1'* C(3) 69.0(5) yes
Pd(1) Pd(1*) Pd(1'* C(3') 85(1) yes
Pd(1) Pd(1*) Pd(1'* C(4) 81.6(5) yes
Pd(1) Pd(1*) Pd(1'* C(5) 58.9(5) yes
Pd(1) Pd(1*) Pd(1'* C(5') 102(1) yes
Pd(1) Pd(1*) Pd(1'* C(12) -113.3(6) yes
Pd(1) Pd(1*) C(3'*) Pd(1') -78(1) yes
Pd(1) Pd(1*) C(3'*) C(2) -4(5) yes
Pd(1) Pd(1*) C(3'*) C(2') 60(3) yes
Pd(1) Pd(1*) C(3'*) C(3*) 120(4) yes
Pd(1) Pd(1*) C(3'*) C(4*) -169(2) yes
Pd(1) Pd(1*) C(1*) Pd(1') 70.4(3) yes
Pd(1) Pd(1*) C(1*) C(2*) -30.1(6) yes
Pd(1) Pd(1*) C(1*) C(2'*) 14(1) yes
Pd(1) Pd(1*) C(1*) C(12*) 93.9(5) yes
Pd(1) Pd(1*) C(1*) C(16*) -147.2(5) yes
Pd(1) Pd(1*) C(2*) Pd(1') 71.6(3) yes
Pd(1) Pd(1*) C(2*) C(3) 24.6(6) yes
Pd(1) Pd(1*) C(2*) C(3') 3(4) yes
Pd(1) Pd(1*) C(2*) C(1*) 149.8(6) yes
Pd(1) Pd(1*) C(2*) C(2'*) 72(2) yes
Pd(1) Pd(1*) C(2'*) Pd(1') 81.8(7) yes
Pd(1) Pd(1*) C(2'*) C(3) -24(2) yes
Pd(1) Pd(1*) C(2'*) C(3') -54(3) yes
Pd(1) Pd(1*) C(2'*) C(1*) -165(1) yes
Pd(1) Pd(1*) C(2'*) C(2*) -96(2) yes
Pd(1) Pd(1*) C(3*) Pd(1') -71.0(3) yes
Pd(1) Pd(1*) C(3*) C(2) -25.7(6) yes
Pd(1) Pd(1*) C(3*) C(2') 28(2) yes
Pd(1) Pd(1*) C(3*) C(3'*) -52(4) yes
Pd(1) Pd(1*) C(3*) C(4*) -142.8(6) yes
Pd(1) Pd(1*) C(4*) Pd(1') -71.4(3) yes
Pd(1) Pd(1*) C(4*) C(3'*) 8(2) yes
Pd(1) Pd(1*) C(4*) C(3*) 33.9(5) yes
Pd(1) Pd(1*) C(4*) C(5'*) -125(1) yes
Pd(1) Pd(1*) C(4*) C(5*) 164.5(5) yes
Pd(1) Pd(1*) C(5'*) Pd(1') -57(1) yes
Pd(1) Pd(1*) C(5'*) C(4*) 60(1) yes
Pd(1) Pd(1*) C(5'*) C(5*) 129(1) yes
Pd(1) Pd(1*) C(5'*) C(6*) 170(1) yes
Pd(1) Pd(1*) C(5*) Pd(1') -76.7(4) yes
Pd(1) Pd(1*) C(5*) C(4*) -20.5(7) yes
Pd(1) Pd(1*) C(5*) C(5'*) -70(1) yes
Pd(1) Pd(1*) C(5*) C(6*) -137.4(6) yes
Pd(1) Pd(1*) C(16*) C(1*) 45.1(7) yes
Pd(1) Pd(1*) C(16*) C(15*) 155.4(7) yes
Pd(1) Pd(1'* Pd(1') Pd(1*) 180.0 yes
Pd(1) Pd(1'* Pd(1') C(3'*) 85(1) yes
Pd(1) Pd(1'* Pd(1') C(1*) -106.5(5) yes
Pd(1) Pd(1'* Pd(1') C(2*) -106.6(5) yes
Pd(1) Pd(1'* Pd(1') C(2'*) -76(1) yes
Pd(1) Pd(1'* Pd(1') C(3*) 104.5(5) yes
Pd(1) Pd(1'* Pd(1') C(4*) 100.7(5) yes
Pd(1) Pd(1'* Pd(1') C(5'*) 87(1) yes
Pd(1) Pd(1'* Pd(1') C(12*) -75.4(5) yes
Pd(1) Pd(1'* Pd(1') C(5*) 128.7(5) yes
Pd(1) Pd(1'* C(1) C(2) -73.7(6) yes
Pd(1) Pd(1'* C(1) C(2') -118(2) yes
Pd(1) Pd(1'* C(1) C(12) 157.1(5) yes
Pd(1) Pd(1'* C(1) C(16) 38.6(6) yes
Pd(1) Pd(1'* C(2) C(1) 95.5(6) yes
Pd(1) Pd(1'* C(2) C(2') 178(2) yes
Pd(1) Pd(1'* C(2) C(3'*) -115(4) yes
Pd(1) Pd(1'* C(2) C(3*) -134.3(8) yes
Pd(1) Pd(1'* C(2') C(1) 60(1) yes
Pd(1) Pd(1'* C(2') C(2) -1(2) yes
Pd(1) Pd(1'* C(2') C(3'*) -43(3) yes
Pd(1) Pd(1'* C(2') C(3*) -77(2) yes
Pd(1) Pd(1'* C(3) C(3') 161(4) yes
Pd(1) Pd(1'* C(3) C(4) -100.6(6) yes
Pd(1) Pd(1'* C(3) C(2*) 137.3(7) yes
Pd(1) Pd(1'* C(3) C(2'*) 88(2) yes
Pd(1) Pd(1'* C(3') C(3) -17(4) yes
Pd(1) Pd(1'* C(3') C(4) -79(1) yes
Pd(1) Pd(1'* C(3') Pd(1*) 94.6(9) yes
Pd(1) Pd(1'* C(3') C(2*) 114(5) yes
Pd(1) Pd(1'* C(3') C(2'*) 44(3) yes
Pd(1) Pd(1'* C(4) C(3) 70.9(6) yes
Pd(1) Pd(1'* C(4) C(3') 96(2) yes
Pd(1) Pd(1'* C(4) C(5) -54.2(6) yes
Pd(1) Pd(1'* C(4) C(5') -123(1) yes
Pd(1) Pd(1'* C(5) C(4) 116.6(7) yes
Pd(1) Pd(1'* C(5) C(5') 173(2) yes
Pd(1) Pd(1'* C(5) C(6) -125.7(7) yes
Pd(1) Pd(1'* C(5') C(4) 56(1) yes
Pd(1) Pd(1'* C(5') C(5) -6(1) yes
Pd(1) Pd(1'* C(5') C(6) -51(2) yes
Pd(1) Pd(1'* C(12) C(1) -23.7(6) yes
Pd(1) Pd(1'* C(12) C(13) 86.0(8) yes
Pd(1) Pd(1'* Pd(1*) Pd(1') 0.0(6) yes
Pd(1) Pd(1'* Pd(1*) C(3') -85(1) yes
Pd(1) Pd(1'* Pd(1*) C(3'*) 75(1) yes
Pd(1) Pd(1'* Pd(1*) C(1*) -82.8(5) yes
Pd(1) Pd(1'* Pd(1*) C(2*) -93.0(5) yes
Pd(1) Pd(1'* Pd(1*) C(2'*) -63(1) yes
Pd(1) Pd(1'* Pd(1*) C(3*) 92.4(5) yes
Pd(1) Pd(1'* Pd(1*) C(4*) 79.4(5) yes
Pd(1) Pd(1'* Pd(1*) C(5'*) 58(1) yes
Pd(1) Pd(1'* Pd(1*) C(5*) 101.4(5) yes
Pd(1) Pd(1'* Pd(1*) C(16*) -113.7(5) yes
Pd(1) C(3'*) Pd(1') Pd(1*) -94.6(9) yes
Pd(1) C(3'*) Pd(1') Pd(1'* -16.8(2) yes
Pd(1) C(3'*) Pd(1') C(1*) -58(4) yes
Pd(1) C(3'*) Pd(1') C(2*) -31(1) yes
Pd(1) C(3'*) Pd(1') C(2'*) 5(2) yes
Pd(1) C(3'*) Pd(1') C(3*) -112(4) yes
Pd(1) C(3'*) Pd(1') C(4*) -174(2) yes
Pd(1) C(3'*) Pd(1') C(5'*) 164(1) yes
Pd(1) C(3'*) Pd(1') C(12*) 92(4) yes
Pd(1) C(3'*) Pd(1') C(5*) -157(1) yes
Pd(1) C(3'*) C(2) C(1) 81(6) yes
Pd(1) C(3'*) C(2) C(2') 79(3) yes
Pd(1) C(3'*) C(2) Pd(1'* 16.5(6) yes
Pd(1) C(3'*) C(2) C(3*) 80(11) yes
Pd(1) C(3'*) C(2') C(1) -61(2) yes
Pd(1) C(3'*) C(2') C(2) -60(3) yes
Pd(1) C(3'*) C(2') Pd(1'* 11.7(8) yes
Pd(1) C(3'*) C(2') C(3*) 120(5) yes
Pd(1) C(3'*) Pd(1*) Pd(1') 78(1) yes
Pd(1) C(3'*) Pd(1*) C(3') 0(2) yes
Pd(1) C(3'*) Pd(1*) Pd(1'* -16.3(3) yes
Pd(1) C(3'*) Pd(1*) C(1*) 49(3) yes
Pd(1) C(3'*) Pd(1*) C(2*) -1(2) yes
Pd(1) C(3'*) Pd(1*) C(2'*) 29(2) yes
Pd(1) C(3'*) Pd(1*) C(3*) -120(4) yes
Pd(1) C(3'*) Pd(1*) C(4*) 169(2) yes
Pd(1) C(3'*) Pd(1*) C(5'*) 147(2) yes
Pd(1) C(3'*) Pd(1*) C(5*) -175(1) yes
Pd(1) C(3'*) Pd(1*) C(16*) -156(6) yes
Pd(1) C(3'*) C(3*) Pd(1') 62(3) yes
Pd(1) C(3'*) C(3*) C(2) -56(8) yes
Pd(1) C(3'*) C(3*) C(2') -56(3) yes
Pd(1) C(3'*) C(3*) Pd(1*) 56(3) yes
Pd(1) C(3'*) C(3*) C(4*) 124(3) yes
Pd(1) C(3'*) C(4*) Pd(1') 6(3) yes
Pd(1) C(3'*) C(4*) Pd(1*) -12(3) yes
Pd(1) C(3'*) C(4*) C(3*) -88(5) yes
Pd(1) C(3'*) C(4*) C(5'*) 66(5) yes
Pd(1) C(3'*) C(4*) C(5*) -60(7) yes
Pd(1') Pd(1) C(1) C(2) 15.5(6) yes
Pd(1') Pd(1) C(1) C(2') -28(1) yes
Pd(1') Pd(1) C(1) C(12) -108.5(5) yes
Pd(1') Pd(1) C(1) C(16) 132.5(5) yes
Pd(1') Pd(1) C(1) Pd(1'* -85.0(3) yes
Pd(1') Pd(1) C(2) C(1) -164.6(6) yes
Pd(1') Pd(1) C(2) C(2') -87(2) yes
Pd(1') Pd(1) C(2) Pd(1'* -86.5(3) yes
Pd(1') Pd(1) C(2) C(3'*) -18(4) yes
Pd(1') Pd(1) C(2) C(3*) -39.5(6) yes
Pd(1') Pd(1) C(2') C(1) 151(1) yes
Pd(1') Pd(1) C(2') C(2) 82(2) yes
Pd(1') Pd(1) C(2') Pd(1'* -95.6(7) yes
Pd(1') Pd(1) C(2') C(3'*) 40(3) yes
Pd(1') Pd(1) C(2') C(3*) 10(2) yes
Pd(1') Pd(1) C(3) C(3') 67(4) yes
Pd(1') Pd(1) C(3) C(4) 158.2(6) yes
Pd(1') Pd(1) C(3) Pd(1'* 86.5(3) yes
Pd(1') Pd(1) C(3) C(2*) 41.1(6) yes
Pd(1') Pd(1) C(3) C(2'*) -12(2) yes
Pd(1') Pd(1) C(3') C(3) -104(4) yes
Pd(1') Pd(1) C(3') C(4) -173(2) yes
Pd(1') Pd(1) C(3') Pd(1*) 16.3(3) yes
Pd(1') Pd(1) C(3') Pd(1'* 95(1) yes
Pd(1') Pd(1) C(3') C(2*) 20(5) yes
Pd(1') Pd(1) C(3') C(2'*) -44(3) yes
Pd(1') Pd(1) C(4) C(3) -19.9(5) yes
Pd(1') Pd(1) C(4) C(3') 5(2) yes
Pd(1') Pd(1) C(4) C(5) -150.5(6) yes
Pd(1') Pd(1) C(4) C(5') 139(1) yes
Pd(1') Pd(1) C(4) Pd(1'* 85.5(3) yes
Pd(1') Pd(1) C(5) C(4) 39.1(7) yes
Pd(1') Pd(1) C(5) C(5') 88(1) yes
Pd(1') Pd(1) C(5) C(6) 155.9(6) yes
Pd(1') Pd(1) C(5) Pd(1'* 95.2(4) yes
Pd(1') Pd(1) C(5') C(4) -47(2) yes
Pd(1') Pd(1) C(5') C(5) -116(1) yes
Pd(1') Pd(1) C(5') C(6) -157(1) yes
Pd(1') Pd(1) C(5') Pd(1'* 70(1) yes
Pd(1') Pd(1) C(16) C(1) -62.9(7) yes
Pd(1') Pd(1) C(16) C(15) -173.2(8) yes
Pd(1') Pd(1) Pd(1*) C(3') -96(1) yes
Pd(1') Pd(1) Pd(1*) Pd(1'* -180.0 yes
Pd(1') Pd(1) Pd(1*) C(3'*) 83(1) yes
Pd(1') Pd(1) Pd(1*) C(1*) -78.3(5) yes
Pd(1') Pd(1) Pd(1*) C(2*) -97.5(5) yes
Pd(1') Pd(1) Pd(1*) C(2'*) -68(1) yes
Pd(1') Pd(1) Pd(1*) C(3*) 98.9(5) yes
Pd(1') Pd(1) Pd(1*) C(4*) 77.3(5) yes
Pd(1') Pd(1) Pd(1*) C(5'*) 52(1) yes
Pd(1') Pd(1) Pd(1*) C(5*) 89.3(5) yes
Pd(1') Pd(1) Pd(1*) C(16*) -102.1(6) yes
Pd(1') Pd(1) Pd(1'* C(1) 109.5(2) yes
Pd(1') Pd(1) Pd(1'* C(2) 71.4(3) yes
Pd(1') Pd(1) Pd(1'* C(2') 72(1) yes
Pd(1') Pd(1) Pd(1'* C(3) -64.8(2) yes
Pd(1') Pd(1) Pd(1'* C(3') -59(1) yes
Pd(1') Pd(1) Pd(1'* C(4) -100.3(2) yes
Pd(1') Pd(1) Pd(1'* C(5) -129.9(3) yes
Pd(1') Pd(1) Pd(1'* C(5') -125(1) yes
Pd(1') Pd(1) Pd(1'* C(12) 122.5(3) yes
Pd(1') Pd(1) Pd(1'* Pd(1*) 0.0(1) yes
Pd(1') Pd(1) C(3'*) C(2) 158(5) yes
Pd(1') Pd(1) C(3'*) C(2') -128(3) yes
Pd(1') Pd(1) C(3'*) Pd(1*) -17.6(3) yes
Pd(1') Pd(1) C(3'*) C(3*) -72(6) yes
Pd(1') Pd(1) C(3'*) C(4*) -6(2) yes
Pd(1') Pd(1*) Pd(1) C(1) -101.7(5) yes
Pd(1') Pd(1*) Pd(1) C(2) -82.5(5) yes
Pd(1') Pd(1*) Pd(1) C(2') -111(1) yes
Pd(1') Pd(1*) Pd(1) C(3) 81.1(5) yes
Pd(1') Pd(1*) Pd(1) C(3') 96(1) yes
Pd(1') Pd(1*) Pd(1) C(4) 102.7(5) yes
Pd(1') Pd(1*) Pd(1) C(5) 90.7(5) yes
Pd(1') Pd(1*) Pd(1) C(5') 127(1) yes
Pd(1') Pd(1*) Pd(1) C(16) -77.9(6) yes
Pd(1') Pd(1*) Pd(1) Pd(1'* 180.0 yes
Pd(1') Pd(1*) Pd(1) C(3'*) -83(1) yes
Pd(1') Pd(1*) C(3') C(3) -18(6) yes
Pd(1') Pd(1*) C(3') C(4) -83(3) yes
Pd(1') Pd(1*) C(3') Pd(1'* -90(1) yes
Pd(1') Pd(1*) C(3') C(2*) 111(4) yes
Pd(1') Pd(1*) C(3') C(2'*) 38(3) yes
Pd(1') Pd(1*) Pd(1'* C(1) -78.0(5) yes
Pd(1') Pd(1*) Pd(1'* C(2) -68.7(5) yes
Pd(1') Pd(1*) Pd(1'* C(2') -98(1) yes
Pd(1') Pd(1*) Pd(1'* C(3) 69.0(5) yes
Pd(1') Pd(1*) Pd(1'* C(3') 85(1) yes
Pd(1') Pd(1*) Pd(1'* C(4) 81.6(5) yes
Pd(1') Pd(1*) Pd(1'* C(5) 58.9(5) yes
Pd(1') Pd(1*) Pd(1'* C(5') 102(1) yes
Pd(1') Pd(1*) Pd(1'* C(12) -113.3(5) yes
Pd(1') Pd(1*) C(3'*) C(2) 74(6) yes
Pd(1') Pd(1*) C(3'*) C(2') 139(3) yes
Pd(1') Pd(1*) C(3'*) C(3*) -160(4) yes
Pd(1') Pd(1*) C(3'*) C(4*) -91(1) yes
Pd(1') Pd(1*) C(1*) C(2*) -100.5(6) yes
Pd(1') Pd(1*) C(1*) C(2'*) -56(1) yes
Pd(1') Pd(1*) C(1*) C(12*) 23.5(6) yes
Pd(1') Pd(1*) C(1*) C(16*) 142.4(6) yes
Pd(1') Pd(1*) C(2*) C(3) -47.0(8) yes
Pd(1') Pd(1*) C(2*) C(3') -68(4) yes
Pd(1') Pd(1*) C(2*) C(1*) 78.1(6) yes
Pd(1') Pd(1*) C(2*) C(2'*) 1(2) yes
Pd(1') Pd(1*) C(2'*) C(3) -106(2) yes
Pd(1') Pd(1*) C(2'*) C(3') -136(3) yes
Pd(1') Pd(1*) C(2'*) C(1*) 112(1) yes
Pd(1') Pd(1*) C(2'*) C(2*) -178(2) yes
Pd(1') Pd(1*) C(3*) C(2) 45.4(7) yes
Pd(1') Pd(1*) C(3*) C(2') 99(2) yes
Pd(1') Pd(1*) C(3*) C(3'*) 18(4) yes
Pd(1') Pd(1*) C(3*) C(4*) -71.7(6) yes
Pd(1') Pd(1*) C(4*) C(3'*) 80(2) yes
Pd(1') Pd(1*) C(4*) C(3*) 105.4(6) yes
Pd(1') Pd(1*) C(4*) C(5'*) -54(1) yes
Pd(1') Pd(1*) C(4*) C(5*) -124.0(7) yes
Pd(1') Pd(1*) C(5'*) C(4*) 117(1) yes
Pd(1') Pd(1*) C(5'*) C(5*) -173(2) yes
Pd(1') Pd(1*) C(5'*) C(6*) -132(2) yes
Pd(1') Pd(1*) C(5*) C(4*) 56.1(7) yes
Pd(1') Pd(1*) C(5*) C(5'*) 6(1) yes
Pd(1') Pd(1*) C(5*) C(6*) -60.7(8) yes
Pd(1') Pd(1*) C(16*) C(1*) -40.2(7) yes
Pd(1') Pd(1*) C(16*) C(15*) 70.1(10) yes
Pd(1') Pd(1'* Pd(1) C(1) -109.5(2) yes
Pd(1') Pd(1'* Pd(1) C(2) -71.4(3) yes
Pd(1') Pd(1'* Pd(1) C(2') -72(1) yes
Pd(1') Pd(1'* Pd(1) C(3) 64.8(2) yes
Pd(1') Pd(1'* Pd(1) C(3') 59(1) yes
Pd(1') Pd(1'* Pd(1) C(4) 100.3(2) yes
Pd(1') Pd(1'* Pd(1) C(5) 129.9(3) yes
Pd(1') Pd(1'* Pd(1) C(5') 125(1) yes
Pd(1') Pd(1'* Pd(1) C(16) -130.2(3) yes
Pd(1') Pd(1'* Pd(1) Pd(1*) 0.0(1) yes
Pd(1') Pd(1'* Pd(1) C(3'*) -53(1) yes
Pd(1') Pd(1'* C(1) C(2) 0.1(6) yes
Pd(1') Pd(1'* C(1) C(2') -44(2) yes
Pd(1') Pd(1'* C(1) C(12) -129.1(4) yes
Pd(1') Pd(1'* C(1) C(16) 112.4(6) yes
Pd(1') Pd(1'* C(2) C(1) -179.9(6) yes
Pd(1') Pd(1'* C(2) C(2') -96(2) yes
Pd(1') Pd(1'* C(2) C(3'*) -30(4) yes
Pd(1') Pd(1'* C(2) C(3*) -49.7(6) yes
Pd(1') Pd(1'* C(2') C(1) 135(1) yes
Pd(1') Pd(1'* C(2') C(2) 73(2) yes
Pd(1') Pd(1'* C(2') C(3'*) 31(3) yes
Pd(1') Pd(1'* C(2') C(3*) -2(2) yes
Pd(1') Pd(1'* C(3) C(3') 75(4) yes
Pd(1') Pd(1'* C(3) C(4) 173.6(6) yes
Pd(1') Pd(1'* C(3) C(2*) 51.4(5) yes
Pd(1') Pd(1'* C(3) C(2'*) 2(2) yes
Pd(1') Pd(1'* C(3') C(3) -95(4) yes
Pd(1') Pd(1'* C(3') C(4) -157(2) yes
Pd(1') Pd(1'* C(3') Pd(1*) 16.8(2) yes
Pd(1') Pd(1'* C(3') C(2*) 36(4) yes
Pd(1') Pd(1'* C(3') C(2'*) -33(3) yes
Pd(1') Pd(1'* C(4) C(3) -5.8(5) yes
Pd(1') Pd(1'* C(4) C(3') 19(2) yes
Pd(1') Pd(1'* C(4) C(5) -130.9(6) yes
Pd(1') Pd(1'* C(4) C(5') 159(1) yes
Pd(1') Pd(1'* C(5) C(4) 58.1(6) yes
Pd(1') Pd(1'* C(5) C(5') 114(2) yes
Pd(1') Pd(1'* C(5) C(6) 175.9(5) yes
Pd(1') Pd(1'* C(5') C(4) -25(2) yes
Pd(1') Pd(1'* C(5') C(5) -88(1) yes
Pd(1') Pd(1'* C(5') C(6) -132(1) yes
Pd(1') Pd(1'* C(12) C(1) 64.6(5) yes
Pd(1') Pd(1'* C(12) C(13) 174.3(6) yes
Pd(1') Pd(1'* Pd(1*) C(3') -85(1) yes
Pd(1') Pd(1'* Pd(1*) C(3'*) 75(1) yes
Pd(1') Pd(1'* Pd(1*) C(1*) -82.8(5) yes
Pd(1') Pd(1'* Pd(1*) C(2*) -93.0(5) yes
Pd(1') Pd(1'* Pd(1*) C(2'*) -63(1) yes
Pd(1') Pd(1'* Pd(1*) C(3*) 92.4(5) yes
Pd(1') Pd(1'* Pd(1*) C(4*) 79.4(5) yes
Pd(1') Pd(1'* Pd(1*) C(5'*) 58(1) yes
Pd(1') Pd(1'* Pd(1*) C(5*) 101.4(5) yes
Pd(1') Pd(1'* Pd(1*) C(16*) -113.7(5) yes
Pd(1') C(3'*) Pd(1) C(1) 176(1) yes
Pd(1') C(3'*) Pd(1) C(2) -158(5) yes
Pd(1') C(3'*) Pd(1) C(2') 128(3) yes
Pd(1') C(3'*) Pd(1) C(3) 2(1) yes
Pd(1') C(3'*) Pd(1) C(3') 17(2) yes
Pd(1') C(3'*) Pd(1) C(4) 30(3) yes
Pd(1') C(3'*) Pd(1) C(5) -121(14) yes
Pd(1') C(3'*) Pd(1) C(5') 89(3) yes
Pd(1') C(3'*) Pd(1) C(16) -157(1) yes
Pd(1') C(3'*) Pd(1) Pd(1*) 17.6(3) yes
Pd(1') C(3'*) Pd(1) Pd(1'* 90(1) yes
Pd(1') C(3'*) C(2) C(1) 103(8) yes
Pd(1') C(3'*) C(2) C(2') 102(4) yes
Pd(1') C(3'*) C(2) Pd(1'* 39(4) yes
Pd(1') C(3'*) C(2) C(3*) 102(11) yes
Pd(1') C(3'*) C(2') C(1) -111(3) yes
Pd(1') C(3'*) C(2') C(2) -110(4) yes
Pd(1') C(3'*) C(2') Pd(1'* -38(3) yes
Pd(1') C(3'*) C(2') C(3*) 69(4) yes
Pd(1') C(3'*) Pd(1*) C(3') -78(1) yes
Pd(1') C(3'*) Pd(1*) Pd(1'* -95(1) yes
Pd(1') C(3'*) Pd(1*) C(1*) -29(3) yes
Pd(1') C(3'*) Pd(1*) C(2*) -80(1) yes
Pd(1') C(3'*) Pd(1*) C(2'*) -49(1) yes
Pd(1') C(3'*) Pd(1*) C(3*) 160(4) yes
Pd(1') C(3'*) Pd(1*) C(4*) 91(1) yes
Pd(1') C(3'*) Pd(1*) C(5'*) 68(1) yes
Pd(1') C(3'*) Pd(1*) C(5*) 105.5(7) yes
Pd(1') C(3'*) Pd(1*) C(16*) 124(7) yes
Pd(1') C(3'*) C(3*) C(2) -118(10) yes
Pd(1') C(3'*) C(3*) C(2') -118(3) yes
Pd(1') C(3'*) C(3*) Pd(1*) -5(1) yes
Pd(1') C(3'*) C(3*) C(4*) 62.2(9) yes
Pd(1') C(3'*) C(4*) Pd(1*) -18.9(2) yes
Pd(1') C(3'*) C(4*) C(3*) -95(4) yes
Pd(1') C(3'*) C(4*) C(5'*) 59(3) yes
Pd(1') C(3'*) C(4*) C(5*) -67(4) yes
Pd(1') C(1*) Pd(1*) C(3') 87(1) yes
Pd(1') C(1*) Pd(1*) Pd(1'* 85.0(3) yes
Pd(1') C(1*) Pd(1*) C(3'*) 28(3) yes
Pd(1') C(1*) Pd(1*) C(2*) 100.5(6) yes
Pd(1') C(1*) Pd(1*) C(2'*) 56(1) yes
Pd(1') C(1*) Pd(1*) C(3*) 49(2) yes
Pd(1') C(1*) Pd(1*) C(4*) -61.9(6) yes
Pd(1') C(1*) Pd(1*) C(5'*) -57(1) yes
Pd(1') C(1*) Pd(1*) C(5*) -98.7(4) yes
Pd(1') C(1*) Pd(1*) C(16*) -142.4(6) yes
Pd(1') C(1*) C(2*) C(3) 72(1) yes
Pd(1') C(1*) C(2*) C(3') 73(7) yes
Pd(1') C(1*) C(2*) Pd(1*) -18.5(1) yes
Pd(1') C(1*) C(2*) C(2'*) 71(2) yes
Pd(1') C(1*) C(2'*) C(3) -93(6) yes
Pd(1') C(1*) C(2'*) C(3') -92(4) yes
Pd(1') C(1*) C(2'*) Pd(1*) -16.4(4) yes
Pd(1') C(1*) C(2'*) C(2*) -92(2) yes
Pd(1') C(1*) C(12*) C(13*) 107.3(9) yes
Pd(1') C(1*) C(16*) Pd(1*) 11.2(2) yes
Pd(1') C(1*) C(16*) C(15*) -96(1) yes
Pd(1') C(2*) C(3) C(3') -117(11) yes
Pd(1') C(2*) C(3) C(4) -119.2(9) yes
Pd(1') C(2*) C(3) Pd(1'* -57.0(5) yes
Pd(1') C(2*) C(3) C(2'*) 61(3) yes
Pd(1') C(2*) C(3') C(3) 63(11) yes
Pd(1') C(2*) C(3') C(4) -121(29) yes
Pd(1') C(2*) C(3') Pd(1*) -16.5(6) yes
Pd(1') C(2*) C(3') Pd(1'* -39(4) yes
Pd(1') C(2*) C(3') C(2'*) 63(3) yes
Pd(1') C(2*) Pd(1*) C(3') 68(4) yes
Pd(1') C(2*) Pd(1*) Pd(1'* 86.5(3) yes
Pd(1') C(2*) Pd(1*) C(3'*) 73(2) yes
Pd(1') C(2*) Pd(1*) C(1*) -78.1(6) yes
Pd(1') C(2*) Pd(1*) C(2'*) -1(2) yes
Pd(1') C(2*) Pd(1*) C(3*) 93.5(6) yes
Pd(1') C(2*) Pd(1*) C(4*) 45(1) yes
Pd(1') C(2*) Pd(1*) C(5'*) -33(1) yes
Pd(1') C(2*) Pd(1*) C(5*) -120.8(10) yes
Pd(1') C(2*) Pd(1*) C(16*) -112.2(5) yes
Pd(1') C(2*) C(1*) Pd(1*) 18.5(1) yes
Pd(1') C(2*) C(1*) C(2'*) -71(2) yes
Pd(1') C(2*) C(1*) C(12*) -73.2(10) yes
Pd(1') C(2*) C(1*) C(16*) 96.4(9) yes
Pd(1') C(2*) C(2'*) C(3) -108(2) yes
Pd(1') C(2*) C(2'*) C(3') -108(4) yes
Pd(1') C(2*) C(2'*) Pd(1*) 0.4(8) yes
Pd(1') C(2*) C(2'*) C(1*) 72.4(9) yes
Pd(1') C(2'*) C(3) C(3') -79(5) yes
Pd(1') C(2'*) C(3) C(4) -83(19) yes
Pd(1') C(2'*) C(3) Pd(1'* -3(3) yes
Pd(1') C(2'*) C(3) C(2*) -79(3) yes
Pd(1') C(2'*) C(3') C(3) 108(4) yes
Pd(1') C(2'*) C(3') C(4) 109(5) yes
Pd(1') C(2'*) C(3') Pd(1*) -11.7(8) yes
Pd(1') C(2'*) C(3') Pd(1'* 38(3) yes
Pd(1') C(2'*) C(3') C(2*) -71(3) yes
Pd(1') C(2'*) Pd(1*) C(3') 136(3) yes
Pd(1') C(2'*) Pd(1*) Pd(1'* 95.6(7) yes
Pd(1') C(2'*) Pd(1*) C(3'*) 55(1) yes
Pd(1') C(2'*) Pd(1*) C(1*) -112(1) yes
Pd(1') C(2'*) Pd(1*) C(2*) 178(2) yes
Pd(1') C(2'*) Pd(1*) C(3*) 65(1) yes
Pd(1') C(2'*) Pd(1*) C(4*) 12(2) yes
Pd(1') C(2'*) Pd(1*) C(5'*) -20(1) yes
Pd(1') C(2'*) Pd(1*) C(5*) -57(2) yes
Pd(1') C(2'*) Pd(1*) C(16*) -123.5(9) yes
Pd(1') C(2'*) C(1*) Pd(1*) 16.4(4) yes
Pd(1') C(2'*) C(1*) C(2*) 92(2) yes
Pd(1') C(2'*) C(1*) C(12*) -89.0(10) yes
Pd(1') C(2'*) C(1*) C(16*) 65(4) yes
Pd(1') C(2'*) C(2*) C(3) 108(2) yes
Pd(1') C(2'*) C(2*) C(3') 108(4) yes
Pd(1') C(2'*) C(2*) Pd(1*) -0.4(8) yes
Pd(1') C(2'*) C(2*) C(1*) -72.4(9) yes
Pd(1') C(3*) C(2) C(1) 119(1) yes
Pd(1') C(3*) C(2) C(2') 118(3) yes
Pd(1') C(3*) C(2) Pd(1'* 57.0(5) yes
Pd(1') C(3*) C(2) C(3'*) -60(11) yes
Pd(1') C(3*) C(2') C(1) -77(6) yes
Pd(1') C(3*) C(2') C(2) -75(2) yes
Pd(1') C(3*) C(2') Pd(1'* 3(3) yes
Pd(1') C(3*) C(2') C(3'*) -75(5) yes
Pd(1') C(3*) Pd(1*) C(3') -84(1) yes
Pd(1') C(3*) Pd(1*) Pd(1'* -86.5(3) yes
Pd(1') C(3*) Pd(1*) C(3'*) -18(4) yes
Pd(1') C(3*) Pd(1*) C(1*) -49(2) yes
Pd(1') C(3*) Pd(1*) C(2*) -93.9(6) yes
Pd(1') C(3*) Pd(1*) C(2'*) -55(1) yes
Pd(1') C(3*) Pd(1*) C(4*) 71.7(6) yes
Pd(1') C(3*) Pd(1*) C(5'*) 61(1) yes
Pd(1') C(3*) Pd(1*) C(5*) 101.1(4) yes
Pd(1') C(3*) Pd(1*) C(16*) 146.0(8) yes
Pd(1') C(3*) C(3'*) C(2) 118(10) yes
Pd(1') C(3*) C(3'*) C(2') 118(3) yes
Pd(1') C(3*) C(3'*) Pd(1*) 5(1) yes
Pd(1') C(3*) C(3'*) C(4*) -62.2(9) yes
Pd(1') C(3*) C(4*) Pd(1*) -18.3(1) yes
Pd(1') C(3*) C(4*) C(3'*) 79(5) yes
Pd(1') C(3*) C(4*) C(5'*) 34(4) yes
Pd(1') C(3*) C(4*) C(5*) -82.6(9) yes
Pd(1') C(4*) Pd(1*) C(3') -60(3) yes
Pd(1') C(4*) Pd(1*) Pd(1'* -85.5(3) yes
Pd(1') C(4*) Pd(1*) C(3'*) -80(2) yes
Pd(1') C(4*) Pd(1*) C(1*) 63.0(6) yes
Pd(1') C(4*) Pd(1*) C(2*) -46(1) yes
Pd(1') C(4*) Pd(1*) C(2'*) -11(1) yes
Pd(1') C(4*) Pd(1*) C(3*) -105.4(6) yes
Pd(1') C(4*) Pd(1*) C(5'*) 54(1) yes
Pd(1') C(4*) Pd(1*) C(5*) 124.0(7) yes
Pd(1') C(4*) Pd(1*) C(16*) 108.0(5) yes
Pd(1') C(4*) C(3'*) C(2) -88(30) yes
Pd(1') C(4*) C(3'*) C(2') 96(6) yes
Pd(1') C(4*) C(3'*) Pd(1*) 18.9(2) yes
Pd(1') C(4*) C(3'*) C(3*) 95(4) yes
Pd(1') C(4*) C(3*) C(2) -80.4(10) yes
Pd(1') C(4*) C(3*) C(2') -84(19) yes
Pd(1') C(4*) C(3*) Pd(1*) 18.3(1) yes
Pd(1') C(4*) C(3*) C(3'*) -79(5) yes
Pd(1') C(4*) C(5'*) Pd(1*) -15.5(4) yes
Pd(1') C(4*) C(5'*) C(5*) -93(1) yes
Pd(1') C(4*) C(5'*) C(6*) -106(2) yes
Pd(1') C(4*) C(5*) Pd(1*) -15.4(2) yes
Pd(1') C(4*) C(5*) C(5'*) 77(2) yes
Pd(1') C(4*) C(5*) C(6*) 95.2(9) yes
Pd(1') C(5'*) Pd(1*) C(3') -1(3) yes
Pd(1') C(5'*) Pd(1*) Pd(1'* -70(1) yes
Pd(1') C(5'*) Pd(1*) C(3'*) -86(1) yes
Pd(1') C(5'*) Pd(1*) C(1*) 67.8(9) yes
Pd(1') C(5'*) Pd(1*) C(2*) 38(2) yes
Pd(1') C(5'*) Pd(1*) C(2'*) 19(1) yes
Pd(1') C(5'*) Pd(1*) C(3*) -104.3(8) yes
Pd(1') C(5'*) Pd(1*) C(4*) -117(1) yes
Pd(1') C(5'*) Pd(1*) C(5*) 173(2) yes
Pd(1') C(5'*) Pd(1*) C(16*) 103.3(7) yes
Pd(1') C(5'*) C(4*) Pd(1*) 15.5(4) yes
Pd(1') C(5'*) C(4*) C(3'*) -59(3) yes
Pd(1') C(5'*) C(4*) C(3*) -35(4) yes
Pd(1') C(5'*) C(4*) C(5*) 93(1) yes
Pd(1') C(5'*) C(5*) Pd(1*) -1.9(6) yes
Pd(1') C(5'*) C(5*) C(4*) -71(1) yes
Pd(1') C(5'*) C(5*) C(6*) 123(1) yes
Pd(1') C(5'*) C(6*) C(5*) -63(1) yes
Pd(1') C(5'*) C(6*) C(7*) 107(2) yes
Pd(1') C(5'*) C(6*) C(11*) -90(6) yes
Pd(1') C(12*) C(1*) Pd(1*) -7.1(2) yes
Pd(1') C(12*) C(1*) C(2*) 67.2(10) yes
Pd(1') C(12*) C(1*) C(2'*) 66(1) yes
Pd(1') C(12*) C(1*) C(16*) -102.0(10) yes
Pd(1') C(12*) C(13*) C(14*) 66(1) yes
Pd(1') C(5*) Pd(1*) C(3') 147(14) yes
Pd(1') C(5*) Pd(1*) Pd(1'* -95.2(4) yes
Pd(1') C(5*) Pd(1*) C(3'*) -71(1) yes
Pd(1') C(5*) Pd(1*) C(1*) 89.4(5) yes
Pd(1') C(5*) Pd(1*) C(2*) 119(1) yes
Pd(1') C(5*) Pd(1*) C(2'*) 50(2) yes
Pd(1') C(5*) Pd(1*) C(3*) -86.3(5) yes
Pd(1') C(5*) Pd(1*) C(4*) -56.1(7) yes
Pd(1') C(5*) Pd(1*) C(5'*) -6(1) yes
Pd(1') C(5*) Pd(1*) C(16*) 111.7(5) yes
Pd(1') C(5*) C(4*) Pd(1*) 15.4(2) yes
Pd(1') C(5*) C(4*) C(3'*) 64(4) yes
Pd(1') C(5*) C(4*) C(3*) 78.6(9) yes
Pd(1') C(5*) C(4*) C(5'*) -77(2) yes
Pd(1') C(5*) C(5'*) Pd(1*) 1.9(6) yes
Pd(1') C(5*) C(5'*) C(4*) 71(1) yes
Pd(1') C(5*) C(5'*) C(6*) -123(1) yes
Pd(1') C(5*) C(6*) C(5'*) 51(1) yes
Pd(1') C(5*) C(6*) C(7*) 40(1) yes
Pd(1') C(5*) C(6*) C(11*) -136.2(8) yes
Cl C(17) C(17') Cl(') 61.2(7) yes
C(1) Pd(1) Pd(1') Pd(1*) 82.8(5) yes
C(1) Pd(1) Pd(1') Pd(1'* 82.8(5) yes
C(1) Pd(1) Pd(1') C(3'*) -2(1) yes
C(1) Pd(1) Pd(1') C(1*) 160.8(4) yes
C(1) Pd(1) Pd(1') C(2*) 151.5(4) yes
C(1) Pd(1) Pd(1') C(2'*) -178(1) yes
C(1) Pd(1) Pd(1') C(3*) 13.8(4) yes
C(1) Pd(1) Pd(1') C(4*) 1.2(4) yes
C(1) Pd(1) Pd(1') C(5'*) -19(1) yes
C(1) Pd(1) Pd(1') C(12*) -163.9(4) yes
C(1) Pd(1) Pd(1') C(5*) 23.9(4) yes
C(1) Pd(1) C(2) C(2') 76(2) yes
C(1) Pd(1) C(2) Pd(1'* 78.1(6) yes
C(1) Pd(1) C(2) C(3'*) 146(4) yes
C(1) Pd(1) C(2) C(3*) 125.1(10) yes
C(1) Pd(1) C(2') C(2) -68(2) yes
C(1) Pd(1) C(2') Pd(1'* 112(1) yes
C(1) Pd(1) C(2') C(3'*) -110(3) yes
C(1) Pd(1) C(2') C(3*) -140(3) yes
C(1) Pd(1) C(3) C(3') 30(5) yes
C(1) Pd(1) C(3) C(4) 121(2) yes
C(1) Pd(1) C(3) Pd(1'* 49(2) yes
C(1) Pd(1) C(3) C(2*) 4(3) yes
C(1) Pd(1) C(3) C(2'*) -49(4) yes
C(1) Pd(1) C(3') C(3) -170(1) yes
C(1) Pd(1) C(3') C(4) 120(2) yes
C(1) Pd(1) C(3') Pd(1*) -49(3) yes
C(1) Pd(1) C(3') Pd(1'* 29(3) yes
C(1) Pd(1) C(3') C(2*) -45(8) yes
C(1) Pd(1) C(3') C(2'*) -109(4) yes
C(1) Pd(1) C(4) C(3) -168.4(6) yes
C(1) Pd(1) C(4) C(3') -143(2) yes
C(1) Pd(1) C(4) C(5) 61.0(8) yes
C(1) Pd(1) C(4) C(5') -8(2) yes
C(1) Pd(1) C(4) Pd(1'* -63.0(6) yes
C(1) Pd(1) C(5) C(4) -145.5(6) yes
C(1) Pd(1) C(5) C(5') -95(1) yes
C(1) Pd(1) C(5) C(6) -28.7(8) yes
C(1) Pd(1) C(5) Pd(1'* -89.4(5) yes
C(1) Pd(1) C(5') C(4) 174(1) yes
C(1) Pd(1) C(5') C(5) 105(1) yes
C(1) Pd(1) C(5') C(6) 64(2) yes
C(1) Pd(1) C(5') Pd(1'* -67.8(9) yes
C(1) Pd(1) C(16) C(15) -110(1) yes
C(1) Pd(1) Pd(1*) C(3') 162(1) yes
C(1) Pd(1) Pd(1*) Pd(1'* 78.3(5) yes
C(1) Pd(1) Pd(1*) C(3'*) -17(1) yes
C(1) Pd(1) Pd(1*) C(1*) 180.0 yes
C(1) Pd(1) Pd(1*) C(2*) 160.7(4) yes
C(1) Pd(1) Pd(1*) C(2'*) -169(1) yes
C(1) Pd(1) Pd(1*) C(3*) -2.9(4) yes
C(1) Pd(1) Pd(1*) C(4*) -24.4(4) yes
C(1) Pd(1) Pd(1*) C(5'*) -49(1) yes
C(1) Pd(1) Pd(1*) C(5*) -12.4(4) yes
C(1) Pd(1) Pd(1*) C(16*) 156.2(4) yes
C(1) Pd(1) Pd(1'* C(2) -38.1(3) yes
C(1) Pd(1) Pd(1'* C(2') -37(1) yes
C(1) Pd(1) Pd(1'* C(3) -174.3(3) yes
C(1) Pd(1) Pd(1'* C(3') -169(1) yes
C(1) Pd(1) Pd(1'* C(4) 150.2(3) yes
C(1) Pd(1) Pd(1'* C(5) 120.6(3) yes
C(1) Pd(1) Pd(1'* C(5') 124(1) yes
C(1) Pd(1) Pd(1'* C(12) 13.1(3) yes
C(1) Pd(1) Pd(1'* Pd(1*) -109.5(2) yes
C(1) Pd(1) C(3'*) C(2) -24(3) yes
C(1) Pd(1) C(3'*) C(2') 47(3) yes
C(1) Pd(1) C(3'*) Pd(1*) 159(1) yes
C(1) Pd(1) C(3'*) C(3*) 104(7) yes
C(1) Pd(1) C(3'*) C(4*) 170(4) yes
C(1) C(2) Pd(1) C(2') -76(2) yes
C(1) C(2) Pd(1) C(3) -171.6(6) yes
C(1) C(2) Pd(1) C(3') -151(2) yes
C(1) C(2) Pd(1) C(4) -123(1) yes
C(1) C(2) Pd(1) C(5) 42(1) yes
C(1) C(2) Pd(1) C(5') -44(1) yes
C(1) C(2) Pd(1) C(16) 34.1(5) yes
C(1) C(2) Pd(1) Pd(1*) -149.8(6) yes
C(1) C(2) Pd(1) Pd(1'* -78.1(6) yes
C(1) C(2) Pd(1) C(3'*) -146(4) yes
C(1) C(2) C(2') Pd(1'* 72.4(9) yes
C(1) C(2) C(2') C(3'*) -179(4) yes
C(1) C(2) C(2') C(3*) -178(2) yes
C(1) C(2) Pd(1'* C(2') -83(2) yes
C(1) C(2) Pd(1'* C(3) 147.0(6) yes
C(1) C(2) Pd(1'* C(3') 166(1) yes
C(1) C(2) Pd(1'* C(4) 112.5(8) yes
C(1) C(2) Pd(1'* C(5) 70.5(8) yes
C(1) C(2) Pd(1'* C(5') 36(4) yes
C(1) C(2) Pd(1'* C(12) -28.6(5) yes
C(1) C(2) Pd(1'* Pd(1*) -165.4(6) yes
C(1) C(2) C(3'*) C(2') 1(8) yes
C(1) C(2) C(3'*) Pd(1*) 85(9) yes
C(1) C(2) C(3'*) C(3*) 0(17) yes
C(1) C(2) C(3'*) C(4*) -174(23) yes
C(1) C(2) C(3*) C(2') 1(3) yes
C(1) C(2) C(3*) Pd(1*) 107(1) yes
C(1) C(2) C(3*) C(3'*) -179(11) yes
C(1) C(2) C(3*) C(4*) -178.0(10) yes
C(1) C(2') Pd(1) C(2) 68(2) yes
C(1) C(2') Pd(1) C(3) -178.9(6) yes
C(1) C(2') Pd(1) C(3') -168(1) yes
C(1) C(2') Pd(1) C(4) -125(1) yes
C(1) C(2') Pd(1) C(5) -55(3) yes
C(1) C(2') Pd(1) C(5') -92(1) yes
C(1) C(2') Pd(1) C(16) 10(1) yes
C(1) C(2') Pd(1) Pd(1*) 165(1) yes
C(1) C(2') Pd(1) Pd(1'* -112(1) yes
C(1) C(2') Pd(1) C(3'*) 110(3) yes
C(1) C(2') C(2) Pd(1'* -72.4(9) yes
C(1) C(2') C(2) C(3'*) 179(4) yes
C(1) C(2') C(2) C(3*) 178(2) yes
C(1) C(2') Pd(1'* C(2) 62(1) yes
C(1) C(2') Pd(1'* C(3) 133(1) yes
C(1) C(2') Pd(1'* C(3') 155(2) yes
C(1) C(2') Pd(1'* C(4) 153(9) yes
C(1) C(2') Pd(1'* C(5) 12(4) yes
C(1) C(2') Pd(1'* C(5') -73(3) yes
C(1) C(2') Pd(1'* C(12) -45(1) yes
C(1) C(2') Pd(1'* Pd(1*) 150(1) yes
C(1) C(2') C(3'*) C(2) 0(4) yes
C(1) C(2') C(3'*) Pd(1*) -123(2) yes
C(1) C(2') C(3'*) C(3*) 178(5) yes
C(1) C(2') C(3'*) C(4*) 178(4) yes
C(1) C(2') C(3*) C(2) -1(4) yes
C(1) C(2') C(3*) Pd(1*) -96(6) yes
C(1) C(2') C(3*) C(3'*) -1(8) yes
C(1) C(2') C(3*) C(4*) 2(25) yes
C(1) C(12) C(13) C(14) 3(1) yes
C(1) C(12) Pd(1'* C(2) 31.8(5) yes
C(1) C(12) Pd(1'* C(2') 62(1) yes
C(1) C(12) Pd(1'* C(3) -116(3) yes
C(1) C(12) Pd(1'* C(3') 164(4) yes
C(1) C(12) Pd(1'* C(4) -121.1(6) yes
C(1) C(12) Pd(1'* C(5) -92.4(5) yes
C(1) C(12) Pd(1'* C(5') -129(1) yes
C(1) C(12) Pd(1'* Pd(1*) 80.8(5) yes
C(1) C(16) Pd(1) C(2) -40.1(6) yes
C(1) C(16) Pd(1) C(2') -12(1) yes
C(1) C(16) Pd(1) C(3) -176.4(7) yes
C(1) C(16) Pd(1) C(3') 161(7) yes
C(1) C(16) Pd(1) C(4) 134.2(6) yes
C(1) C(16) Pd(1) C(5) 143.5(6) yes
C(1) C(16) Pd(1) C(5') 109(1) yes
C(1) C(16) Pd(1) Pd(1*) -45.1(7) yes
C(1) C(16) Pd(1) Pd(1'* 40.2(7) yes
C(1) C(16) Pd(1) C(3'*) -40(1) yes
C(1) C(16) C(15) C(14) 0(1) yes
C(1) Pd(1'* Pd(1) C(2) 38.1(3) yes
C(1) Pd(1'* Pd(1) C(2') 37(1) yes
C(1) Pd(1'* Pd(1) C(3) 174.3(3) yes
C(1) Pd(1'* Pd(1) C(3') 169(1) yes
C(1) Pd(1'* Pd(1) C(4) -150.2(3) yes
C(1) Pd(1'* Pd(1) C(5) -120.6(3) yes
C(1) Pd(1'* Pd(1) C(5') -124(1) yes
C(1) Pd(1'* Pd(1) C(16) -20.7(3) yes
C(1) Pd(1'* Pd(1) Pd(1*) 109.5(2) yes
C(1) Pd(1'* Pd(1) C(3'*) 56(1) yes
C(1) Pd(1'* Pd(1') Pd(1*) 106.5(5) yes
C(1) Pd(1'* Pd(1') C(3'*) 12(1) yes
C(1) Pd(1'* Pd(1') C(1*) 180.0 yes
C(1) Pd(1'* Pd(1') C(2*) 179.9(4) yes
C(1) Pd(1'* Pd(1') C(2'*) -150(1) yes
C(1) Pd(1'* Pd(1') C(3*) 31.0(4) yes
C(1) Pd(1'* Pd(1') C(4*) 27.2(4) yes
C(1) Pd(1'* Pd(1') C(5'*) 14(1) yes
C(1) Pd(1'* Pd(1') C(12*) -148.8(4) yes
C(1) Pd(1'* Pd(1') C(5*) 55.2(4) yes
C(1) Pd(1'* C(2) C(2') 83(2) yes
C(1) Pd(1'* C(2) C(3'*) 148(4) yes
C(1) Pd(1'* C(2) C(3*) 130.2(10) yes
C(1) Pd(1'* C(2') C(2) -62(1) yes
C(1) Pd(1'* C(2') C(3'*) -104(3) yes
C(1) Pd(1'* C(2') C(3*) -138(4) yes
C(1) Pd(1'* C(3) C(3') 150(4) yes
C(1) Pd(1'* C(3) C(4) -111.5(7) yes
C(1) Pd(1'* C(3) C(2*) 126.4(7) yes
C(1) Pd(1'* C(3) C(2'*) 77(2) yes
C(1) Pd(1'* C(3') C(3) -53(6) yes
C(1) Pd(1'* C(3') C(4) -115(3) yes
C(1) Pd(1'* C(3') Pd(1*) 58(4) yes
C(1) Pd(1'* C(3') C(2*) 78(7) yes
C(1) Pd(1'* C(3') C(2'*) 7(7) yes
C(1) Pd(1'* C(4) C(3) 126.1(8) yes
C(1) Pd(1'* C(4) C(3') 151(2) yes
C(1) Pd(1'* C(4) C(5) 1.0(10) yes
C(1) Pd(1'* C(4) C(5') -68(2) yes
C(1) Pd(1'* C(5) C(4) -179.4(6) yes
C(1) Pd(1'* C(5) C(5') -122(2) yes
C(1) Pd(1'* C(5) C(6) -61.6(7) yes
C(1) Pd(1'* C(5') C(4) 137(1) yes
C(1) Pd(1'* C(5') C(5) 74(2) yes
C(1) Pd(1'* C(5') C(6) 30(3) yes
C(1) Pd(1'* C(12) C(13) 109.7(9) yes
C(1) Pd(1'* Pd(1*) C(3') -163(1) yes
C(1) Pd(1'* Pd(1*) C(3'*) -2(1) yes
C(1) Pd(1'* Pd(1*) C(1*) -160.8(4) yes
C(1) Pd(1'* Pd(1*) C(2*) -171.0(5) yes
C(1) Pd(1'* Pd(1*) C(2'*) -141(1) yes
C(1) Pd(1'* Pd(1*) C(3*) 14.4(4) yes
C(1) Pd(1'* Pd(1*) C(4*) 1.3(4) yes
C(1) Pd(1'* Pd(1*) C(5'*) -19(1) yes
C(1) Pd(1'* Pd(1*) C(5*) 23.3(5) yes
C(1) Pd(1'* Pd(1*) C(16*) 168.3(5) yes
C(2) Pd(1) Pd(1') Pd(1*) 93.0(5) yes
C(2) Pd(1) Pd(1') Pd(1'* 93.0(5) yes
C(2) Pd(1) Pd(1') C(3'*) 7(1) yes
C(2) Pd(1) Pd(1') C(1*) 171.0(5) yes
C(2) Pd(1) Pd(1') C(2*) 161.6(4) yes
C(2) Pd(1) Pd(1') C(2'*) -168(1) yes
C(2) Pd(1) Pd(1') C(3*) 24.0(4) yes
C(2) Pd(1) Pd(1') C(4*) 11.3(4) yes
C(2) Pd(1) Pd(1') C(5'*) -9(1) yes
C(2) Pd(1) Pd(1') C(12*) -153.8(4) yes
C(2) Pd(1) Pd(1') C(5*) 34.0(4) yes
C(2) Pd(1) C(1) C(2') -44(1) yes
C(2) Pd(1) C(1) C(12) -124.0(8) yes
C(2) Pd(1) C(1) C(16) 117.0(8) yes
C(2) Pd(1) C(1) Pd(1'* -100.5(6) yes
C(2) Pd(1) C(2') Pd(1'* -178(2) yes
C(2) Pd(1) C(2') C(3'*) -42(3) yes
C(2) Pd(1) C(2') C(3*) -71(3) yes
C(2) Pd(1) C(3) C(3') 75(4) yes
C(2) Pd(1) C(3) C(4) 165.6(5) yes
C(2) Pd(1) C(3) Pd(1'* 93.9(6) yes
C(2) Pd(1) C(3) C(2*) 48.5(10) yes
C(2) Pd(1) C(3) C(2'*) -5(2) yes
C(2) Pd(1) C(3') C(3) -118(3) yes
C(2) Pd(1) C(3') C(4) 171.6(8) yes
C(2) Pd(1) C(3') Pd(1*) 1(2) yes
C(2) Pd(1) C(3') Pd(1'* 80(1) yes
C(2) Pd(1) C(3') C(2*) 5(7) yes
C(2) Pd(1) C(3') C(2'*) -58(4) yes
C(2) Pd(1) C(4) C(3) -59(2) yes
C(2) Pd(1) C(4) C(3') -33(3) yes
C(2) Pd(1) C(4) C(5) 170(1) yes
C(2) Pd(1) C(4) C(5') 100(2) yes
C(2) Pd(1) C(4) Pd(1'* 46(1) yes
C(2) Pd(1) C(5) C(4) -175.3(9) yes
C(2) Pd(1) C(5) C(5') -125(2) yes
C(2) Pd(1) C(5) C(6) -58(1) yes
C(2) Pd(1) C(5) Pd(1'* -119(1) yes
C(2) Pd(1) C(5') C(4) -155(1) yes
C(2) Pd(1) C(5') C(5) 135(1) yes
C(2) Pd(1) C(5') C(6) 94(2) yes
C(2) Pd(1) C(5') Pd(1'* -38(2) yes
C(2) Pd(1) C(16) C(15) -150(1) yes
C(2) Pd(1) Pd(1*) C(3') -178(1) yes
C(2) Pd(1) Pd(1*) Pd(1'* 97.5(5) yes
C(2) Pd(1) Pd(1*) C(3'*) 1(1) yes
C(2) Pd(1) Pd(1*) C(1*) -160.7(4) yes
C(2) Pd(1) Pd(1*) C(2*) 180.0 yes
C(2) Pd(1) Pd(1*) C(2'*) -150(1) yes
C(2) Pd(1) Pd(1*) C(3*) 16.4(4) yes
C(2) Pd(1) Pd(1*) C(4*) -5.1(4) yes
C(2) Pd(1) Pd(1*) C(5'*) -30(1) yes
C(2) Pd(1) Pd(1*) C(5*) 6.8(5) yes
C(2) Pd(1) Pd(1*) C(16*) 175.5(5) yes
C(2) Pd(1) Pd(1'* C(2') 0(1) yes
C(2) Pd(1) Pd(1'* C(3) -136.2(3) yes
C(2) Pd(1) Pd(1'* C(3') -130(1) yes
C(2) Pd(1) Pd(1'* C(4) -171.7(3) yes
C(2) Pd(1) Pd(1'* C(5) 158.7(4) yes
C(2) Pd(1) Pd(1'* C(5') 162(1) yes
C(2) Pd(1) Pd(1'* C(12) 51.2(4) yes
C(2) Pd(1) Pd(1'* Pd(1*) -71.4(3) yes
C(2) Pd(1) C(3'*) C(2') 72(5) yes
C(2) Pd(1) C(3'*) Pd(1*) -175(5) yes
C(2) Pd(1) C(3'*) C(3*) 129(10) yes
C(2) Pd(1) C(3'*) C(4*) -164(8) yes
C(2) C(1) Pd(1) C(2') 44(1) yes
C(2) C(1) Pd(1) C(3) 50(2) yes
C(2) C(1) Pd(1) C(3') 72(3) yes
C(2) C(1) Pd(1) C(4) 162.4(6) yes
C(2) C(1) Pd(1) C(5) -160.8(5) yes
C(2) C(1) Pd(1) C(5') 157(1) yes
C(2) C(1) Pd(1) C(16) -117.0(8) yes
C(2) C(1) Pd(1) Pd(1*) 30.1(6) yes
C(2) C(1) Pd(1) Pd(1'* 100.5(6) yes
C(2) C(1) Pd(1) C(3'*) 12(1) yes
C(2) C(1) C(2') Pd(1'* -92(2) yes
C(2) C(1) C(2') C(3'*) 0(3) yes
C(2) C(1) C(2') C(3*) 1(4) yes
C(2) C(1) C(12) C(13) -174(1) yes
C(2) C(1) C(12) Pd(1'* -67.2(10) yes
C(2) C(1) C(16) C(15) 174.3(10) yes
C(2) C(1) Pd(1'* C(2') 44(2) yes
C(2) C(1) Pd(1'* C(3) -63.1(8) yes
C(2) C(1) Pd(1'* C(3') -36(4) yes
C(2) C(1) Pd(1'* C(4) -129.8(7) yes
C(2) C(1) Pd(1'* C(5) -129.3(6) yes
C(2) C(1) Pd(1'* C(5') -165(1) yes
C(2) C(1) Pd(1'* C(12) 129.2(8) yes
C(2) C(1) Pd(1'* Pd(1*) 14.9(6) yes
C(2) C(2') Pd(1) C(3) 112(1) yes
C(2) C(2') Pd(1) C(3') 123(2) yes
C(2) C(2') Pd(1) C(4) 165.9(9) yes
C(2) C(2') Pd(1) C(5) -124(2) yes
C(2) C(2') Pd(1) C(5') -161(1) yes
C(2) C(2') Pd(1) C(16) -58(1) yes
C(2) C(2') Pd(1) Pd(1*) 96(2) yes
C(2) C(2') Pd(1) Pd(1'* 178(2) yes
C(2) C(2') Pd(1) C(3'*) 42(3) yes
C(2) C(2') C(1) C(12) -178(2) yes
C(2) C(2') C(1) C(16) 26(5) yes
C(2) C(2') C(1) Pd(1'* 92(2) yes
C(2) C(2') Pd(1'* C(3) 71(2) yes
C(2) C(2') Pd(1'* C(3') 93(2) yes
C(2) C(2') Pd(1'* C(4) 91(10) yes
C(2) C(2') Pd(1'* C(5) -49(4) yes
C(2) C(2') Pd(1'* C(5') -135(3) yes
C(2) C(2') Pd(1'* C(12) -108(2) yes
C(2) C(2') Pd(1'* Pd(1*) 88(2) yes
C(2) C(2') C(3'*) Pd(1*) -122(4) yes
C(2) C(2') C(3'*) C(3*) 179(8) yes
C(2) C(2') C(3'*) C(4*) 178(8) yes
C(2) C(2') C(3*) Pd(1*) -94(2) yes
C(2) C(2') C(3*) C(3'*) 0(5) yes
C(2) C(2') C(3*) C(4*) 4(21) yes
C(2) Pd(1'* Pd(1) C(2') 0(1) yes
C(2) Pd(1'* Pd(1) C(3) 136.2(3) yes
C(2) Pd(1'* Pd(1) C(3') 130(1) yes
C(2) Pd(1'* Pd(1) C(4) 171.7(3) yes
C(2) Pd(1'* Pd(1) C(5) -158.7(4) yes
C(2) Pd(1'* Pd(1) C(5') -162(1) yes
C(2) Pd(1'* Pd(1) C(16) -58.9(3) yes
C(2) Pd(1'* Pd(1) Pd(1*) 71.4(3) yes
C(2) Pd(1'* Pd(1) C(3'*) 17(1) yes
C(2) Pd(1'* Pd(1') Pd(1*) 106.6(5) yes
C(2) Pd(1'* Pd(1') C(3'*) 12(1) yes
C(2) Pd(1'* Pd(1') C(1*) -179.9(4) yes
C(2) Pd(1'* Pd(1') C(2*) 180.0 yes
C(2) Pd(1'* Pd(1') C(2'*) -150(1) yes
C(2) Pd(1'* Pd(1') C(3*) 31.1(4) yes
C(2) Pd(1'* Pd(1') C(4*) 27.3(4) yes
C(2) Pd(1'* Pd(1') C(5'*) 14(1) yes
C(2) Pd(1'* Pd(1') C(12*) -148.8(4) yes
C(2) Pd(1'* Pd(1') C(5*) 55.3(4) yes
C(2) Pd(1'* C(1) C(2') -44(2) yes
C(2) Pd(1'* C(1) C(12) -129.2(8) yes
C(2) Pd(1'* C(1) C(16) 112.2(9) yes
C(2) Pd(1'* C(2') C(3'*) -42(3) yes
C(2) Pd(1'* C(2') C(3*) -76(3) yes
C(2) Pd(1'* C(3) C(3') 110(4) yes
C(2) Pd(1'* C(3) C(4) -151.5(5) yes
C(2) Pd(1'* C(3) C(2*) 86.4(7) yes
C(2) Pd(1'* C(3) C(2'*) 37(2) yes
C(2) Pd(1'* C(3') C(3) -80(4) yes
C(2) Pd(1'* C(3') C(4) -142(1) yes
C(2) Pd(1'* C(3') Pd(1*) 31(1) yes
C(2) Pd(1'* C(3') C(2*) 51(5) yes
C(2) Pd(1'* C(3') C(2'*) -19(4) yes
C(2) Pd(1'* C(4) C(3) 54.7(9) yes
C(2) Pd(1'* C(4) C(3') 80(2) yes
C(2) Pd(1'* C(4) C(5) -70.4(9) yes
C(2) Pd(1'* C(4) C(5') -139(2) yes
C(2) Pd(1'* C(5) C(4) 143.0(7) yes
C(2) Pd(1'* C(5) C(5') -160(2) yes
C(2) Pd(1'* C(5) C(6) -99.2(7) yes
C(2) Pd(1'* C(5') C(4) 111(3) yes
C(2) Pd(1'* C(5') C(5) 48(5) yes
C(2) Pd(1'* C(5') C(6) 4(5) yes
C(2) Pd(1'* C(12) C(13) 141.5(8) yes
C(2) Pd(1'* Pd(1*) C(3') -154(1) yes
C(2) Pd(1'* Pd(1*) C(3'*) 6(1) yes
C(2) Pd(1'* Pd(1*) C(1*) -151.5(4) yes
C(2) Pd(1'* Pd(1*) C(2*) -161.6(4) yes
C(2) Pd(1'* Pd(1*) C(2'*) -132(1) yes
C(2) Pd(1'* Pd(1*) C(3*) 23.8(4) yes
C(2) Pd(1'* Pd(1*) C(4*) 10.7(4) yes
C(2) Pd(1'* Pd(1*) C(5'*) -10(1) yes
C(2) Pd(1'* Pd(1*) C(5*) 32.7(5) yes
C(2) Pd(1'* Pd(1*) C(16*) 177.6(5) yes
C(2) C(3'*) Pd(1) C(2') -72(5) yes
C(2) C(3'*) Pd(1) C(3) 160(3) yes
C(2) C(3'*) Pd(1) C(3') 175(4) yes
C(2) C(3'*) Pd(1) C(4) -171(1) yes
C(2) C(3'*) Pd(1) C(5) 36(18) yes
C(2) C(3'*) Pd(1) C(5') -112(4) yes
C(2) C(3'*) Pd(1) C(16) 0(4) yes
C(2) C(3'*) Pd(1) Pd(1*) 175(5) yes
C(2) C(3'*) Pd(1) Pd(1'* -111(4) yes
C(2) C(3'*) Pd(1') Pd(1*) -114(5) yes
C(2) C(3'*) Pd(1') Pd(1'* -36(4) yes
C(2) C(3'*) Pd(1') C(1*) -78(7) yes
C(2) C(3'*) Pd(1') C(2*) -51(5) yes
C(2) C(3'*) Pd(1') C(2'*) -14(6) yes
C(2) C(3'*) Pd(1') C(3*) -132(8) yes
C(2) C(3'*) Pd(1') C(4*) 165(6) yes
C(2) C(3'*) Pd(1') C(5'*) 144(5) yes
C(2) C(3'*) Pd(1') C(12*) 72(7) yes
C(2) C(3'*) Pd(1') C(5*) -177(5) yes
C(2) C(3'*) C(2') Pd(1'* 71(3) yes
C(2) C(3'*) C(2') C(3*) -179(8) yes
C(2) C(3'*) Pd(1*) C(3') -4(6) yes
C(2) C(3'*) Pd(1*) Pd(1'* -20(5) yes
C(2) C(3'*) Pd(1*) C(1*) 45(8) yes
C(2) C(3'*) Pd(1*) C(2*) -5(7) yes
C(2) C(3'*) Pd(1*) C(2'*) 25(7) yes
C(2) C(3'*) Pd(1*) C(3*) -124(9) yes
C(2) C(3'*) Pd(1*) C(4*) 165(8) yes
C(2) C(3'*) Pd(1*) C(5'*) 143(6) yes
C(2) C(3'*) Pd(1*) C(5*) -179(6) yes
C(2) C(3'*) Pd(1*) C(16*) -160(2) yes
C(2) C(3'*) C(3*) C(2') 0(9) yes
C(2) C(3'*) C(3*) Pd(1*) 113(10) yes
C(2) C(3'*) C(3*) C(4*) -178(9) yes
C(2) C(3'*) C(4*) Pd(1*) -107(30) yes
C(2) C(3'*) C(4*) C(3*) 175(35) yes
C(2) C(3'*) C(4*) C(5'*) -28(32) yes
C(2) C(3'*) C(4*) C(5*) -156(26) yes
C(2) C(3*) Pd(1') Pd(1*) -137.3(7) yes
C(2) C(3*) Pd(1') Pd(1'* -51.4(5) yes
C(2) C(3*) Pd(1') C(3'*) 24(4) yes
C(2) C(3*) Pd(1') C(1*) -126.4(7) yes
C(2) C(3*) Pd(1') C(2*) -86.4(7) yes
C(2) C(3*) Pd(1') C(2'*) -53(1) yes
C(2) C(3*) Pd(1') C(4*) 122.2(9) yes
C(2) C(3*) Pd(1') C(5'*) 114(1) yes
C(2) C(3*) Pd(1') C(12*) 127(2) yes
C(2) C(3*) Pd(1') C(5*) 153.1(7) yes
C(2) C(3*) C(2') Pd(1'* 79(3) yes
C(2) C(3*) C(2') C(3'*) 0(5) yes
C(2) C(3*) Pd(1*) C(3') -39(1) yes
C(2) C(3*) Pd(1*) Pd(1'* -41.1(6) yes
C(2) C(3*) Pd(1*) C(3'*) 26(4) yes
C(2) C(3*) Pd(1*) C(1*) -4(3) yes
C(2) C(3*) Pd(1*) C(2*) -48.5(10) yes
C(2) C(3*) Pd(1*) C(2'*) -9(1) yes
C(2) C(3*) Pd(1*) C(4*) 117.1(10) yes
C(2) C(3*) Pd(1*) C(5'*) 106(1) yes
C(2) C(3*) Pd(1*) C(5*) 146.4(8) yes
C(2) C(3*) Pd(1*) C(16*) -168.7(6) yes
C(2) C(3*) C(3'*) C(2') 0(9) yes
C(2) C(3*) C(3'*) Pd(1*) -113(10) yes
C(2) C(3*) C(3'*) C(4*) 178(9) yes
C(2) C(3*) C(4*) Pd(1*) -98.7(10) yes
C(2) C(3*) C(4*) C(3'*) 0(5) yes
C(2) C(3*) C(4*) C(5'*) -45(5) yes
C(2) C(3*) C(4*) C(5*) -163.0(10) yes
C(2') Pd(1) Pd(1') Pd(1*) 63(1) yes
C(2') Pd(1) Pd(1') Pd(1'* 63(1) yes
C(2') Pd(1) Pd(1') C(3'*) -22(2) yes
C(2') Pd(1) Pd(1') C(1*) 141(1) yes
C(2') Pd(1) Pd(1') C(2*) 132(1) yes
C(2') Pd(1) Pd(1') C(2'*) 162(1) yes
C(2') Pd(1) Pd(1') C(3*) -5(1) yes
C(2') Pd(1) Pd(1') C(4*) -18(1) yes
C(2') Pd(1) Pd(1') C(5'*) -39(1) yes
C(2') Pd(1) Pd(1') C(12*) 176(1) yes
C(2') Pd(1) Pd(1') C(5*) 4(1) yes
C(2') Pd(1) C(1) C(12) -79(1) yes
C(2') Pd(1) C(1) C(16) 161(1) yes
C(2') Pd(1) C(1) Pd(1'* -56(1) yes
C(2') Pd(1) C(2) Pd(1'* 1(2) yes
C(2') Pd(1) C(2) C(3'*) 69(5) yes
C(2') Pd(1) C(2) C(3*) 48(2) yes
C(2') Pd(1) C(3) C(3') 36(4) yes
C(2') Pd(1) C(3) C(4) 126(1) yes
C(2') Pd(1) C(3) Pd(1'* 55(1) yes
C(2') Pd(1) C(3) C(2*) 9(1) yes
C(2') Pd(1) C(3) C(2'*) -44(3) yes
C(2') Pd(1) C(3') C(3) -149(3) yes
C(2') Pd(1) C(3') C(4) 140(1) yes
C(2') Pd(1) C(3') Pd(1*) -29(2) yes
C(2') Pd(1) C(3') Pd(1'* 49(1) yes
C(2') Pd(1) C(3') C(2*) -25(7) yes
C(2') Pd(1) C(3') C(2'*) -89(4) yes
C(2') Pd(1) C(4) C(3) -93(1) yes
C(2') Pd(1) C(4) C(3') -68(3) yes
C(2') Pd(1) C(4) C(5) 135(1) yes
C(2') Pd(1) C(4) C(5') 65(2) yes
C(2') Pd(1) C(4) Pd(1'* 11(1) yes
C(2') Pd(1) C(5) C(4) -106(2) yes
C(2') Pd(1) C(5) C(5') -56(3) yes
C(2') Pd(1) C(5) C(6) 10(2) yes
C(2') Pd(1) C(5) Pd(1'* -50(2) yes
C(2') Pd(1) C(5') C(4) -137(1) yes
C(2') Pd(1) C(5') C(5) 153(1) yes
C(2') Pd(1) C(5') C(6) 112(2) yes
C(2') Pd(1) C(5') Pd(1'* -19(1) yes
C(2') Pd(1) C(16) C(15) -123(1) yes
C(2') Pd(1) Pd(1*) C(3') 152(2) yes
C(2') Pd(1) Pd(1*) Pd(1'* 68(1) yes
C(2') Pd(1) Pd(1*) C(3'*) -27(2) yes
C(2') Pd(1) Pd(1*) C(1*) 169(1) yes
C(2') Pd(1) Pd(1*) C(2*) 150(1) yes
C(2') Pd(1) Pd(1*) C(2'*) 180.0 yes
C(2') Pd(1) Pd(1*) C(3*) -12(1) yes
C(2') Pd(1) Pd(1*) C(4*) -34(1) yes
C(2') Pd(1) Pd(1*) C(5'*) -59(1) yes
C(2') Pd(1) Pd(1*) C(5*) -22(1) yes
C(2') Pd(1) Pd(1*) C(16*) 146(1) yes
C(2') Pd(1) Pd(1'* C(3) -136(1) yes
C(2') Pd(1) Pd(1'* C(3') -131(1) yes
C(2') Pd(1) Pd(1'* C(4) -172(1) yes
C(2') Pd(1) Pd(1'* C(5) 158(1) yes
C(2') Pd(1) Pd(1'* C(5') 162(1) yes
C(2') Pd(1) Pd(1'* C(12) 50(1) yes
C(2') Pd(1) Pd(1'* Pd(1*) -72(1) yes
C(2') Pd(1) C(3'*) Pd(1*) 111(3) yes
C(2') Pd(1) C(3'*) C(3*) 56(6) yes
C(2') Pd(1) C(3'*) C(4*) 122(5) yes
C(2') C(1) Pd(1) C(3) 6(3) yes
C(2') C(1) Pd(1) C(3') 27(3) yes
C(2') C(1) Pd(1) C(4) 118(1) yes
C(2') C(1) Pd(1) C(5) 154(1) yes
C(2') C(1) Pd(1) C(5') 113(2) yes
C(2') C(1) Pd(1) C(16) -161(1) yes
C(2') C(1) Pd(1) Pd(1*) -14(1) yes
C(2') C(1) Pd(1) Pd(1'* 56(1) yes
C(2') C(1) Pd(1) C(3'*) -31(2) yes
C(2') C(1) C(2) Pd(1'* 71(2) yes
C(2') C(1) C(2) C(3'*) -1(8) yes
C(2') C(1) C(2) C(3*) 0(2) yes
C(2') C(1) C(12) C(13) -173(2) yes
C(2') C(1) C(12) Pd(1'* -66(1) yes
C(2') C(1) C(16) C(15) 154(4) yes
C(2') C(1) Pd(1'* C(3) -107(2) yes
C(2') C(1) Pd(1'* C(3') -81(4) yes
C(2') C(1) Pd(1'* C(4) -174(2) yes
C(2') C(1) Pd(1'* C(5) -173(2) yes
C(2') C(1) Pd(1'* C(5') 149(2) yes
C(2') C(1) Pd(1'* C(12) 84(2) yes
C(2') C(1) Pd(1'* Pd(1*) -29(2) yes
C(2') C(2) Pd(1) C(3) -94(2) yes
C(2') C(2) Pd(1) C(3') -74(3) yes
C(2') C(2) Pd(1) C(4) -46(3) yes
C(2') C(2) Pd(1) C(5) 119(2) yes
C(2') C(2) Pd(1) C(5') 32(3) yes
C(2') C(2) Pd(1) C(16) 110(2) yes
C(2') C(2) Pd(1) Pd(1*) -72(2) yes
C(2') C(2) Pd(1) Pd(1'* -1(2) yes
C(2') C(2) Pd(1) C(3'*) -69(5) yes
C(2') C(2) C(1) C(12) 1(2) yes
C(2') C(2) C(1) C(16) -168(2) yes
C(2') C(2) C(1) Pd(1'* -71(2) yes
C(2') C(2) Pd(1'* C(3) -129(2) yes
C(2') C(2) Pd(1'* C(3') -110(3) yes
C(2') C(2) Pd(1'* C(4) -164(2) yes
C(2') C(2) Pd(1'* C(5) 153(2) yes
C(2') C(2) Pd(1'* C(5') 119(4) yes
C(2') C(2) Pd(1'* C(12) 54(2) yes
C(2') C(2) Pd(1'* Pd(1*) -82(2) yes
C(2') C(2) C(3'*) Pd(1*) 84(5) yes
C(2') C(2) C(3'*) C(3*) 0(9) yes
C(2') C(2) C(3'*) C(4*) -175(31) yes
C(2') C(2) C(3*) Pd(1*) 106(3) yes
C(2') C(2) C(3*) C(3'*) 179(12) yes
C(2') C(2) C(3*) C(4*) -179(3) yes
C(2') Pd(1'* Pd(1) C(3) 136(1) yes
C(2') Pd(1'* Pd(1) C(3') 131(1) yes
C(2') Pd(1'* Pd(1) C(4) 172(1) yes
C(2') Pd(1'* Pd(1) C(5) -158(1) yes
C(2') Pd(1'* Pd(1) C(5') -162(1) yes
C(2') Pd(1'* Pd(1) C(16) -58(1) yes
C(2') Pd(1'* Pd(1) Pd(1*) 72(1) yes
C(2') Pd(1'* Pd(1) C(3'*) 18(1) yes
C(2') Pd(1'* Pd(1') Pd(1*) 76(1) yes
C(2') Pd(1'* Pd(1') C(3'*) -17(2) yes
C(2') Pd(1'* Pd(1') C(1*) 150(1) yes
C(2') Pd(1'* Pd(1') C(2*) 150(1) yes
C(2') Pd(1'* Pd(1') C(2'*) 180.0 yes
C(2') Pd(1'* Pd(1') C(3*) 1(1) yes
C(2') Pd(1'* Pd(1') C(4*) -2(1) yes
C(2') Pd(1'* Pd(1') C(5'*) -15(1) yes
C(2') Pd(1'* Pd(1') C(12*) -178(1) yes
C(2') Pd(1'* Pd(1') C(5*) 25(1) yes
C(2') Pd(1'* C(1) C(12) -84(2) yes
C(2') Pd(1'* C(1) C(16) 156(2) yes
C(2') Pd(1'* C(2) C(3'*) 65(5) yes
C(2') Pd(1'* C(2) C(3*) 47(2) yes
C(2') Pd(1'* C(3) C(3') 77(4) yes
C(2') Pd(1'* C(3) C(4) 175(1) yes
C(2') Pd(1'* C(3) C(2*) 53(1) yes
C(2') Pd(1'* C(3) C(2'*) 4(3) yes
C(2') Pd(1'* C(3') C(3) -117(4) yes
C(2') Pd(1'* C(3') C(4) -179(1) yes
C(2') Pd(1'* C(3') Pd(1*) -5(2) yes
C(2') Pd(1'* C(3') C(2*) 14(6) yes
C(2') Pd(1'* C(3') C(2'*) -56(5) yes
C(2') Pd(1'* C(4) C(3) -23(10) yes
C(2') Pd(1'* C(4) C(3') 2(10) yes
C(2') Pd(1'* C(4) C(5) -148(10) yes
C(2') Pd(1'* C(4) C(5') 142(10) yes
C(2') Pd(1'* C(5) C(4) 171(3) yes
C(2') Pd(1'* C(5) C(5') -132(3) yes
C(2') Pd(1'* C(5) C(6) -70(3) yes
C(2') Pd(1'* C(5') C(4) -169(2) yes
C(2') Pd(1'* C(5') C(5) 128(3) yes
C(2') Pd(1'* C(5') C(6) 83(4) yes
C(2') Pd(1'* C(12) C(13) 172(1) yes
C(2') Pd(1'* Pd(1*) C(3') 175(2) yes
C(2') Pd(1'* Pd(1*) C(3'*) -23(2) yes
C(2') Pd(1'* Pd(1*) C(1*) 178(1) yes
C(2') Pd(1'* Pd(1*) C(2*) 168(1) yes
C(2') Pd(1'* Pd(1*) C(2'*) -162(1) yes
C(2') Pd(1'* Pd(1*) C(3*) -6(1) yes
C(2') Pd(1'* Pd(1*) C(4*) -19(1) yes
C(2') Pd(1'* Pd(1*) C(5'*) -40(1) yes
C(2') Pd(1'* Pd(1*) C(5*) 2(1) yes
C(2') Pd(1'* Pd(1*) C(16*) 147(1) yes
C(2') C(3'*) Pd(1) C(3) -126(3) yes
C(2') C(3'*) Pd(1) C(3') -111(3) yes
C(2') C(3'*) Pd(1) C(4) -98(4) yes
C(2') C(3'*) Pd(1) C(5) 109(14) yes
C(2') C(3'*) Pd(1) C(5') -39(5) yes
C(2') C(3'*) Pd(1) C(16) 73(3) yes
C(2') C(3'*) Pd(1) Pd(1*) -111(3) yes
C(2') C(3'*) Pd(1) Pd(1'* -38(3) yes
C(2') C(3'*) Pd(1') Pd(1*) -44(3) yes
C(2') C(3'*) Pd(1') Pd(1'* 33(3) yes
C(2') C(3'*) Pd(1') C(1*) -7(7) yes
C(2') C(3'*) Pd(1') C(2*) 19(4) yes
C(2') C(3'*) Pd(1') C(2'*) 56(5) yes
C(2') C(3'*) Pd(1') C(3*) -61(5) yes
C(2') C(3'*) Pd(1') C(4*) -123(5) yes
C(2') C(3'*) Pd(1') C(5'*) -144(4) yes
C(2') C(3'*) Pd(1') C(12*) 143(3) yes
C(2') C(3'*) Pd(1') C(5*) -107(4) yes
C(2') C(3'*) C(2) Pd(1'* -63(3) yes
C(2') C(3'*) C(2) C(3*) 0(9) yes
C(2') C(3'*) Pd(1*) C(3') 60(4) yes
C(2') C(3'*) Pd(1*) Pd(1'* 44(3) yes
C(2') C(3'*) Pd(1*) C(1*) 109(4) yes
C(2') C(3'*) Pd(1*) C(2*) 58(4) yes
C(2') C(3'*) Pd(1*) C(2'*) 89(4) yes
C(2') C(3'*) Pd(1*) C(3*) -60(5) yes
C(2') C(3'*) Pd(1*) C(4*) -129(5) yes
C(2') C(3'*) Pd(1*) C(5'*) -152(4) yes
C(2') C(3'*) Pd(1*) C(5*) -115(3) yes
C(2') C(3'*) Pd(1*) C(16*) -96(7) yes
C(2') C(3'*) C(3*) Pd(1*) 112(3) yes
C(2') C(3'*) C(3*) C(4*) -179(2) yes
C(2') C(3'*) C(4*) Pd(1*) 77(6) yes
C(2') C(3'*) C(4*) C(3*) 0(3) yes
C(2') C(3'*) C(4*) C(5'*) 155(6) yes
C(2') C(3'*) C(4*) C(5*) 28(10) yes
C(2') C(3*) Pd(1') Pd(1*) -88(2) yes
C(2') C(3*) Pd(1') Pd(1'* -2(2) yes
C(2') C(3*) Pd(1') C(3'*) 72(5) yes
C(2') C(3*) Pd(1') C(1*) -77(2) yes
C(2') C(3*) Pd(1') C(2*) -37(2) yes
C(2') C(3*) Pd(1') C(2'*) -4(3) yes
C(2') C(3*) Pd(1') C(4*) 170(2) yes
C(2') C(3*) Pd(1') C(5'*) 162(2) yes
C(2') C(3*) Pd(1') C(12*) 176(3) yes
C(2') C(3*) Pd(1') C(5*) -158(2) yes
C(2') C(3*) C(2) Pd(1'* -61(3) yes
C(2') C(3*) C(2) C(3'*) -179(12) yes
C(2') C(3*) Pd(1*) C(3') 14(3) yes
C(2') C(3*) Pd(1*) Pd(1'* 12(2) yes
C(2') C(3*) Pd(1*) C(3'*) 80(5) yes
C(2') C(3*) Pd(1*) C(1*) 49(4) yes
C(2') C(3*) Pd(1*) C(2*) 5(2) yes
C(2') C(3*) Pd(1*) C(2'*) 44(3) yes
C(2') C(3*) Pd(1*) C(4*) 170(2) yes
C(2') C(3*) Pd(1*) C(5'*) 160(3) yes
C(2') C(3*) Pd(1*) C(5*) -159(2) yes
C(2') C(3*) Pd(1*) C(16*) -114(2) yes
C(2') C(3*) C(3'*) Pd(1*) -112(3) yes
C(2') C(3*) C(3'*) C(4*) 179(2) yes
C(2') C(3*) C(4*) Pd(1*) -102(19) yes
C(2') C(3*) C(4*) C(3'*) -4(20) yes
C(2') C(3*) C(4*) C(5'*) -49(20) yes
C(2') C(3*) C(4*) C(5*) -166(19) yes
C(3) Pd(1) Pd(1') Pd(1*) -92.4(5) yes
C(3) Pd(1) Pd(1') Pd(1'* -92.4(5) yes
C(3) Pd(1) Pd(1') C(3'*) -177(1) yes
C(3) Pd(1) Pd(1') C(1*) -14.4(4) yes
C(3) Pd(1) Pd(1') C(2*) -23.8(4) yes
C(3) Pd(1) Pd(1') C(2'*) 6(1) yes
C(3) Pd(1) Pd(1') C(3*) -161.4(4) yes
C(3) Pd(1) Pd(1') C(4*) -174.1(4) yes
C(3) Pd(1) Pd(1') C(5'*) 165(1) yes
C(3) Pd(1) Pd(1') C(12*) 20.8(4) yes
C(3) Pd(1) Pd(1') C(5*) -151.4(5) yes
C(3) Pd(1) C(1) C(12) -73(2) yes
C(3) Pd(1) C(1) C(16) 167(2) yes
C(3) Pd(1) C(1) Pd(1'* -49(2) yes
C(3) Pd(1) C(2) Pd(1'* -93.5(6) yes
C(3) Pd(1) C(2) C(3'*) -25(4) yes
C(3) Pd(1) C(2) C(3*) -46.5(10) yes
C(3) Pd(1) C(2') Pd(1'* -65(1) yes
C(3) Pd(1) C(2') C(3'*) 70(3) yes
C(3) Pd(1) C(2') C(3*) 40(3) yes
C(3) Pd(1) C(3') C(4) -69(3) yes
C(3) Pd(1) C(3') Pd(1*) 120(4) yes
C(3) Pd(1) C(3') Pd(1'* -160(4) yes
C(3) Pd(1) C(3') C(2*) 124(9) yes
C(3) Pd(1) C(3') C(2'*) 60(5) yes
C(3) Pd(1) C(4) C(3') 25(2) yes
C(3) Pd(1) C(4) C(5) -130.6(9) yes
C(3) Pd(1) C(4) C(5') 159(2) yes
C(3) Pd(1) C(4) Pd(1'* 105.4(6) yes
C(3) Pd(1) C(5) C(4) 30.2(6) yes
C(3) Pd(1) C(5) C(5') 80(1) yes
C(3) Pd(1) C(5) C(6) 147.0(8) yes
C(3) Pd(1) C(5) Pd(1'* 86.3(5) yes
C(3) Pd(1) C(5') C(4) -13(1) yes
C(3) Pd(1) C(5') C(5) -82(1) yes
C(3) Pd(1) C(5') C(6) -123(2) yes
C(3) Pd(1) C(5') Pd(1'* 104.3(8) yes
C(3) Pd(1) C(16) C(15) 73(1) yes
C(3) Pd(1) Pd(1*) C(3') -14(1) yes
C(3) Pd(1) Pd(1*) Pd(1'* -98.9(5) yes
C(3) Pd(1) Pd(1*) C(3'*) 165(1) yes
C(3) Pd(1) Pd(1*) C(1*) 2.9(4) yes
C(3) Pd(1) Pd(1*) C(2*) -16.4(4) yes
C(3) Pd(1) Pd(1*) C(2'*) 12(1) yes
C(3) Pd(1) Pd(1*) C(3*) 180.0 yes
C(3) Pd(1) Pd(1*) C(4*) 158.5(4) yes
C(3) Pd(1) Pd(1*) C(5'*) 133(1) yes
C(3) Pd(1) Pd(1*) C(5*) 170.4(5) yes
C(3) Pd(1) Pd(1*) C(16*) -20.9(5) yes
C(3) Pd(1) Pd(1'* C(3') 5(1) yes
C(3) Pd(1) Pd(1'* C(4) -35.5(3) yes
C(3) Pd(1) Pd(1'* C(5) -65.1(3) yes
C(3) Pd(1) Pd(1'* C(5') -61(1) yes
C(3) Pd(1) Pd(1'* C(12) -172.6(3) yes
C(3) Pd(1) Pd(1'* Pd(1*) 64.8(2) yes
C(3) Pd(1) C(3'*) Pd(1*) -15(1) yes
C(3) Pd(1) C(3'*) C(3*) -70(7) yes
C(3) Pd(1) C(3'*) C(4*) -4(4) yes
C(3) C(3') Pd(1) C(4) 69(3) yes
C(3) C(3') Pd(1) C(5) 55(4) yes
C(3) C(3') Pd(1) C(5') 92(4) yes
C(3) C(3') Pd(1) C(16) 36(11) yes
C(3) C(3') Pd(1) Pd(1*) -120(4) yes
C(3) C(3') Pd(1) Pd(1'* 160(4) yes
C(3) C(3') Pd(1) C(3'*) -120(4) yes
C(3) C(3') C(4) C(5) -27(8) yes
C(3) C(3') C(4) C(5') -155(4) yes
C(3) C(3') C(4) Pd(1'* -95(4) yes
C(3) C(3') Pd(1*) Pd(1'* 72(6) yes
C(3) C(3') Pd(1*) C(3'*) 54(7) yes
C(3) C(3') Pd(1*) C(1*) -104(7) yes
C(3) C(3') Pd(1*) C(2*) -129(10) yes
C(3) C(3') Pd(1*) C(2'*) -56(6) yes
C(3) C(3') Pd(1*) C(3*) 70(7) yes
C(3) C(3') Pd(1*) C(4*) 41(9) yes
C(3) C(3') Pd(1*) C(5'*) -17(9) yes
C(3) C(3') Pd(1*) C(5*) -166(8) yes
C(3) C(3') Pd(1*) C(16*) -129(6) yes
C(3) C(3') Pd(1'* C(4) 61(3) yes
C(3) C(3') Pd(1'* C(5) 45(3) yes
C(3) C(3') Pd(1'* C(5') 82(4) yes
C(3) C(3') Pd(1'* C(12) 155(2) yes
C(3) C(3') Pd(1'* Pd(1*) -112(4) yes
C(3) C(3') C(2*) Pd(1*) 80(11) yes
C(3) C(3') C(2*) C(1*) 0(17) yes
C(3) C(3') C(2*) C(2'*) 0(9) yes
C(3) C(3') C(2'*) Pd(1*) 120(5) yes
C(3) C(3') C(2'*) C(1*) -178(5) yes
C(3) C(3') C(2'*) C(2*) -179(8) yes
C(3) C(4) Pd(1) C(3') -25(2) yes
C(3) C(4) Pd(1) C(5) 130.6(9) yes
C(3) C(4) Pd(1) C(5') -159(2) yes
C(3) C(4) Pd(1) C(16) 146.6(6) yes
C(3) C(4) Pd(1) Pd(1*) -33.9(5) yes
C(3) C(4) Pd(1) Pd(1'* -105.4(6) yes
C(3) C(4) Pd(1) C(3'*) -44(3) yes
C(3) C(4) C(3') Pd(1*) 88(5) yes
C(3) C(4) C(3') Pd(1'* 95(4) yes
C(3) C(4) C(3') C(2*) -175(35) yes
C(3) C(4) C(3') C(2'*) 0(3) yes
C(3) C(4) C(5) C(5') -155(2) yes
C(3) C(4) C(5) C(6) -173.7(10) yes
C(3) C(4) C(5) Pd(1'* -78.6(9) yes
C(3) C(4) C(5') C(5) 128(4) yes
C(3) C(4) C(5') C(6) 141(3) yes
C(3) C(4) C(5') Pd(1'* 35(4) yes
C(3) C(4) Pd(1'* C(3') -25(2) yes
C(3) C(4) Pd(1'* C(5) 125.2(8) yes
C(3) C(4) Pd(1'* C(5') -165(2) yes
C(3) C(4) Pd(1'* C(12) 179.0(6) yes
C(3) C(4) Pd(1'* Pd(1*) -20.3(5) yes
C(3) Pd(1'* Pd(1) C(3') -5(1) yes
C(3) Pd(1'* Pd(1) C(4) 35.5(3) yes
C(3) Pd(1'* Pd(1) C(5) 65.1(3) yes
C(3) Pd(1'* Pd(1) C(5') 61(1) yes
C(3) Pd(1'* Pd(1) C(16) 165.0(3) yes
C(3) Pd(1'* Pd(1) Pd(1*) -64.8(2) yes
C(3) Pd(1'* Pd(1) C(3'*) -118(1) yes
C(3) Pd(1'* Pd(1') Pd(1*) -104.5(5) yes
C(3) Pd(1'* Pd(1') C(3'*) 161(1) yes
C(3) Pd(1'* Pd(1') C(1*) -31.0(4) yes
C(3) Pd(1'* Pd(1') C(2*) -31.1(4) yes
C(3) Pd(1'* Pd(1') C(2'*) -1(1) yes
C(3) Pd(1'* Pd(1') C(3*) 180.0 yes
C(3) Pd(1'* Pd(1') C(4*) 176.2(4) yes
C(3) Pd(1'* Pd(1') C(5'*) 163(1) yes
C(3) Pd(1'* Pd(1') C(12*) 0.1(4) yes
C(3) Pd(1'* Pd(1') C(5*) -155.8(4) yes
C(3) Pd(1'* C(1) C(12) 167.7(6) yes
C(3) Pd(1'* C(1) C(16) 49.2(9) yes
C(3) Pd(1'* C(2) C(3'*) -64(4) yes
C(3) Pd(1'* C(2) C(3*) -82.8(8) yes
C(3) Pd(1'* C(2') C(3'*) 29(4) yes
C(3) Pd(1'* C(2') C(3*) -4(4) yes
C(3) Pd(1'* C(3') C(4) -61(3) yes
C(3) Pd(1'* C(3') Pd(1*) 112(4) yes
C(3) Pd(1'* C(3') C(2*) 132(8) yes
C(3) Pd(1'* C(3') C(2'*) 61(5) yes
C(3) Pd(1'* C(4) C(3') 25(2) yes
C(3) Pd(1'* C(4) C(5) -125.2(8) yes
C(3) Pd(1'* C(4) C(5') 165(2) yes
C(3) Pd(1'* C(5) C(4) 33.3(6) yes
C(3) Pd(1'* C(5) C(5') 89(2) yes
C(3) Pd(1'* C(5) C(6) 151.1(8) yes
C(3) Pd(1'* C(5') C(4) -9(1) yes
C(3) Pd(1'* C(5') C(5) -71(1) yes
C(3) Pd(1'* C(5') C(6) -116(2) yes
C(3) Pd(1'* C(12) C(13) -6(3) yes
C(3) Pd(1'* Pd(1*) C(3') -16(1) yes
C(3) Pd(1'* Pd(1*) C(3'*) 144(1) yes
C(3) Pd(1'* Pd(1*) C(1*) -13.8(4) yes
C(3) Pd(1'* Pd(1*) C(2*) -24.0(4) yes
C(3) Pd(1'* Pd(1*) C(2'*) 5(1) yes
C(3) Pd(1'* Pd(1*) C(3*) 161.4(4) yes
C(3) Pd(1'* Pd(1*) C(4*) 148.3(4) yes
C(3) Pd(1'* Pd(1*) C(5'*) 127(1) yes
C(3) Pd(1'* Pd(1*) C(5*) 170.4(4) yes
C(3) Pd(1'* Pd(1*) C(16*) -44.7(5) yes
C(3) C(2*) Pd(1') Pd(1*) 134.3(8) yes
C(3) C(2*) Pd(1') Pd(1'* 49.7(6) yes
C(3) C(2*) Pd(1') C(3'*) 63(1) yes
C(3) C(2*) Pd(1') C(1*) -130.2(10) yes
C(3) C(2*) Pd(1') C(2'*) -47(2) yes
C(3) C(2*) Pd(1') C(3*) 82.8(8) yes
C(3) C(2*) Pd(1') C(4*) 117.3(8) yes
C(3) C(2*) Pd(1') C(5'*) -166(3) yes
C(3) C(2*) Pd(1') C(12*) -101.6(7) yes
C(3) C(2*) Pd(1') C(5*) 159.3(6) yes
C(3) C(2*) C(3') C(4) 175(41) yes
C(3) C(2*) C(3') Pd(1*) -80(11) yes
C(3) C(2*) C(3') Pd(1'* -102(11) yes
C(3) C(2*) C(3') C(2'*) 0(9) yes
C(3) C(2*) Pd(1*) C(3') 21(4) yes
C(3) C(2*) Pd(1*) Pd(1'* 39.5(6) yes
C(3) C(2*) Pd(1*) C(3'*) 26(2) yes
C(3) C(2*) Pd(1*) C(1*) -125.1(10) yes
C(3) C(2*) Pd(1*) C(2'*) -48(2) yes
C(3) C(2*) Pd(1*) C(3*) 46.5(10) yes
C(3) C(2*) Pd(1*) C(4*) -1(2) yes
C(3) C(2*) Pd(1*) C(5'*) -80(1) yes
C(3) C(2*) Pd(1*) C(5*) -167.8(8) yes
C(3) C(2*) Pd(1*) C(16*) -159.2(9) yes
C(3) C(2*) C(1*) Pd(1*) 91(1) yes
C(3) C(2*) C(1*) C(2'*) 0(2) yes
C(3) C(2*) C(1*) C(12*) 0(1) yes
C(3) C(2*) C(1*) C(16*) 168(1) yes
C(3) C(2*) C(2'*) C(3') 0(4) yes
C(3) C(2*) C(2'*) Pd(1*) 109(2) yes
C(3) C(2*) C(2'*) C(1*) -178(2) yes
C(3) C(2'*) Pd(1') Pd(1*) 77(2) yes
C(3) C(2'*) Pd(1') Pd(1'* 2(2) yes
C(3) C(2'*) Pd(1') C(3'*) -17(4) yes
C(3) C(2'*) Pd(1') C(1*) 138(4) yes
C(3) C(2'*) Pd(1') C(2*) 76(3) yes
C(3) C(2'*) Pd(1') C(3*) 4(4) yes
C(3) C(2'*) Pd(1') C(4*) -15(13) yes
C(3) C(2'*) Pd(1') C(5'*) -147(2) yes
C(3) C(2'*) Pd(1') C(12*) -175(3) yes
C(3) C(2'*) Pd(1') C(5*) 125(2) yes
C(3) C(2'*) C(3') C(4) 0(3) yes
C(3) C(2'*) C(3') Pd(1*) -120(5) yes
C(3) C(2'*) C(3') Pd(1'* -69(4) yes
C(3) C(2'*) C(3') C(2*) 179(8) yes
C(3) C(2'*) Pd(1*) C(3') 29(2) yes
C(3) C(2'*) Pd(1*) Pd(1'* -10(2) yes
C(3) C(2'*) Pd(1*) C(3'*) -51(3) yes
C(3) C(2'*) Pd(1*) C(1*) 140(3) yes
C(3) C(2'*) Pd(1*) C(2*) 71(3) yes
C(3) C(2'*) Pd(1*) C(3*) -40(3) yes
C(3) C(2'*) Pd(1*) C(4*) -93(3) yes
C(3) C(2'*) Pd(1*) C(5'*) -126(2) yes
C(3) C(2'*) Pd(1*) C(5*) -163(1) yes
C(3) C(2'*) Pd(1*) C(16*) 129(2) yes
C(3) C(2'*) C(1*) Pd(1*) -77(6) yes
C(3) C(2'*) C(1*) C(2*) -1(4) yes
C(3) C(2'*) C(1*) C(12*) 177(6) yes
C(3) C(2'*) C(1*) C(16*) -28(10) yes
C(3) C(2'*) C(2*) C(3') 0(4) yes
C(3) C(2'*) C(2*) Pd(1*) -109(2) yes
C(3) C(2'*) C(2*) C(1*) 178(2) yes
C(3') Pd(1) Pd(1') Pd(1*) -75(1) yes
C(3') Pd(1) Pd(1') Pd(1'* -75(1) yes
C(3') Pd(1) Pd(1') C(3'*) -160(2) yes
C(3') Pd(1) Pd(1') C(1*) 2(1) yes
C(3') Pd(1) Pd(1') C(2*) -6(1) yes
C(3') Pd(1) Pd(1') C(2'*) 23(2) yes
C(3') Pd(1) Pd(1') C(3*) -144(1) yes
C(3') Pd(1) Pd(1') C(4*) -157(1) yes
C(3') Pd(1) Pd(1') C(5'*) -177(2) yes
C(3') Pd(1) Pd(1') C(12*) 37(1) yes
C(3') Pd(1) Pd(1') C(5*) -134(1) yes
C(3') Pd(1) C(1) C(12) -51(3) yes
C(3') Pd(1) C(1) C(16) -170(3) yes
C(3') Pd(1) C(1) Pd(1'* -28(3) yes
C(3') Pd(1) C(2) Pd(1'* -73(2) yes
C(3') Pd(1) C(2) C(3'*) -5(5) yes
C(3') Pd(1) C(2) C(3*) -26(2) yes
C(3') Pd(1) C(2') Pd(1'* -55(1) yes
C(3') Pd(1) C(2') C(3'*) 81(3) yes
C(3') Pd(1) C(2') C(3*) 51(3) yes
C(3') Pd(1) C(3) C(4) 90(4) yes
C(3') Pd(1) C(3) Pd(1'* 18(4) yes
C(3') Pd(1) C(3) C(2*) -26(4) yes
C(3') Pd(1) C(3) C(2'*) -80(5) yes
C(3') Pd(1) C(4) C(5) -155(2) yes
C(3') Pd(1) C(4) C(5') 134(3) yes
C(3') Pd(1) C(4) Pd(1'* 80(2) yes
C(3') Pd(1) C(5) C(4) 15(1) yes
C(3') Pd(1) C(5) C(5') 65(2) yes
C(3') Pd(1) C(5) C(6) 132(1) yes
C(3') Pd(1) C(5) Pd(1'* 71(1) yes
C(3') Pd(1) C(5') C(4) -30(2) yes
C(3') Pd(1) C(5') C(5) -100(2) yes
C(3') Pd(1) C(5') C(6) -140(2) yes
C(3') Pd(1) C(5') Pd(1'* 86(1) yes
C(3') Pd(1) C(16) C(15) 51(7) yes
C(3') Pd(1) Pd(1*) Pd(1'* -83(1) yes
C(3') Pd(1) Pd(1*) C(3'*) 180.0 yes
C(3') Pd(1) Pd(1*) C(1*) 17(1) yes
C(3') Pd(1) Pd(1*) C(2*) -1(1) yes
C(3') Pd(1) Pd(1*) C(2'*) 27(2) yes
C(3') Pd(1) Pd(1*) C(3*) -165(1) yes
C(3') Pd(1) Pd(1*) C(4*) 173(1) yes
C(3') Pd(1) Pd(1*) C(5'*) 148(2) yes
C(3') Pd(1) Pd(1*) C(5*) -174(1) yes
C(3') Pd(1) Pd(1*) C(16*) -5(1) yes
C(3') Pd(1) Pd(1'* C(4) -40(1) yes
C(3') Pd(1) Pd(1'* C(5) -70(1) yes
C(3') Pd(1) Pd(1'* C(5') -66(1) yes
C(3') Pd(1) Pd(1'* C(12) -177(1) yes
C(3') Pd(1) Pd(1'* Pd(1*) 59(1) yes
C(3') Pd(1) C(3'*) Pd(1*) 0(2) yes
C(3') Pd(1) C(3'*) C(3*) -54(7) yes
C(3') Pd(1) C(3'*) C(4*) 11(4) yes
C(3') C(3) Pd(1) C(4) -90(4) yes
C(3') C(3) Pd(1) C(5) -119(4) yes
C(3') C(3) Pd(1) C(5') -79(4) yes
C(3') C(3) Pd(1) C(16) -164(4) yes
C(3') C(3) Pd(1) Pd(1*) 52(4) yes
C(3') C(3) Pd(1) Pd(1'* -18(4) yes
C(3') C(3) Pd(1) C(3'*) 65(4) yes
C(3') C(3) C(4) C(5) 162(5) yes
C(3') C(3) C(4) C(5') 45(7) yes
C(3') C(3) C(4) Pd(1'* 79(5) yes
C(3') C(3) Pd(1'* C(4) -98(4) yes
C(3') C(3) Pd(1'* C(5) -129(4) yes
C(3') C(3) Pd(1'* C(5') -89(4) yes
C(3') C(3) Pd(1'* C(12) -103(5) yes
C(3') C(3) Pd(1'* Pd(1*) 60(4) yes
C(3') C(3) C(2*) Pd(1*) -105(11) yes
C(3') C(3) C(2*) C(1*) 179(11) yes
C(3') C(3) C(2*) C(2'*) -179(12) yes
C(3') C(3) C(2'*) Pd(1*) -62(5) yes
C(3') C(3) C(2'*) C(1*) 1(8) yes
C(3') C(3) C(2'*) C(2*) 0(5) yes
C(3') C(4) Pd(1) C(5) 155(2) yes
C(3') C(4) Pd(1) C(5') -134(3) yes
C(3') C(4) Pd(1) C(16) 171(2) yes
C(3') C(4) Pd(1) Pd(1*) -8(2) yes
C(3') C(4) Pd(1) Pd(1'* -80(2) yes
C(3') C(4) Pd(1) C(3'*) -19(3) yes
C(3') C(4) C(3) Pd(1'* -79(5) yes
C(3') C(4) C(3) C(2*) 0(5) yes
C(3') C(4) C(3) C(2'*) 4(20) yes
C(3') C(4) C(5) C(5') -141(5) yes
C(3') C(4) C(5) C(6) -159(4) yes
C(3') C(4) C(5) Pd(1'* -64(4) yes
C(3') C(4) C(5') C(5) 153(3) yes
C(3') C(4) C(5') C(6) 165(2) yes
C(3') C(4) C(5') Pd(1'* 59(3) yes
C(3') C(4) Pd(1'* C(5) 150(2) yes
C(3') C(4) Pd(1'* C(5') -140(2) yes
C(3') C(4) Pd(1'* C(12) -155(2) yes
C(3') C(4) Pd(1'* Pd(1*) 5(2) yes
C(3') Pd(1*) Pd(1) C(4) 6(1) yes
C(3') Pd(1*) Pd(1) C(5) -5(1) yes
C(3') Pd(1*) Pd(1) C(5') 31(2) yes
C(3') Pd(1*) Pd(1) C(16) -174(1) yes
C(3') Pd(1*) Pd(1) Pd(1'* 83(1) yes
C(3') Pd(1*) Pd(1) C(3'*) -180.0 yes
C(3') Pd(1*) Pd(1') Pd(1'* 53(1) yes
C(3') Pd(1*) Pd(1') C(3'*) 113(1) yes
C(3') Pd(1*) Pd(1') C(1*) -56(1) yes
C(3') Pd(1*) Pd(1') C(2*) -17(1) yes
C(3') Pd(1*) Pd(1') C(2'*) -18(1) yes
C(3') Pd(1*) Pd(1') C(3*) 118(1) yes
C(3') Pd(1*) Pd(1') C(4*) 153(1) yes
C(3') Pd(1*) Pd(1') C(5'*) 179(1) yes
C(3') Pd(1*) Pd(1') C(12*) -69(1) yes
C(3') Pd(1*) Pd(1') C(5*) -176(1) yes
C(3') Pd(1*) Pd(1'* C(4) -3(1) yes
C(3') Pd(1*) Pd(1'* C(5) -26(1) yes
C(3') Pd(1*) Pd(1'* C(5') 17(2) yes
C(3') Pd(1*) Pd(1'* C(12) 161(1) yes
C(3') Pd(1*) C(3'*) C(3*) 120(4) yes
C(3') Pd(1*) C(3'*) C(4*) -169(2) yes
C(3') Pd(1*) C(1*) C(2*) -12(1) yes
C(3') Pd(1*) C(1*) C(2'*) 31(2) yes
C(3') Pd(1*) C(1*) C(12*) 111(1) yes
C(3') Pd(1*) C(1*) C(16*) -129(1) yes
C(3') Pd(1*) C(2*) C(1*) 146(4) yes
C(3') Pd(1*) C(2*) C(2'*) 69(5) yes
C(3') Pd(1*) C(2'*) C(1*) -110(3) yes
C(3') Pd(1*) C(2'*) C(2*) -42(3) yes
C(3') Pd(1*) C(3*) C(3'*) -65(4) yes
C(3') Pd(1*) C(3*) C(4*) -156(1) yes
C(3') Pd(1*) C(4*) C(3'*) 19(3) yes
C(3') Pd(1*) C(4*) C(3*) 44(3) yes
C(3') Pd(1*) C(4*) C(5'*) -115(3) yes
C(3') Pd(1*) C(4*) C(5*) 175(3) yes
C(3') Pd(1*) C(5'*) C(4*) 116(3) yes
C(3') Pd(1*) C(5'*) C(5*) -174(2) yes
C(3') Pd(1*) C(5'*) C(6*) -133(3) yes
C(3') Pd(1*) C(5*) C(4*) -156(14) yes
C(3') Pd(1*) C(5*) C(5'*) 153(14) yes
C(3') Pd(1*) C(5*) C(6*) 86(14) yes
C(3') Pd(1*) C(16*) C(1*) 40(1) yes
C(3') Pd(1*) C(16*) C(15*) 150(1) yes
C(3') Pd(1'* Pd(1) C(4) 40(1) yes
C(3') Pd(1'* Pd(1) C(5) 70(1) yes
C(3') Pd(1'* Pd(1) C(5') 66(1) yes
C(3') Pd(1'* Pd(1) C(16) 170(1) yes
C(3') Pd(1'* Pd(1) Pd(1*) -59(1) yes
C(3') Pd(1'* Pd(1) C(3'*) -113(1) yes
C(3') Pd(1'* Pd(1') Pd(1*) -85(1) yes
C(3') Pd(1'* Pd(1') C(3'*) 180.0 yes
C(3') Pd(1'* Pd(1') C(1*) -12(1) yes
C(3') Pd(1'* Pd(1') C(2*) -12(1) yes
C(3') Pd(1'* Pd(1') C(2'*) 17(2) yes
C(3') Pd(1'* Pd(1') C(3*) -161(1) yes
C(3') Pd(1'* Pd(1') C(4*) -165(1) yes
C(3') Pd(1'* Pd(1') C(5'*) -178(2) yes
C(3') Pd(1'* Pd(1') C(12*) 18(1) yes
C(3') Pd(1'* Pd(1') C(5*) -137(1) yes
C(3') Pd(1'* C(1) C(12) -165(4) yes
C(3') Pd(1'* C(1) C(16) 75(4) yes
C(3') Pd(1'* C(2) C(3'*) -44(5) yes
C(3') Pd(1'* C(2) C(3*) -63(1) yes
C(3') Pd(1'* C(2') C(3'*) 50(4) yes
C(3') Pd(1'* C(2') C(3*) 17(4) yes
C(3') Pd(1'* C(3) C(4) 98(4) yes
C(3') Pd(1'* C(3) C(2*) -24(4) yes
C(3') Pd(1'* C(3) C(2'*) -72(5) yes
C(3') Pd(1'* C(4) C(5) -150(2) yes
C(3') Pd(1'* C(4) C(5') 140(2) yes
C(3') Pd(1'* C(5) C(4) 19(1) yes
C(3') Pd(1'* C(5) C(5') 76(2) yes
C(3') Pd(1'* C(5) C(6) 137(1) yes
C(3') Pd(1'* C(5') C(4) -27(2) yes
C(3') Pd(1'* C(5') C(5) -89(2) yes
C(3') Pd(1'* C(5') C(6) -134(3) yes
C(3') Pd(1'* C(12) C(13) -86(4) yes
C(3') Pd(1'* Pd(1*) C(3'*) 160(2) yes
C(3') Pd(1'* Pd(1*) C(1*) 2(1) yes
C(3') Pd(1'* Pd(1*) C(2*) -7(1) yes
C(3') Pd(1'* Pd(1*) C(2'*) 22(2) yes
C(3') Pd(1'* Pd(1*) C(3*) 177(1) yes
C(3') Pd(1'* Pd(1*) C(4*) 164(1) yes
C(3') Pd(1'* Pd(1*) C(5'*) 143(2) yes
C(3') Pd(1'* Pd(1*) C(5*) -173(1) yes
C(3') Pd(1'* Pd(1*) C(16*) -28(1) yes
C(3') C(2*) Pd(1') Pd(1*) 115(4) yes
C(3') C(2*) Pd(1') Pd(1'* 30(4) yes
C(3') C(2*) Pd(1') C(3'*) 44(5) yes
C(3') C(2*) Pd(1') C(1*) -148(4) yes
C(3') C(2*) Pd(1') C(2'*) -65(5) yes
C(3') C(2*) Pd(1') C(3*) 64(4) yes
C(3') C(2*) Pd(1') C(4*) 98(4) yes
C(3') C(2*) Pd(1') C(5'*) 174(6) yes
C(3') C(2*) Pd(1') C(12*) -120(4) yes
C(3') C(2*) Pd(1') C(5*) 140(4) yes
C(3') C(2*) C(3) C(4) -1(11) yes
C(3') C(2*) C(3) Pd(1'* 60(11) yes
C(3') C(2*) C(3) C(2'*) 179(12) yes
C(3') C(2*) Pd(1*) Pd(1'* 18(4) yes
C(3') C(2*) Pd(1*) C(3'*) 5(5) yes
C(3') C(2*) Pd(1*) C(1*) -146(4) yes
C(3') C(2*) Pd(1*) C(2'*) -69(5) yes
C(3') C(2*) Pd(1*) C(3*) 25(4) yes
C(3') C(2*) Pd(1*) C(4*) -22(5) yes
C(3') C(2*) Pd(1*) C(5'*) -102(4) yes
C(3') C(2*) Pd(1*) C(5*) 171(4) yes
C(3') C(2*) Pd(1*) C(16*) 179(4) yes
C(3') C(2*) C(1*) Pd(1*) 91(7) yes
C(3') C(2*) C(1*) C(2'*) 1(8) yes
C(3') C(2*) C(1*) C(12*) 0(8) yes
C(3') C(2*) C(1*) C(16*) 169(7) yes
C(3') C(2*) C(2'*) Pd(1*) 108(4) yes
C(3') C(2*) C(2'*) C(1*) -179(4) yes
C(3') C(2'*) Pd(1') Pd(1*) 43(3) yes
C(3') C(2'*) Pd(1') Pd(1'* -31(3) yes
C(3') C(2'*) Pd(1') C(3'*) -50(4) yes
C(3') C(2'*) Pd(1') C(1*) 104(3) yes
C(3') C(2'*) Pd(1') C(2*) 42(3) yes
C(3') C(2'*) Pd(1') C(3*) -29(4) yes
C(3') C(2'*) Pd(1') C(4*) -49(12) yes
C(3') C(2'*) Pd(1') C(5'*) 178(3) yes
C(3') C(2'*) Pd(1') C(12*) 150(3) yes
C(3') C(2'*) Pd(1') C(5*) 91(4) yes
C(3') C(2'*) C(3) C(4) -4(20) yes
C(3') C(2'*) C(3) Pd(1'* 75(5) yes
C(3') C(2'*) C(3) C(2*) 0(5) yes
C(3') C(2'*) Pd(1*) Pd(1'* -40(3) yes
C(3') C(2'*) Pd(1*) C(3'*) -81(3) yes
C(3') C(2'*) Pd(1*) C(1*) 110(3) yes
C(3') C(2'*) Pd(1*) C(2*) 42(3) yes
C(3') C(2'*) Pd(1*) C(3*) -70(3) yes
C(3') C(2'*) Pd(1*) C(4*) -123(3) yes
C(3') C(2'*) Pd(1*) C(5'*) -156(3) yes
C(3') C(2'*) Pd(1*) C(5*) 166(2) yes
C(3') C(2'*) Pd(1*) C(16*) 100(3) yes
C(3') C(2'*) C(1*) Pd(1*) -76(4) yes
C(3') C(2'*) C(1*) C(2*) 0(3) yes
C(3') C(2'*) C(1*) C(12*) 178(4) yes
C(3') C(2'*) C(1*) C(16*) -27(7) yes
C(3') C(2'*) C(2*) Pd(1*) -108(4) yes
C(3') C(2'*) C(2*) C(1*) 179(4) yes
C(4) Pd(1) Pd(1') Pd(1*) -79.4(5) yes
C(4) Pd(1) Pd(1') Pd(1'* -79.4(5) yes
C(4) Pd(1) Pd(1') C(3'*) -164(1) yes
C(4) Pd(1) Pd(1') C(1*) -1.3(4) yes
C(4) Pd(1) Pd(1') C(2*) -10.7(4) yes
C(4) Pd(1) Pd(1') C(2'*) 19(1) yes
C(4) Pd(1) Pd(1') C(3*) -148.3(4) yes
C(4) Pd(1) Pd(1') C(4*) -161.0(4) yes
C(4) Pd(1) Pd(1') C(5'*) 178(1) yes
C(4) Pd(1) Pd(1') C(12*) 33.9(4) yes
C(4) Pd(1) Pd(1') C(5*) -138.3(4) yes
C(4) Pd(1) C(1) C(12) 38.4(8) yes
C(4) Pd(1) C(1) C(16) -80.5(8) yes
C(4) Pd(1) C(1) Pd(1'* 61.9(6) yes
C(4) Pd(1) C(2) Pd(1'* -45(1) yes
C(4) Pd(1) C(2) C(3'*) 22(5) yes
C(4) Pd(1) C(2) C(3*) 1(2) yes
C(4) Pd(1) C(2') Pd(1'* -12(2) yes
C(4) Pd(1) C(2') C(3'*) 123(3) yes
C(4) Pd(1) C(2') C(3*) 93(3) yes
C(4) Pd(1) C(3) Pd(1'* -71.7(6) yes
C(4) Pd(1) C(3) C(2*) -117.1(10) yes
C(4) Pd(1) C(3) C(2'*) -170(2) yes
C(4) Pd(1) C(3') Pd(1*) -169(2) yes
C(4) Pd(1) C(3') Pd(1'* -91(1) yes
C(4) Pd(1) C(3') C(2*) -165(8) yes
C(4) Pd(1) C(3') C(2'*) 129(5) yes
C(4) Pd(1) C(5) C(5') 49(1) yes
C(4) Pd(1) C(5) C(6) 116.8(10) yes
C(4) Pd(1) C(5) Pd(1'* 56.1(7) yes
C(4) Pd(1) C(5') C(5) -69(2) yes
C(4) Pd(1) C(5') C(6) -109(3) yes
C(4) Pd(1) C(5') Pd(1'* 117(1) yes
C(4) Pd(1) C(16) C(15) 23(1) yes
C(4) Pd(1) Pd(1*) Pd(1'* -77.3(5) yes
C(4) Pd(1) Pd(1*) C(3'*) -173(1) yes
C(4) Pd(1) Pd(1*) C(1*) 24.4(4) yes
C(4) Pd(1) Pd(1*) C(2*) 5.1(4) yes
C(4) Pd(1) Pd(1*) C(2'*) 34(1) yes
C(4) Pd(1) Pd(1*) C(3*) -158.5(4) yes
C(4) Pd(1) Pd(1*) C(4*) -180.0 yes
C(4) Pd(1) Pd(1*) C(5'*) 155(1) yes
C(4) Pd(1) Pd(1*) C(5*) -168.0(4) yes
C(4) Pd(1) Pd(1*) C(16*) 0.6(4) yes
C(4) Pd(1) Pd(1'* C(5) -29.6(3) yes
C(4) Pd(1) Pd(1'* C(5') -25(1) yes
C(4) Pd(1) Pd(1'* C(12) -137.2(3) yes
C(4) Pd(1) Pd(1'* Pd(1*) 100.3(2) yes
C(4) Pd(1) C(3'*) Pd(1*) 13(3) yes
C(4) Pd(1) C(3'*) C(3*) -41(9) yes
C(4) Pd(1) C(3'*) C(4*) 24(6) yes
C(4) C(3) Pd(1) C(5) -29.3(5) yes
C(4) C(3) Pd(1) C(5') 10(1) yes
C(4) C(3) Pd(1) C(16) -74.2(10) yes
C(4) C(3) Pd(1) Pd(1*) 142.8(6) yes
C(4) C(3) Pd(1) Pd(1'* 71.7(6) yes
C(4) C(3) Pd(1) C(3'*) 156(1) yes
C(4) C(3) C(3') Pd(1*) -124(3) yes
C(4) C(3) C(3') Pd(1'* -62.2(10) yes
C(4) C(3) C(3') C(2*) 178(9) yes
C(4) C(3) C(3') C(2'*) 179(2) yes
C(4) C(3) Pd(1'* C(5) -31.0(5) yes
C(4) C(3) Pd(1'* C(5') 8(1) yes
C(4) C(3) Pd(1'* C(12) -5(3) yes
C(4) C(3) Pd(1'* Pd(1*) 158.3(6) yes
C(4) C(3) C(2*) Pd(1*) -106.4(9) yes
C(4) C(3) C(2*) C(1*) 178.0(10) yes
C(4) C(3) C(2*) C(2'*) 179(3) yes
C(4) C(3) C(2'*) Pd(1*) -66(20) yes
C(4) C(3) C(2'*) C(1*) -2(25) yes
C(4) C(3) C(2'*) C(2*) -4(21) yes
C(4) C(3') Pd(1) C(5) -14(1) yes
C(4) C(3') Pd(1) C(5') 22(1) yes
C(4) C(3') Pd(1) C(16) -33(9) yes
C(4) C(3') Pd(1) Pd(1*) 169(2) yes
C(4) C(3') Pd(1) Pd(1'* 91(1) yes
C(4) C(3') Pd(1) C(3'*) 169(2) yes
C(4) C(3') C(3) Pd(1'* 62.2(10) yes
C(4) C(3') C(3) C(2*) -178(9) yes
C(4) C(3') C(3) C(2'*) -179(2) yes
C(4) C(3') Pd(1*) Pd(1'* 6(2) yes
C(4) C(3') Pd(1*) C(3'*) -11(4) yes
C(4) C(3') Pd(1*) C(1*) -170(4) yes
C(4) C(3') Pd(1*) C(2*) 164(8) yes
C(4) C(3') Pd(1*) C(2'*) -122(5) yes
C(4) C(3') Pd(1*) C(3*) 4(4) yes
C(4) C(3') Pd(1*) C(4*) -24(6) yes
C(4) C(3') Pd(1*) C(5'*) -82(5) yes
C(4) C(3') Pd(1*) C(5*) 128(12) yes
C(4) C(3') Pd(1*) C(16*) 164(4) yes
C(4) C(3') Pd(1'* C(5) -16(1) yes
C(4) C(3') Pd(1'* C(5') 20(1) yes
C(4) C(3') Pd(1'* C(12) 93(4) yes
C(4) C(3') Pd(1'* Pd(1*) -174(2) yes
C(4) C(3') C(2*) Pd(1*) -104(29) yes
C(4) C(3') C(2*) C(1*) 174(23) yes
C(4) C(3') C(2*) C(2'*) 175(31) yes
C(4) C(3') C(2'*) Pd(1*) 120(5) yes
C(4) C(3') C(2'*) C(1*) -178(4) yes
C(4) C(3') C(2'*) C(2*) -178(8) yes
C(4) C(5) Pd(1) C(5') -49(1) yes
C(4) C(5) Pd(1) C(16) -167.8(6) yes
C(4) C(5) Pd(1) Pd(1*) 20.5(7) yes
C(4) C(5) Pd(1) Pd(1'* -56.1(7) yes
C(4) C(5) Pd(1) C(3'*) 156(14) yes
C(4) C(5) C(5') C(6) -164(2) yes
C(4) C(5) C(5') Pd(1'* 71(1) yes
C(4) C(5) C(6) C(5') 13(1) yes
C(4) C(5) C(6) C(7) 24(1) yes
C(4) C(5) C(6) C(11) -159.0(10) yes
C(4) C(5) Pd(1'* C(5') -56(2) yes
C(4) C(5) Pd(1'* C(12) -143.4(6) yes
C(4) C(5) Pd(1'* Pd(1*) 44.0(7) yes
C(4) C(5') Pd(1) C(5) 69(2) yes
C(4) C(5') Pd(1) C(16) 139(1) yes
C(4) C(5') Pd(1) Pd(1*) -60(1) yes
C(4) C(5') Pd(1) Pd(1'* -117(1) yes
C(4) C(5') Pd(1) C(3'*) -116(3) yes
C(4) C(5') C(5) C(6) 164(2) yes
C(4) C(5') C(5) Pd(1'* -71(1) yes
C(4) C(5') C(6) C(5) -14(1) yes
C(4) C(5') C(6) C(7) 174(3) yes
C(4) C(5') C(6) C(11) 12(8) yes
C(4) C(5') Pd(1'* C(5) 62(2) yes
C(4) C(5') Pd(1'* C(12) 169(1) yes
C(4) C(5') Pd(1'* Pd(1*) -43(2) yes
C(4) Pd(1'* Pd(1) C(5) 29.6(3) yes
C(4) Pd(1'* Pd(1) C(5') 25(1) yes
C(4) Pd(1'* Pd(1) C(16) 129.5(3) yes
C(4) Pd(1'* Pd(1) Pd(1*) -100.3(2) yes
C(4) Pd(1'* Pd(1) C(3'*) -153(1) yes
C(4) Pd(1'* Pd(1') Pd(1*) -100.7(5) yes
C(4) Pd(1'* Pd(1') C(3'*) 165(1) yes
C(4) Pd(1'* Pd(1') C(1*) -27.2(4) yes
C(4) Pd(1'* Pd(1') C(2*) -27.3(4) yes
C(4) Pd(1'* Pd(1') C(2'*) 2(1) yes
C(4) Pd(1'* Pd(1') C(3*) -176.2(4) yes
C(4) Pd(1'* Pd(1') C(4*) -180.0 yes
C(4) Pd(1'* Pd(1') C(5'*) 167(1) yes
C(4) Pd(1'* Pd(1') C(12*) 3.9(4) yes
C(4) Pd(1'* Pd(1') C(5*) -152.0(4) yes
C(4) Pd(1'* C(1) C(12) 101.0(8) yes
C(4) Pd(1'* C(1) C(16) -17(1) yes
C(4) Pd(1'* C(2) C(3'*) -98(4) yes
C(4) Pd(1'* C(2) C(3*) -117.3(8) yes
C(4) Pd(1'* C(2') C(3'*) 49(12) yes
C(4) Pd(1'* C(2') C(3*) 15(13) yes
C(4) Pd(1'* C(3) C(2*) -122.2(9) yes
C(4) Pd(1'* C(3) C(2'*) -170(2) yes
C(4) Pd(1'* C(3') Pd(1*) 174(2) yes
C(4) Pd(1'* C(3') C(2*) -165(6) yes
C(4) Pd(1'* C(3') C(2'*) 123(5) yes
C(4) Pd(1'* C(5) C(5') 56(2) yes
C(4) Pd(1'* C(5) C(6) 117.8(9) yes
C(4) Pd(1'* C(5') C(5) -62(2) yes
C(4) Pd(1'* C(5') C(6) -107(3) yes
C(4) Pd(1'* C(12) C(13) -11(1) yes
C(4) Pd(1'* Pd(1*) C(3'*) 157(1) yes
C(4) Pd(1'* Pd(1*) C(1*) -1.2(4) yes
C(4) Pd(1'* Pd(1*) C(2*) -11.3(4) yes
C(4) Pd(1'* Pd(1*) C(2'*) 18(1) yes
C(4) Pd(1'* Pd(1*) C(3*) 174.1(4) yes
C(4) Pd(1'* Pd(1*) C(4*) 161.0(4) yes
C(4) Pd(1'* Pd(1*) C(5'*) 139(1) yes
C(4) Pd(1'* Pd(1*) C(5*) -177.0(4) yes
C(4) Pd(1'* Pd(1*) C(16*) -32.1(5) yes
C(5) Pd(1) Pd(1') Pd(1*) -101.4(5) yes
C(5) Pd(1) Pd(1') Pd(1'* -101.4(5) yes
C(5) Pd(1) Pd(1') C(3'*) 173(1) yes
C(5) Pd(1) Pd(1') C(1*) -23.3(5) yes
C(5) Pd(1) Pd(1') C(2*) -32.7(5) yes
C(5) Pd(1) Pd(1') C(2'*) -2(1) yes
C(5) Pd(1) Pd(1') C(3*) -170.4(4) yes
C(5) Pd(1) Pd(1') C(4*) 177.0(4) yes
C(5) Pd(1) Pd(1') C(5'*) 156(1) yes
C(5) Pd(1) Pd(1') C(12*) 11.9(5) yes
C(5) Pd(1) Pd(1') C(5*) -160.3(4) yes
C(5) Pd(1) C(1) C(12) 75.2(6) yes
C(5) Pd(1) C(1) C(16) -43.7(7) yes
C(5) Pd(1) C(1) Pd(1'* 98.7(4) yes
C(5) Pd(1) C(2) Pd(1'* 120.8(10) yes
C(5) Pd(1) C(2) C(3'*) -171(4) yes
C(5) Pd(1) C(2) C(3*) 167.8(8) yes
C(5) Pd(1) C(2') Pd(1'* 57(2) yes
C(5) Pd(1) C(2') C(3'*) -166(2) yes
C(5) Pd(1) C(2') C(3*) 163(1) yes
C(5) Pd(1) C(3) Pd(1'* -101.1(4) yes
C(5) Pd(1) C(3) C(2*) -146.4(8) yes
C(5) Pd(1) C(3) C(2'*) 159(2) yes
C(5) Pd(1) C(3') Pd(1*) 175(1) yes
C(5) Pd(1) C(3') Pd(1'* -105.5(7) yes
C(5) Pd(1) C(3') C(2*) 179(6) yes
C(5) Pd(1) C(3') C(2'*) 115(3) yes
C(5) Pd(1) C(4) C(5') -69(1) yes
C(5) Pd(1) C(4) Pd(1'* -124.0(7) yes
C(5) Pd(1) C(5') C(6) -40(1) yes
C(5) Pd(1) C(5') Pd(1'* -173(2) yes
C(5) Pd(1) C(16) C(15) 33.2(10) yes
C(5) Pd(1) Pd(1*) Pd(1'* -89.3(5) yes
C(5) Pd(1) Pd(1*) C(3'*) 174(1) yes
C(5) Pd(1) Pd(1*) C(1*) 12.4(4) yes
C(5) Pd(1) Pd(1*) C(2*) -6.8(5) yes
C(5) Pd(1) Pd(1*) C(2'*) 22(1) yes
C(5) Pd(1) Pd(1*) C(3*) -170.4(5) yes
C(5) Pd(1) Pd(1*) C(4*) 168.0(4) yes
C(5) Pd(1) Pd(1*) C(5'*) 143(1) yes
C(5) Pd(1) Pd(1*) C(5*) -180.0 yes
C(5) Pd(1) Pd(1*) C(16*) -11.4(5) yes
C(5) Pd(1) Pd(1'* C(5') 4(1) yes
C(5) Pd(1) Pd(1'* C(12) -107.6(4) yes
C(5) Pd(1) Pd(1'* Pd(1*) 129.9(3) yes
C(5) Pd(1) C(3'*) Pd(1*) -139(13) yes
C(5) Pd(1) C(3'*) C(3*) 166(8) yes
C(5) Pd(1) C(3'*) C(4*) -128(12) yes
C(5) C(4) Pd(1) C(5') 69(1) yes
C(5) C(4) Pd(1) C(16) 16.0(8) yes
C(5) C(4) Pd(1) Pd(1*) -164.5(5) yes
C(5) C(4) Pd(1) Pd(1'* 124.0(7) yes
C(5) C(4) Pd(1) C(3'*) -175(3) yes
C(5) C(4) C(3) Pd(1'* 82.6(9) yes
C(5) C(4) C(3) C(2*) 163.0(10) yes
C(5) C(4) C(3) C(2'*) 166(19) yes
C(5) C(4) C(3') Pd(1*) 60(7) yes
C(5) C(4) C(3') Pd(1'* 67(4) yes
C(5) C(4) C(3') C(2*) 156(26) yes
C(5) C(4) C(3') C(2'*) -28(10) yes
C(5) C(4) C(5') C(6) 12(1) yes
C(5) C(4) C(5') Pd(1'* -93(1) yes
C(5) C(4) Pd(1'* C(5') 69(1) yes
C(5) C(4) Pd(1'* C(12) 53.9(8) yes
C(5) C(4) Pd(1'* Pd(1*) -145.4(5) yes
C(5) C(5') Pd(1) C(16) 69(1) yes
C(5) C(5') Pd(1) Pd(1*) -129(1) yes
C(5) C(5') Pd(1) Pd(1'* 173(2) yes
C(5) C(5') Pd(1) C(3'*) 174(2) yes
C(5) C(5') C(4) Pd(1'* 93(1) yes
C(5) C(5') C(6) C(7) -171(1) yes
C(5) C(5') C(6) C(11) 26(6) yes
C(5) C(5') Pd(1'* C(12) 106(1) yes
C(5) C(5') Pd(1'* Pd(1*) -105(1) yes
C(5) C(6) C(5') Pd(1'* 63(1) yes
C(5) C(6) C(7) C(8) 179(1) yes
C(5) C(6) C(11) C(10) 177.7(10) yes
C(5) Pd(1'* Pd(1) C(5') -4(1) yes
C(5) Pd(1'* Pd(1) C(16) 99.9(4) yes
C(5) Pd(1'* Pd(1) Pd(1*) -129.9(3) yes
C(5) Pd(1'* Pd(1) C(3'*) 176(1) yes
C(5) Pd(1'* Pd(1') Pd(1*) -128.7(5) yes
C(5) Pd(1'* Pd(1') C(3'*) 137(1) yes
C(5) Pd(1'* Pd(1') C(1*) -55.2(4) yes
C(5) Pd(1'* Pd(1') C(2*) -55.3(4) yes
C(5) Pd(1'* Pd(1') C(2'*) -25(1) yes
C(5) Pd(1'* Pd(1') C(3*) 155.8(4) yes
C(5) Pd(1'* Pd(1') C(4*) 152.0(4) yes
C(5) Pd(1'* Pd(1') C(5'*) 139(1) yes
C(5) Pd(1'* Pd(1') C(12*) -24.0(5) yes
C(5) Pd(1'* Pd(1') C(5*) 180.0 yes
C(5) Pd(1'* C(1) C(12) 101.5(5) yes
C(5) Pd(1'* C(1) C(16) -17.0(7) yes
C(5) Pd(1'* C(2) C(3'*) -140(4) yes
C(5) Pd(1'* C(2) C(3*) -159.3(6) yes
C(5) Pd(1'* C(2') C(3'*) -91(4) yes
C(5) Pd(1'* C(2') C(3*) -125(2) yes
C(5) Pd(1'* C(3) C(2*) -153.1(7) yes
C(5) Pd(1'* C(3) C(2'*) 158(2) yes
C(5) Pd(1'* C(3') Pd(1*) 157(1) yes
C(5) Pd(1'* C(3') C(2*) 177(5) yes
C(5) Pd(1'* C(3') C(2'*) 107(4) yes
C(5) Pd(1'* C(4) C(5') -69(1) yes
C(5) Pd(1'* C(5') C(6) -44(1) yes
C(5) Pd(1'* C(12) C(13) 17.3(8) yes
C(5) Pd(1'* Pd(1*) C(3'*) 134(1) yes
C(5) Pd(1'* Pd(1*) C(1*) -23.9(4) yes
C(5) Pd(1'* Pd(1*) C(2*) -34.0(4) yes
C(5) Pd(1'* Pd(1*) C(2'*) -4(1) yes
C(5) Pd(1'* Pd(1*) C(3*) 151.4(5) yes
C(5) Pd(1'* Pd(1*) C(4*) 138.3(4) yes
C(5) Pd(1'* Pd(1*) C(5'*) 117(1) yes
C(5) Pd(1'* Pd(1*) C(5*) 160.3(4) yes
C(5) Pd(1'* Pd(1*) C(16*) -54.8(5) yes
C(5') Pd(1) Pd(1') Pd(1*) -58(1) yes
C(5') Pd(1) Pd(1') Pd(1'* -58(1) yes
C(5') Pd(1) Pd(1') C(3'*) -143(2) yes
C(5') Pd(1) Pd(1') C(1*) 19(1) yes
C(5') Pd(1) Pd(1') C(2*) 10(1) yes
C(5') Pd(1) Pd(1') C(2'*) 40(1) yes
C(5') Pd(1) Pd(1') C(3*) -127(1) yes
C(5') Pd(1) Pd(1') C(4*) -139(1) yes
C(5') Pd(1) Pd(1') C(5'*) -160(2) yes
C(5') Pd(1) Pd(1') C(12*) 54(1) yes
C(5') Pd(1) Pd(1') C(5*) -117(1) yes
C(5') Pd(1) C(1) C(12) 33(1) yes
C(5') Pd(1) C(1) C(16) -85(1) yes
C(5') Pd(1) C(1) Pd(1'* 57(1) yes
C(5') Pd(1) C(2) Pd(1'* 33(1) yes
C(5') Pd(1) C(2) C(3'*) 102(4) yes
C(5') Pd(1) C(2) C(3*) 80(1) yes
C(5') Pd(1) C(2') Pd(1'* 20(1) yes
C(5') Pd(1) C(2') C(3'*) 156(3) yes
C(5') Pd(1) C(2') C(3*) 126(2) yes
C(5') Pd(1) C(3) Pd(1'* -61(1) yes
C(5') Pd(1) C(3) C(2*) -106(1) yes
C(5') Pd(1) C(3) C(2'*) -160(3) yes
C(5') Pd(1) C(3') Pd(1*) -147(2) yes
C(5') Pd(1) C(3') Pd(1'* -68(1) yes
C(5') Pd(1) C(3') C(2*) -143(6) yes
C(5') Pd(1) C(3') C(2'*) 152(4) yes
C(5') Pd(1) C(4) Pd(1'* -54(1) yes
C(5') Pd(1) C(5) C(6) 66(1) yes
C(5') Pd(1) C(5) Pd(1'* 6(1) yes
C(5') Pd(1) C(16) C(15) 0(1) yes
C(5') Pd(1) Pd(1*) Pd(1'* -52(1) yes
C(5') Pd(1) Pd(1*) C(3'*) -148(2) yes
C(5') Pd(1) Pd(1*) C(1*) 49(1) yes
C(5') Pd(1) Pd(1*) C(2*) 30(1) yes
C(5') Pd(1) Pd(1*) C(2'*) 59(1) yes
C(5') Pd(1) Pd(1*) C(3*) -133(1) yes
C(5') Pd(1) Pd(1*) C(4*) -155(1) yes
C(5') Pd(1) Pd(1*) C(5'*) 180.0 yes
C(5') Pd(1) Pd(1*) C(5*) -143(1) yes
C(5') Pd(1) Pd(1*) C(16*) 25(1) yes
C(5') Pd(1) Pd(1'* C(12) -111(1) yes
C(5') Pd(1) Pd(1'* Pd(1*) 125(1) yes
C(5') Pd(1) C(3'*) Pd(1*) 71(3) yes
C(5') Pd(1) C(3'*) C(3*) 17(9) yes
C(5') Pd(1) C(3'*) C(4*) 82(5) yes
C(5') C(4) Pd(1) C(16) -53(1) yes
C(5') C(4) Pd(1) Pd(1*) 125(1) yes
C(5') C(4) Pd(1) Pd(1'* 54(1) yes
C(5') C(4) Pd(1) C(3'*) 115(3) yes
C(5') C(4) C(3) Pd(1'* -34(4) yes
C(5') C(4) C(3) C(2*) 45(5) yes
C(5') C(4) C(3) C(2'*) 49(20) yes
C(5') C(4) C(3') Pd(1*) -66(5) yes
C(5') C(4) C(3') Pd(1'* -59(3) yes
C(5') C(4) C(3') C(2*) 28(32) yes
C(5') C(4) C(3') C(2'*) -155(6) yes
C(5') C(4) C(5) C(6) -17(2) yes
C(5') C(4) C(5) Pd(1'* 77(2) yes
C(5') C(4) Pd(1'* C(12) -15(2) yes
C(5') C(4) Pd(1'* Pd(1*) 145(1) yes
C(5') C(5) Pd(1) C(16) -117(1) yes
C(5') C(5) Pd(1) Pd(1*) 70(1) yes
C(5') C(5) Pd(1) Pd(1'* -6(1) yes
C(5') C(5) Pd(1) C(3'*) -153(14) yes
C(5') C(5) C(4) Pd(1'* -77(2) yes
C(5') C(5) C(6) C(7) 10(2) yes
C(5') C(5) C(6) C(11) -172(2) yes
C(5') C(5) Pd(1'* C(12) -86(2) yes
C(5') C(5) Pd(1'* Pd(1*) 100(2) yes
C(5') C(6) C(5) Pd(1'* -51(1) yes
C(5') C(6) C(7) C(8) -172(1) yes
C(5') C(6) C(11) C(10) 155(5) yes
C(5') Pd(1'* Pd(1) C(16) 103(1) yes
C(5') Pd(1'* Pd(1) Pd(1*) -125(1) yes
C(5') Pd(1'* Pd(1) C(3'*) -179(1) yes
C(5') Pd(1'* Pd(1') Pd(1*) -87(1) yes
C(5') Pd(1'* Pd(1') C(3'*) 178(2) yes
C(5') Pd(1'* Pd(1') C(1*) -14(1) yes
C(5') Pd(1'* Pd(1') C(2*) -14(1) yes
C(5') Pd(1'* Pd(1') C(2'*) 15(1) yes
C(5') Pd(1'* Pd(1') C(3*) -163(1) yes
C(5') Pd(1'* Pd(1') C(4*) -167(1) yes
C(5') Pd(1'* Pd(1') C(5'*) 180.0 yes
C(5') Pd(1'* Pd(1') C(12*) 16(1) yes
C(5') Pd(1'* Pd(1') C(5*) -139(1) yes
C(5') Pd(1'* C(1) C(12) 65(1) yes
C(5') Pd(1'* C(1) C(16) -53(1) yes
C(5') Pd(1'* C(2) C(3'*) -174(6) yes
C(5') Pd(1'* C(2) C(3*) 166(3) yes
C(5') Pd(1'* C(2') C(3'*) -178(3) yes
C(5') Pd(1'* C(2') C(3*) 147(2) yes
C(5') Pd(1'* C(3) C(2*) -114(1) yes
C(5') Pd(1'* C(3) C(2'*) -162(2) yes
C(5') Pd(1'* C(3') Pd(1*) -164(1) yes
C(5') Pd(1'* C(3') C(2*) -144(5) yes
C(5') Pd(1'* C(3') C(2'*) 144(4) yes
C(5') Pd(1'* C(5) C(6) 61(2) yes
C(5') Pd(1'* C(12) C(13) -19(1) yes
C(5') Pd(1'* Pd(1*) C(3'*) 177(2) yes
C(5') Pd(1'* Pd(1*) C(1*) 19(1) yes
C(5') Pd(1'* Pd(1*) C(2*) 9(1) yes
C(5') Pd(1'* Pd(1*) C(2'*) 39(1) yes
C(5') Pd(1'* Pd(1*) C(3*) -165(1) yes
C(5') Pd(1'* Pd(1*) C(4*) -178(1) yes
C(5') Pd(1'* Pd(1*) C(5'*) 160(2) yes
C(5') Pd(1'* Pd(1*) C(5*) -156(1) yes
C(5') Pd(1'* Pd(1*) C(16*) -11(1) yes
C(6) C(5) Pd(1) C(16) -51.0(7) yes
C(6) C(5) Pd(1) Pd(1*) 137.4(6) yes
C(6) C(5) Pd(1) Pd(1'* 60.7(8) yes
C(6) C(5) Pd(1) C(3'*) -86(14) yes
C(6) C(5) C(4) Pd(1'* -95.2(9) yes
C(6) C(5) C(5') Pd(1'* -123(1) yes
C(6) C(5) Pd(1'* C(12) -25.6(7) yes
C(6) C(5) Pd(1'* Pd(1*) 161.8(5) yes
C(6) C(5') Pd(1) C(16) 29(2) yes
C(6) C(5') Pd(1) Pd(1*) -170(1) yes
C(6) C(5') Pd(1) Pd(1'* 132(2) yes
C(6) C(5') Pd(1) C(3'*) 133(3) yes
C(6) C(5') C(4) Pd(1'* 106(2) yes
C(6) C(5') C(5) Pd(1'* 123(1) yes
C(6) C(5') Pd(1'* C(12) 61(2) yes
C(6) C(5') Pd(1'* Pd(1*) -150(1) yes
C(6) C(7) C(8) C(9) 0(1) yes
C(6) C(11) C(10) C(9) 4(1) yes
C(7) C(6) C(5) Pd(1'* -40(1) yes
C(7) C(6) C(5') Pd(1'* -107(2) yes
C(7) C(6) C(11) C(10) -5(1) yes
C(7) C(8) C(9) C(10) -1(1) yes
C(8) C(7) C(6) C(11) 2(1) yes
C(8) C(9) C(10) C(11) -1(1) yes
C(11) C(6) C(5) Pd(1'* 136.2(8) yes
C(11) C(6) C(5') Pd(1'* 90(6) yes
C(12) C(1) Pd(1) C(16) 119.0(8) yes
C(12) C(1) Pd(1) Pd(1*) -93.9(5) yes
C(12) C(1) Pd(1) Pd(1'* -23.5(6) yes
C(12) C(1) Pd(1) C(3'*) -111(1) yes
C(12) C(1) C(2) Pd(1'* 73.2(10) yes
C(12) C(1) C(2) C(3'*) 0(8) yes
C(12) C(1) C(2) C(3*) 0(1) yes
C(12) C(1) C(2') Pd(1'* 89.0(10) yes
C(12) C(1) C(2') C(3'*) -178(4) yes
C(12) C(1) C(2') C(3*) -177(6) yes
C(12) C(1) C(16) C(15) 3(1) yes
C(12) C(1) Pd(1'* Pd(1*) -114.3(4) yes
C(12) C(13) C(14) C(15) 0(1) yes
C(12) Pd(1'* Pd(1) C(16) -7.7(4) yes
C(12) Pd(1'* Pd(1) Pd(1*) 122.5(3) yes
C(12) Pd(1'* Pd(1) C(3'*) 69(1) yes
C(12) Pd(1'* Pd(1') Pd(1*) 75.4(5) yes
C(12) Pd(1'* Pd(1') C(3'*) -18(1) yes
C(12) Pd(1'* Pd(1') C(1*) 148.8(4) yes
C(12) Pd(1'* Pd(1') C(2*) 148.8(4) yes
C(12) Pd(1'* Pd(1') C(2'*) 178(1) yes
C(12) Pd(1'* Pd(1') C(3*) -0.1(4) yes
C(12) Pd(1'* Pd(1') C(4*) -3.9(4) yes
C(12) Pd(1'* Pd(1') C(5'*) -16(1) yes
C(12) Pd(1'* Pd(1') C(12*) 180.0 yes
C(12) Pd(1'* Pd(1') C(5*) 24.0(5) yes
C(12) Pd(1'* C(1) C(16) -118.6(8) yes
C(12) Pd(1'* C(2) C(3'*) 120(4) yes
C(12) Pd(1'* C(2) C(3*) 101.6(7) yes
C(12) Pd(1'* C(2') C(3'*) -150(3) yes
C(12) Pd(1'* C(2') C(3*) 175(3) yes
C(12) Pd(1'* C(3) C(2*) -127(2) yes
C(12) Pd(1'* C(3) C(2'*) -176(3) yes
C(12) Pd(1'* C(3') Pd(1*) -92(4) yes
C(12) Pd(1'* C(3') C(2*) -72(7) yes
C(12) Pd(1'* C(3') C(2'*) -143(3) yes
C(12) Pd(1'* Pd(1*) C(3'*) -37(1) yes
C(12) Pd(1'* Pd(1*) C(1*) 163.9(4) yes
C(12) Pd(1'* Pd(1*) C(2*) 153.8(4) yes
C(12) Pd(1'* Pd(1*) C(2'*) -176(1) yes
C(12) Pd(1'* Pd(1*) C(3*) -20.8(4) yes
C(12) Pd(1'* Pd(1*) C(4*) -33.9(4) yes
C(12) Pd(1'* Pd(1*) C(5'*) -54(1) yes
C(12) Pd(1'* Pd(1*) C(5*) -11.9(5) yes
C(12) Pd(1'* Pd(1*) C(16*) 133.0(4) yes
C(13) C(12) C(1) C(16) -5(1) yes
C(13) C(12) C(1) Pd(1'* -107.3(9) yes
C(13) C(12) Pd(1'* Pd(1*) -169.5(6) yes
C(13) C(14) C(15) C(16) -2(1) yes
C(14) C(13) C(12) Pd(1'* -66(1) yes
C(15) C(16) Pd(1) Pd(1*) -155.4(7) yes
C(15) C(16) Pd(1) Pd(1'* -70.1(10) yes
C(15) C(16) Pd(1) C(3'*) -150(1) yes
C(15) C(16) C(1) Pd(1'* 96(1) yes
C(16) Pd(1) Pd(1') Pd(1*) 113.7(5) yes
C(16) Pd(1) Pd(1') Pd(1'* 113.7(5) yes
C(16) Pd(1) Pd(1') C(3'*) 28(1) yes
C(16) Pd(1) Pd(1') C(1*) -168.3(5) yes
C(16) Pd(1) Pd(1') C(2*) -177.6(5) yes
C(16) Pd(1) Pd(1') C(2'*) -147(1) yes
C(16) Pd(1) Pd(1') C(3*) 44.7(5) yes
C(16) Pd(1) Pd(1') C(4*) 32.1(5) yes
C(16) Pd(1) Pd(1') C(5'*) 11(1) yes
C(16) Pd(1) Pd(1') C(12*) -133.0(4) yes
C(16) Pd(1) Pd(1') C(5*) 54.8(5) yes
C(16) Pd(1) C(1) Pd(1'* 142.4(6) yes
C(16) Pd(1) C(2) Pd(1'* 112.2(5) yes
C(16) Pd(1) C(2) C(3'*) -179(4) yes
C(16) Pd(1) C(2) C(3*) 159.2(9) yes
C(16) Pd(1) C(2') Pd(1'* 123.5(9) yes
C(16) Pd(1) C(2') C(3'*) -100(3) yes
C(16) Pd(1) C(2') C(3*) -129(2) yes
C(16) Pd(1) C(3) Pd(1'* -146.0(8) yes
C(16) Pd(1) C(3) C(2*) 168.7(6) yes
C(16) Pd(1) C(3) C(2'*) 114(2) yes
C(16) Pd(1) C(3') Pd(1*) 156(6) yes
C(16) Pd(1) C(3') Pd(1'* -124(7) yes
C(16) Pd(1) C(3') C(2*) 160(2) yes
C(16) Pd(1) C(3') C(2'*) 96(7) yes
C(16) Pd(1) C(4) Pd(1'* -108.0(5) yes
C(16) Pd(1) C(5) Pd(1'* -111.7(5) yes
C(16) Pd(1) C(5') Pd(1'* -103.3(7) yes
C(16) Pd(1) Pd(1*) Pd(1'* 102.1(6) yes
C(16) Pd(1) Pd(1*) C(3'*) 5(1) yes
C(16) Pd(1) Pd(1*) C(1*) -156.2(4) yes
C(16) Pd(1) Pd(1*) C(2*) -175.5(5) yes
C(16) Pd(1) Pd(1*) C(2'*) -146(1) yes
C(16) Pd(1) Pd(1*) C(3*) 20.9(5) yes
C(16) Pd(1) Pd(1*) C(4*) -0.6(4) yes
C(16) Pd(1) Pd(1*) C(5'*) -25(1) yes
C(16) Pd(1) Pd(1*) C(5*) 11.4(5) yes
C(16) Pd(1) Pd(1*) C(16*) 180.0 yes
C(16) Pd(1) Pd(1'* Pd(1*) -130.2(2) yes
C(16) Pd(1) C(3'*) Pd(1*) -175(1) yes
C(16) Pd(1) C(3'*) C(3*) 129(6) yes
C(16) Pd(1) C(3'*) C(4*) -164(4) yes
C(16) C(1) Pd(1) Pd(1*) 147.2(5) yes
C(16) C(1) Pd(1) Pd(1'* -142.4(6) yes
C(16) C(1) Pd(1) C(3'*) 129(1) yes
C(16) C(1) C(2) Pd(1'* -96.4(9) yes
C(16) C(1) C(2) C(3'*) -169(7) yes
C(16) C(1) C(2) C(3*) -168(1) yes
C(16) C(1) C(2') Pd(1'* -65(4) yes
C(16) C(1) C(2') C(3'*) 27(7) yes
C(16) C(1) C(2') C(3*) 28(10) yes
C(16) C(1) C(12) Pd(1'* 102.0(10) yes
C(16) C(1) Pd(1'* Pd(1*) 127.1(6) yes
Pd(1*) Pd(1) Pd(1') Pd(1'* 0.0(6) yes
Pd(1*) Pd(1) Pd(1') C(3'*) -85(1) yes
Pd(1*) Pd(1) Pd(1') C(1*) 78.0(5) yes
Pd(1*) Pd(1) Pd(1') C(2*) 68.7(5) yes
Pd(1*) Pd(1) Pd(1') C(2'*) 98(1) yes
Pd(1*) Pd(1) Pd(1') C(3*) -69.0(5) yes
Pd(1*) Pd(1) Pd(1') C(4*) -81.6(5) yes
Pd(1*) Pd(1) Pd(1') C(5'*) -102(1) yes
Pd(1*) Pd(1) Pd(1') C(12*) 113.3(6) yes
Pd(1*) Pd(1) Pd(1') C(5*) -58.9(5) yes
Pd(1*) Pd(1) C(1) Pd(1'* -70.4(3) yes
Pd(1*) Pd(1) C(2) Pd(1'* -71.6(3) yes
Pd(1*) Pd(1) C(2) C(3'*) -3(4) yes
Pd(1*) Pd(1) C(2) C(3*) -24.6(6) yes
Pd(1*) Pd(1) C(2') Pd(1'* -81.8(7) yes
Pd(1*) Pd(1) C(2') C(3'*) 54(3) yes
Pd(1*) Pd(1) C(2') C(3*) 24(2) yes
Pd(1*) Pd(1) C(3) Pd(1'* 71.0(3) yes
Pd(1*) Pd(1) C(3) C(2*) 25.7(6) yes
Pd(1*) Pd(1) C(3) C(2'*) -28(2) yes
Pd(1*) Pd(1) C(3') Pd(1'* 78(1) yes
Pd(1*) Pd(1) C(3') C(2*) 4(5) yes
Pd(1*) Pd(1) C(3') C(2'*) -60(3) yes
Pd(1*) Pd(1) C(4) Pd(1'* 71.4(3) yes
Pd(1*) Pd(1) C(5) Pd(1'* 76.7(4) yes
Pd(1*) Pd(1) C(5') Pd(1'* 57(1) yes
Pd(1*) Pd(1) C(3'*) C(3*) -54(5) yes
Pd(1*) Pd(1) C(3'*) C(4*) 11(2) yes
Pd(1*) Pd(1') Pd(1) Pd(1'* 0.0(6) yes
Pd(1*) Pd(1') Pd(1) C(3'*) 85(1) yes
Pd(1*) Pd(1') C(3'*) C(3*) 17(4) yes
Pd(1*) Pd(1') C(3'*) C(4*) 79(1) yes
Pd(1*) Pd(1') C(1*) C(2*) 73.7(6) yes
Pd(1*) Pd(1') C(1*) C(2'*) 118(2) yes
Pd(1*) Pd(1') C(1*) C(12*) -157.1(5) yes
Pd(1*) Pd(1') C(1*) C(16*) -38.6(6) yes
Pd(1*) Pd(1') C(2*) C(1*) -95.5(6) yes
Pd(1*) Pd(1') C(2*) C(2'*) -178(2) yes
Pd(1*) Pd(1') C(2'*) C(1*) -60(1) yes
Pd(1*) Pd(1') C(2'*) C(2*) 1(2) yes
Pd(1*) Pd(1') C(3*) C(3'*) -161(4) yes
Pd(1*) Pd(1') C(3*) C(4*) 100.6(6) yes
Pd(1*) Pd(1') C(4*) C(3'*) -96(2) yes
Pd(1*) Pd(1') C(4*) C(3*) -70.9(6) yes
Pd(1*) Pd(1') C(4*) C(5'*) 123(1) yes
Pd(1*) Pd(1') C(4*) C(5*) 54.2(6) yes
Pd(1*) Pd(1') C(5'*) C(4*) -56(1) yes
Pd(1*) Pd(1') C(5'*) C(5*) 6(1) yes
Pd(1*) Pd(1') C(5'*) C(6*) 51(2) yes
Pd(1*) Pd(1') C(12*) C(1*) 23.7(6) yes
Pd(1*) Pd(1') C(12*) C(13*) -86.0(8) yes
Pd(1*) Pd(1') C(5*) C(4*) -116.6(7) yes
Pd(1*) Pd(1') C(5*) C(5'*) -173(2) yes
Pd(1*) Pd(1') C(5*) C(6*) 125.7(7) yes
Pd(1*) C(3') Pd(1) Pd(1'* -78(1) yes
Pd(1*) C(3') Pd(1) C(3'*) 0(2) yes
Pd(1*) C(3') C(3) Pd(1'* -62(3) yes
Pd(1*) C(3') C(3) C(2*) 56(8) yes
Pd(1*) C(3') C(3) C(2'*) 56(3) yes
Pd(1*) C(3') C(4) Pd(1'* -6(3) yes
Pd(1*) C(3') C(2*) C(1*) -81(6) yes
Pd(1*) C(3') C(2*) C(2'*) -79(3) yes
Pd(1*) C(3') C(2'*) C(1*) 61(2) yes
Pd(1*) C(3') C(2'*) C(2*) 60(3) yes
Pd(1*) Pd(1'* Pd(1) C(3'*) -53(1) yes
Pd(1*) Pd(1'* Pd(1') C(3'*) -94(1) yes
Pd(1*) Pd(1'* Pd(1') C(1*) 73.5(5) yes
Pd(1*) Pd(1'* Pd(1') C(2*) 73.4(5) yes
Pd(1*) Pd(1'* Pd(1') C(2'*) 103(1) yes
Pd(1*) Pd(1'* Pd(1') C(3*) -75.5(5) yes
Pd(1*) Pd(1'* Pd(1') C(4*) -79.3(5) yes
Pd(1*) Pd(1'* Pd(1') C(5'*) -92(1) yes
Pd(1*) Pd(1'* Pd(1') C(12*) 104.6(5) yes
Pd(1*) Pd(1'* Pd(1') C(5*) -51.3(4) yes
Pd(1*) Pd(1'* C(2) C(3'*) -16(4) yes
Pd(1*) Pd(1'* C(2) C(3*) -35.2(6) yes
Pd(1*) Pd(1'* C(2') C(3'*) 45(3) yes
Pd(1*) Pd(1'* C(2') C(3*) 12(2) yes
Pd(1*) Pd(1'* C(3) C(2*) 36.2(5) yes
Pd(1*) Pd(1'* C(3) C(2'*) -12(2) yes
Pd(1*) Pd(1'* C(3') C(2*) 19(4) yes
Pd(1*) Pd(1'* C(3') C(2'*) -50(3) yes
Pd(1*) C(3'*) Pd(1) Pd(1'* 72(1) yes
Pd(1*) C(3'*) Pd(1') Pd(1'* 77.8(9) yes
Pd(1*) C(3'*) Pd(1') C(1*) 36(3) yes
Pd(1*) C(3'*) Pd(1') C(2*) 63(1) yes
Pd(1*) C(3'*) Pd(1') C(2'*) 100(2) yes
Pd(1*) C(3'*) Pd(1') C(3*) -17(4) yes
Pd(1*) C(3'*) Pd(1') C(4*) -79(1) yes
Pd(1*) C(3'*) Pd(1') C(5'*) -100(1) yes
Pd(1*) C(3'*) Pd(1') C(12*) -172(4) yes
Pd(1*) C(3'*) Pd(1') C(5*) -63.1(6) yes
Pd(1*) C(3'*) C(2) Pd(1'* 21(5) yes
Pd(1*) C(3'*) C(2) C(3*) 84(9) yes
Pd(1*) C(3'*) C(2') Pd(1'* -50(2) yes
Pd(1*) C(3'*) C(2') C(3*) 58(3) yes
Pd(1*) C(3'*) C(3*) C(4*) 67.7(10) yes
Pd(1*) C(3'*) C(4*) C(3*) -76(4) yes
Pd(1*) C(3'*) C(4*) C(5'*) 78(3) yes
Pd(1*) C(3'*) C(4*) C(5*) -48(4) yes
Pd(1*) C(1*) Pd(1') Pd(1'* -73.8(3) yes
Pd(1*) C(1*) Pd(1') C(3'*) -37(4) yes
Pd(1*) C(1*) Pd(1') C(2*) -73.7(6) yes
Pd(1*) C(1*) Pd(1') C(2'*) -118(2) yes
Pd(1*) C(1*) Pd(1') C(3*) -10.6(5) yes
Pd(1*) C(1*) Pd(1') C(4*) 56.1(6) yes
Pd(1*) C(1*) Pd(1') C(5'*) 92(1) yes
Pd(1*) C(1*) Pd(1') C(12*) 157.1(5) yes
Pd(1*) C(1*) Pd(1') C(5*) 55.6(4) yes
Pd(1*) C(1*) C(2*) C(2'*) 90(2) yes
Pd(1*) C(1*) C(2'*) C(2*) -75(2) yes
Pd(1*) C(1*) C(12*) C(13*) 100.2(10) yes
Pd(1*) C(1*) C(16*) C(15*) -107(1) yes
Pd(1*) C(2*) Pd(1') Pd(1'* -84.6(4) yes
Pd(1*) C(2*) Pd(1') C(3'*) -70(1) yes
Pd(1*) C(2*) Pd(1') C(1*) 95.5(6) yes
Pd(1*) C(2*) Pd(1') C(2'*) 178(2) yes
Pd(1*) C(2*) Pd(1') C(3*) -51.5(4) yes
Pd(1*) C(2*) Pd(1') C(4*) -17.0(6) yes
Pd(1*) C(2*) Pd(1') C(5'*) 59(4) yes
Pd(1*) C(2*) Pd(1') C(12*) 124.1(4) yes
Pd(1*) C(2*) Pd(1') C(5*) 25.0(5) yes
Pd(1*) C(2*) C(3) Pd(1'* -44.2(6) yes
Pd(1*) C(2*) C(3) C(2'*) 74(3) yes
Pd(1*) C(2*) C(3') Pd(1'* -22(4) yes
Pd(1*) C(2*) C(3') C(2'*) 79(3) yes
Pd(1*) C(2*) C(1*) C(2'*) -90(2) yes
Pd(1*) C(2*) C(1*) C(12*) -91(1) yes
Pd(1*) C(2*) C(1*) C(16*) 77.9(8) yes
Pd(1*) C(2*) C(2'*) C(1*) 71.9(8) yes
Pd(1*) C(2'*) Pd(1') Pd(1'* -75.0(5) yes
Pd(1*) C(2'*) Pd(1') C(3'*) -94(2) yes
Pd(1*) C(2'*) Pd(1') C(1*) 60(1) yes
Pd(1*) C(2'*) Pd(1') C(2*) -1(2) yes
Pd(1*) C(2'*) Pd(1') C(3*) -73(1) yes
Pd(1*) C(2'*) Pd(1') C(4*) -93(10) yes
Pd(1*) C(2'*) Pd(1') C(5'*) 134(3) yes
Pd(1*) C(2'*) Pd(1') C(12*) 106(1) yes
Pd(1*) C(2'*) Pd(1') C(5*) 47(2) yes
Pd(1*) C(2'*) C(3) Pd(1'* 13(2) yes
Pd(1*) C(2'*) C(3) C(2*) -62(2) yes
Pd(1*) C(2'*) C(3') Pd(1'* 50(2) yes
Pd(1*) C(2'*) C(3') C(2*) -60(3) yes
Pd(1*) C(2'*) C(1*) C(2*) 75(2) yes
Pd(1*) C(2'*) C(1*) C(12*) -105.4(8) yes
Pd(1*) C(2'*) C(1*) C(16*) 49(4) yes
Pd(1*) C(2'*) C(2*) C(1*) -71.9(8) yes
Pd(1*) C(3*) Pd(1') Pd(1'* 85.9(3) yes
Pd(1*) C(3*) Pd(1') C(3'*) 161(4) yes
Pd(1*) C(3*) Pd(1') C(1*) 10.9(5) yes
Pd(1*) C(3*) Pd(1') C(2*) 50.9(4) yes
Pd(1*) C(3*) Pd(1') C(2'*) 83(1) yes
Pd(1*) C(3*) Pd(1') C(4*) -100.6(6) yes
Pd(1*) C(3*) Pd(1') C(5'*) -108(1) yes
Pd(1*) C(3*) Pd(1') C(12*) -95(3) yes
Pd(1*) C(3*) Pd(1') C(5*) -69.6(4) yes
Pd(1*) C(3*) C(2) Pd(1'* 44.8(6) yes
Pd(1*) C(3*) C(2) C(3'*) -72(11) yes
Pd(1*) C(3*) C(2') Pd(1'* -15(3) yes
Pd(1*) C(3*) C(2') C(3'*) -94(5) yes
Pd(1*) C(3*) C(3'*) C(4*) -67.7(10) yes
Pd(1*) C(3*) C(4*) C(3'*) 98(5) yes
Pd(1*) C(3*) C(4*) C(5'*) 52(5) yes
Pd(1*) C(3*) C(4*) C(5*) -64.3(9) yes
Pd(1*) C(4*) Pd(1') Pd(1'* 76.7(3) yes
Pd(1*) C(4*) Pd(1') C(3'*) 96(2) yes
Pd(1*) C(4*) Pd(1') C(1*) -55.2(6) yes
Pd(1*) C(4*) Pd(1') C(2*) 16.2(6) yes
Pd(1*) C(4*) Pd(1') C(2'*) 94(10) yes
Pd(1*) C(4*) Pd(1') C(3*) 70.9(6) yes
Pd(1*) C(4*) Pd(1') C(5'*) -123(1) yes
Pd(1*) C(4*) Pd(1') C(12*) -108.1(6) yes
Pd(1*) C(4*) Pd(1') C(5*) -54.2(6) yes
Pd(1*) C(4*) C(3'*) C(3*) 76(4) yes
Pd(1*) C(4*) C(3*) C(3'*) -98(5) yes
Pd(1*) C(4*) C(5'*) C(5*) -78.0(9) yes
Pd(1*) C(4*) C(5'*) C(6*) -90(2) yes
Pd(1*) C(4*) C(5*) C(5'*) 92(2) yes
Pd(1*) C(4*) C(5*) C(6*) 110.6(9) yes
Pd(1*) C(5'*) Pd(1') Pd(1'* 81.8(10) yes
Pd(1*) C(5'*) Pd(1') C(3'*) 83(1) yes
Pd(1*) C(5'*) Pd(1') C(1*) -81.2(10) yes
Pd(1*) C(5'*) Pd(1') C(2*) -55(3) yes
Pd(1*) C(5'*) Pd(1') C(2'*) -134(3) yes
Pd(1*) C(5'*) Pd(1') C(3*) 65.6(7) yes
Pd(1*) C(5'*) Pd(1') C(4*) 56(1) yes
Pd(1*) C(5'*) Pd(1') C(12*) -112.7(6) yes
Pd(1*) C(5'*) Pd(1') C(5*) -6(1) yes
Pd(1*) C(5'*) C(4*) C(3'*) -75(3) yes
Pd(1*) C(5'*) C(4*) C(3*) -50(4) yes
Pd(1*) C(5'*) C(4*) C(5*) 78.0(9) yes
Pd(1*) C(5'*) C(5*) C(4*) -70(1) yes
Pd(1*) C(5'*) C(5*) C(6*) 125.1(10) yes
Pd(1*) C(5'*) C(6*) C(5*) -50(1) yes
Pd(1*) C(5'*) C(6*) C(7*) 120(1) yes
Pd(1*) C(5'*) C(6*) C(11*) -76(6) yes
Pd(1*) C(5*) Pd(1') Pd(1'* 58.5(4) yes
Pd(1*) C(5*) Pd(1') C(3'*) 96(1) yes
Pd(1*) C(5*) Pd(1') C(1*) -64.0(5) yes
Pd(1*) C(5*) Pd(1') C(2*) -26.4(5) yes
Pd(1*) C(5*) Pd(1') C(2'*) -54(3) yes
Pd(1*) C(5*) Pd(1') C(3*) 83.2(5) yes
Pd(1*) C(5*) Pd(1') C(4*) 116.6(7) yes
Pd(1*) C(5*) Pd(1') C(5'*) 173(2) yes
Pd(1*) C(5*) Pd(1') C(12*) -100.0(5) yes
Pd(1*) C(5*) C(4*) C(3'*) 49(4) yes
Pd(1*) C(5*) C(4*) C(3*) 63.1(9) yes
Pd(1*) C(5*) C(4*) C(5'*) -92(2) yes
Pd(1*) C(5*) C(5'*) C(4*) 70(1) yes
Pd(1*) C(5*) C(5'*) C(6*) -125.1(10) yes
Pd(1*) C(5*) C(6*) C(5'*) 66(1) yes
Pd(1*) C(5*) C(6*) C(7*) 55(1) yes
Pd(1*) C(5*) C(6*) C(11*) -121.4(8) yes
Pd(1*) C(16*) C(1*) C(2*) -66.6(8) yes
Pd(1*) C(16*) C(1*) C(2'*) -47(4) yes
Pd(1*) C(16*) C(1*) C(12*) 103.9(9) yes
Pd(1*) C(16*) C(15*) C(14*) -68(1) yes
Pd(1'* Pd(1) Pd(1') C(3'*) -85(1) yes
Pd(1'* Pd(1) Pd(1') C(1*) 78.0(5) yes
Pd(1'* Pd(1) Pd(1') C(2*) 68.7(5) yes
Pd(1'* Pd(1) Pd(1') C(2'*) 98(1) yes
Pd(1'* Pd(1) Pd(1') C(3*) -69.0(5) yes
Pd(1'* Pd(1) Pd(1') C(4*) -81.6(5) yes
Pd(1'* Pd(1) Pd(1') C(5'*) -102(1) yes
Pd(1'* Pd(1) Pd(1') C(12*) 113.3(5) yes
Pd(1'* Pd(1) Pd(1') C(5*) -58.9(5) yes
Pd(1'* Pd(1) C(2) C(3'*) 68(4) yes
Pd(1'* Pd(1) C(2) C(3*) 47.0(8) yes
Pd(1'* Pd(1) C(2') C(3'*) 136(3) yes
Pd(1'* Pd(1) C(2') C(3*) 106(2) yes
Pd(1'* Pd(1) C(3) C(2*) -45.4(7) yes
Pd(1'* Pd(1) C(3) C(2'*) -99(2) yes
Pd(1'* Pd(1) C(3') C(2*) -74(6) yes
Pd(1'* Pd(1) C(3') C(2'*) -139(3) yes
Pd(1'* Pd(1) Pd(1*) C(3'*) -96(1) yes
Pd(1'* Pd(1) Pd(1*) C(1*) 101.7(5) yes
Pd(1'* Pd(1) Pd(1*) C(2*) 82.5(5) yes
Pd(1'* Pd(1) Pd(1*) C(2'*) 111(1) yes
Pd(1'* Pd(1) Pd(1*) C(3*) -81.1(5) yes
Pd(1'* Pd(1) Pd(1*) C(4*) -102.7(5) yes
Pd(1'* Pd(1) Pd(1*) C(5'*) -127(1) yes
Pd(1'* Pd(1) Pd(1*) C(5*) -90.7(5) yes
Pd(1'* Pd(1) Pd(1*) C(16*) 77.9(6) yes
Pd(1'* Pd(1) C(3'*) C(3*) 18(6) yes
Pd(1'* Pd(1) C(3'*) C(4*) 83(3) yes
Pd(1'* Pd(1') Pd(1) C(3'*) 85(1) yes
Pd(1'* Pd(1') Pd(1*) C(3'*) -59(1) yes
Pd(1'* Pd(1') Pd(1*) C(1*) 109.5(2) yes
Pd(1'* Pd(1') Pd(1*) C(2*) 71.4(3) yes
Pd(1'* Pd(1') Pd(1*) C(2'*) 72(1) yes
Pd(1'* Pd(1') Pd(1*) C(3*) -64.8(2) yes
Pd(1'* Pd(1') Pd(1*) C(4*) -100.3(2) yes
Pd(1'* Pd(1') Pd(1*) C(5'*) -125(1) yes
Pd(1'* Pd(1') Pd(1*) C(5*) -129.9(3) yes
Pd(1'* Pd(1') Pd(1*) C(16*) 130.2(3) yes
Pd(1'* Pd(1') C(3'*) C(3*) 95(4) yes
Pd(1'* Pd(1') C(3'*) C(4*) 157(2) yes
Pd(1'* Pd(1') C(1*) C(2*) -0.1(6) yes
Pd(1'* Pd(1') C(1*) C(2'*) 44(2) yes
Pd(1'* Pd(1') C(1*) C(12*) 129.1(4) yes
Pd(1'* Pd(1') C(1*) C(16*) -112.4(6) yes
Pd(1'* Pd(1') C(2*) C(1*) 179.9(6) yes
Pd(1'* Pd(1') C(2*) C(2'*) 96(2) yes
Pd(1'* Pd(1') C(2'*) C(1*) -135(1) yes
Pd(1'* Pd(1') C(2'*) C(2*) -73(2) yes
Pd(1'* Pd(1') C(3*) C(3'*) -75(4) yes
Pd(1'* Pd(1') C(3*) C(4*) -173.6(6) yes
Pd(1'* Pd(1') C(4*) C(3'*) -19(2) yes
Pd(1'* Pd(1') C(4*) C(3*) 5.8(5) yes
Pd(1'* Pd(1') C(4*) C(5'*) -159(1) yes
Pd(1'* Pd(1') C(4*) C(5*) 130.9(6) yes
Pd(1'* Pd(1') C(5'*) C(4*) 25(2) yes
Pd(1'* Pd(1') C(5'*) C(5*) 88(1) yes
Pd(1'* Pd(1') C(5'*) C(6*) 132(1) yes
Pd(1'* Pd(1') C(12*) C(1*) -64.6(5) yes
Pd(1'* Pd(1') C(12*) C(13*) -174.3(6) yes
Pd(1'* Pd(1') C(5*) C(4*) -58.1(6) yes
Pd(1'* Pd(1') C(5*) C(5'*) -114(2) yes
Pd(1'* Pd(1') C(5*) C(6*) -175.9(5) yes
Pd(1'* C(1) Pd(1) C(3'*) -87(1) yes
Pd(1'* C(1) C(2) C(3'*) -73(7) yes
Pd(1'* C(1) C(2) C(3*) -72(1) yes
Pd(1'* C(1) C(2') C(3'*) 92(4) yes
Pd(1'* C(1) C(2') C(3*) 93(6) yes
Pd(1'* C(2) Pd(1) C(3'*) -68(4) yes
Pd(1'* C(2) C(2') C(3'*) 108(4) yes
Pd(1'* C(2) C(2') C(3*) 108(2) yes
Pd(1'* C(2) C(3'*) C(3*) -63(11) yes
Pd(1'* C(2) C(3'*) C(4*) 121(29) yes
Pd(1'* C(2) C(3*) C(3'*) 117(11) yes
Pd(1'* C(2) C(3*) C(4*) 119.2(9) yes
Pd(1'* C(2') Pd(1) C(3'*) -136(3) yes
Pd(1'* C(2') C(2) C(3'*) -108(4) yes
Pd(1'* C(2') C(2) C(3*) -108(2) yes
Pd(1'* C(2') C(3'*) C(3*) -108(4) yes
Pd(1'* C(2') C(3'*) C(4*) -109(5) yes
Pd(1'* C(2') C(3*) C(3'*) 79(5) yes
Pd(1'* C(2') C(3*) C(4*) 83(19) yes
Pd(1'* C(3) Pd(1) C(3'*) 84(1) yes
Pd(1'* C(3) C(3') C(2*) -118(10) yes
Pd(1'* C(3) C(3') C(2'*) -118(3) yes
Pd(1'* C(3) C(2*) C(1*) -119(1) yes
Pd(1'* C(3) C(2*) C(2'*) -118(3) yes
Pd(1'* C(3) C(2'*) C(1*) 77(6) yes
Pd(1'* C(3) C(2'*) C(2*) 75(2) yes
Pd(1'* C(3') Pd(1) C(3'*) 78(1) yes
Pd(1'* C(3') C(3) C(2*) 118(10) yes
Pd(1'* C(3') C(3) C(2'*) 118(3) yes
Pd(1'* C(3') Pd(1*) C(3'*) -17(2) yes
Pd(1'* C(3') Pd(1*) C(1*) -176(1) yes
Pd(1'* C(3') Pd(1*) C(2*) 158(5) yes
Pd(1'* C(3') Pd(1*) C(2'*) -128(3) yes
Pd(1'* C(3') Pd(1*) C(3*) -2(1) yes
Pd(1'* C(3') Pd(1*) C(4*) -30(3) yes
Pd(1'* C(3') Pd(1*) C(5'*) -89(3) yes
Pd(1'* C(3') Pd(1*) C(5*) 121(14) yes
Pd(1'* C(3') Pd(1*) C(16*) 157(1) yes
Pd(1'* C(3') C(2*) C(1*) -103(8) yes
Pd(1'* C(3') C(2*) C(2'*) -102(4) yes
Pd(1'* C(3') C(2'*) C(1*) 111(3) yes
Pd(1'* C(3') C(2'*) C(2*) 110(4) yes
Pd(1'* C(4) Pd(1) C(3'*) 60(3) yes
Pd(1'* C(4) C(3) C(2*) 80.4(10) yes
Pd(1'* C(4) C(3) C(2'*) 84(19) yes
Pd(1'* C(4) C(3') C(2*) 88(30) yes
Pd(1'* C(4) C(3') C(2'*) -96(6) yes
Pd(1'* C(5) Pd(1) C(3'*) -147(14) yes
Pd(1'* C(5') Pd(1) C(3'*) 1(3) yes
Pd(1'* Pd(1*) Pd(1) C(3'*) 96(1) yes
Pd(1'* Pd(1*) Pd(1') C(3'*) 59(1) yes
Pd(1'* Pd(1*) Pd(1') C(1*) -109.5(2) yes
Pd(1'* Pd(1*) Pd(1') C(2*) -71.4(3) yes
Pd(1'* Pd(1*) Pd(1') C(2'*) -72(1) yes
Pd(1'* Pd(1*) Pd(1') C(3*) 64.8(2) yes
Pd(1'* Pd(1*) Pd(1') C(4*) 100.3(2) yes
Pd(1'* Pd(1*) Pd(1') C(5'*) 125(1) yes
Pd(1'* Pd(1*) Pd(1') C(12*) -122.5(3) yes
Pd(1'* Pd(1*) Pd(1') C(5*) 129.9(3) yes
Pd(1'* Pd(1*) C(3') C(2*) -158(5) yes
Pd(1'* Pd(1*) C(3') C(2'*) 128(3) yes
Pd(1'* Pd(1*) C(3'*) C(3*) 104(4) yes
Pd(1'* Pd(1*) C(3'*) C(4*) 173(2) yes
Pd(1'* Pd(1*) C(1*) C(2*) -15.5(6) yes
Pd(1'* Pd(1*) C(1*) C(2'*) 28(1) yes
Pd(1'* Pd(1*) C(1*) C(12*) 108.5(5) yes
Pd(1'* Pd(1*) C(1*) C(16*) -132.5(5) yes
Pd(1'* Pd(1*) C(2*) C(1*) 164.6(6) yes
Pd(1'* Pd(1*) C(2*) C(2'*) 87(2) yes
Pd(1'* Pd(1*) C(2'*) C(1*) -151(1) yes
Pd(1'* Pd(1*) C(2'*) C(2*) -82(2) yes
Pd(1'* Pd(1*) C(3*) C(3'*) -67(4) yes
Pd(1'* Pd(1*) C(3*) C(4*) -158.2(6) yes
Pd(1'* Pd(1*) C(4*) C(3'*) -5(2) yes
Pd(1'* Pd(1*) C(4*) C(3*) 19.9(5) yes
Pd(1'* Pd(1*) C(4*) C(5'*) -139(1) yes
Pd(1'* Pd(1*) C(4*) C(5*) 150.5(6) yes
Pd(1'* Pd(1*) C(5'*) C(4*) 47(2) yes
Pd(1'* Pd(1*) C(5'*) C(5*) 116(1) yes
Pd(1'* Pd(1*) C(5'*) C(6*) 157(1) yes
Pd(1'* Pd(1*) C(5*) C(4*) -39.1(7) yes
Pd(1'* Pd(1*) C(5*) C(5'*) -88(1) yes
Pd(1'* Pd(1*) C(5*) C(6*) -155.9(6) yes
Pd(1'* Pd(1*) C(16*) C(1*) 62.9(7) yes
Pd(1'* Pd(1*) C(16*) C(15*) 173.2(8) yes
C(3'*) Pd(1) Pd(1') C(1*) 163(1) yes
C(3'*) Pd(1) Pd(1') C(2*) 154(1) yes
C(3'*) Pd(1) Pd(1') C(2'*) -175(2) yes
C(3'*) Pd(1) Pd(1') C(3*) 16(1) yes
C(3'*) Pd(1) Pd(1') C(4*) 3(1) yes
C(3'*) Pd(1) Pd(1') C(5'*) -17(2) yes
C(3'*) Pd(1) Pd(1') C(12*) -161(1) yes
C(3'*) Pd(1) Pd(1') C(5*) 26(1) yes
C(3'*) Pd(1) C(2) C(3*) -21(4) yes
C(3'*) Pd(1) C(2') C(3*) -29(2) yes
C(3'*) Pd(1) C(3) C(2*) 39(1) yes
C(3'*) Pd(1) C(3) C(2'*) -14(3) yes
C(3'*) Pd(1) C(3') C(2*) 4(6) yes
C(3'*) Pd(1) C(3') C(2'*) -60(4) yes
C(3'*) Pd(1) Pd(1*) C(1*) -162(1) yes
C(3'*) Pd(1) Pd(1*) C(2*) 178(1) yes
C(3'*) Pd(1) Pd(1*) C(2'*) -152(2) yes
C(3'*) Pd(1) Pd(1*) C(3*) 14(1) yes
C(3'*) Pd(1) Pd(1*) C(4*) -6(1) yes
C(3'*) Pd(1) Pd(1*) C(5'*) -31(2) yes
C(3'*) Pd(1) Pd(1*) C(5*) 5(1) yes
C(3'*) Pd(1) Pd(1*) C(16*) 174(1) yes
C(3'*) Pd(1') Pd(1*) C(1*) 169(1) yes
C(3'*) Pd(1') Pd(1*) C(2*) 130(1) yes
C(3'*) Pd(1') Pd(1*) C(2'*) 131(1) yes
C(3'*) Pd(1') Pd(1*) C(3*) -5(1) yes
C(3'*) Pd(1') Pd(1*) C(4*) -40(1) yes
C(3'*) Pd(1') Pd(1*) C(5'*) -66(1) yes
C(3'*) Pd(1') Pd(1*) C(5*) -70(1) yes
C(3'*) Pd(1') Pd(1*) C(16*) -170(1) yes
C(3'*) Pd(1') C(1*) C(2*) 36(4) yes
C(3'*) Pd(1') C(1*) C(2'*) 81(4) yes
C(3'*) Pd(1') C(1*) C(12*) 165(4) yes
C(3'*) Pd(1') C(1*) C(16*) -75(4) yes
C(3'*) Pd(1') C(2*) C(1*) -166(1) yes
C(3'*) Pd(1') C(2*) C(2'*) 110(3) yes
C(3'*) Pd(1') C(2'*) C(1*) -155(2) yes
C(3'*) Pd(1') C(2'*) C(2*) -93(2) yes
C(3'*) Pd(1') C(3*) C(4*) -98(4) yes
C(3'*) Pd(1') C(4*) C(3*) 25(2) yes
C(3'*) Pd(1') C(4*) C(5'*) -140(2) yes
C(3'*) Pd(1') C(4*) C(5*) 150(2) yes
C(3'*) Pd(1') C(5'*) C(4*) 27(2) yes
C(3'*) Pd(1') C(5'*) C(5*) 89(2) yes
C(3'*) Pd(1') C(5'*) C(6*) 134(3) yes
C(3'*) Pd(1') C(12*) C(1*) -164(4) yes
C(3'*) Pd(1') C(12*) C(13*) 86(4) yes
C(3'*) Pd(1') C(5*) C(4*) -19(1) yes
C(3'*) Pd(1') C(5*) C(5'*) -76(2) yes
C(3'*) Pd(1') C(5*) C(6*) -137(1) yes
C(3'*) C(2) C(2') C(3*) 0(4) yes
C(3'*) C(2) C(3*) C(4*) 1(11) yes
C(3'*) C(2') C(2) C(3*) 0(4) yes
C(3'*) C(2') C(3*) C(4*) 4(20) yes
C(3'*) Pd(1*) Pd(1') C(1*) -169(1) yes
C(3'*) Pd(1*) Pd(1') C(2*) -130(1) yes
C(3'*) Pd(1*) Pd(1') C(2'*) -131(1) yes
C(3'*) Pd(1*) Pd(1') C(3*) 5(1) yes
C(3'*) Pd(1*) Pd(1') C(4*) 40(1) yes
C(3'*) Pd(1*) Pd(1') C(5'*) 66(1) yes
C(3'*) Pd(1*) Pd(1') C(12*) 177(1) yes
C(3'*) Pd(1*) Pd(1') C(5*) 70(1) yes
C(3'*) Pd(1*) C(3') C(2*) -175(4) yes
C(3'*) Pd(1*) C(3') C(2'*) 111(3) yes
C(3'*) Pd(1*) C(1*) C(2*) -72(3) yes
C(3'*) Pd(1*) C(1*) C(2'*) -27(3) yes
C(3'*) Pd(1*) C(1*) C(12*) 51(3) yes
C(3'*) Pd(1*) C(1*) C(16*) 170(3) yes
C(3'*) Pd(1*) C(2*) C(1*) 151(2) yes
C(3'*) Pd(1*) C(2*) C(2'*) 74(3) yes
C(3'*) Pd(1*) C(2'*) C(1*) 168(1) yes
C(3'*) Pd(1*) C(2'*) C(2*) -123(2) yes
C(3'*) Pd(1*) C(3*) C(4*) -90(4) yes
C(3'*) Pd(1*) C(4*) C(3*) 25(2) yes
C(3'*) Pd(1*) C(4*) C(5'*) -134(3) yes
C(3'*) Pd(1*) C(4*) C(5*) 155(2) yes
C(3'*) Pd(1*) C(5'*) C(4*) 30(2) yes
C(3'*) Pd(1*) C(5'*) C(5*) 100(2) yes
C(3'*) Pd(1*) C(5'*) C(6*) 140(2) yes
C(3'*) Pd(1*) C(5*) C(4*) -15(1) yes
C(3'*) Pd(1*) C(5*) C(5'*) -65(2) yes
C(3'*) Pd(1*) C(5*) C(6*) -132(1) yes
C(3'*) Pd(1*) C(16*) C(1*) -161(7) yes
C(3'*) Pd(1*) C(16*) C(15*) -51(7) yes
C(3'*) C(3*) Pd(1') C(1*) -150(4) yes
C(3'*) C(3*) Pd(1') C(2*) -110(4) yes
C(3'*) C(3*) Pd(1') C(2'*) -77(4) yes
C(3'*) C(3*) Pd(1') C(4*) 98(4) yes
C(3'*) C(3*) Pd(1') C(5'*) 89(4) yes
C(3'*) C(3*) Pd(1') C(12*) 103(5) yes
C(3'*) C(3*) Pd(1') C(5*) 129(4) yes
C(3'*) C(3*) Pd(1*) C(1*) -30(5) yes
C(3'*) C(3*) Pd(1*) C(2*) -75(4) yes
C(3'*) C(3*) Pd(1*) C(2'*) -36(4) yes
C(3'*) C(3*) Pd(1*) C(4*) 90(4) yes
C(3'*) C(3*) Pd(1*) C(5'*) 79(4) yes
C(3'*) C(3*) Pd(1*) C(5*) 119(4) yes
C(3'*) C(3*) Pd(1*) C(16*) 164(4) yes
C(3'*) C(3*) C(4*) C(5'*) -45(7) yes
C(3'*) C(3*) C(4*) C(5*) -162(5) yes
C(3'*) C(4*) Pd(1') C(1*) -151(2) yes
C(3'*) C(4*) Pd(1') C(2*) -80(2) yes
C(3'*) C(4*) Pd(1') C(2'*) -2(10) yes
C(3'*) C(4*) Pd(1') C(3*) -25(2) yes
C(3'*) C(4*) Pd(1') C(5'*) 140(2) yes
C(3'*) C(4*) Pd(1') C(12*) 155(2) yes
C(3'*) C(4*) Pd(1') C(5*) -150(2) yes
C(3'*) C(4*) Pd(1*) C(1*) 143(2) yes
C(3'*) C(4*) Pd(1*) C(2*) 33(3) yes
C(3'*) C(4*) Pd(1*) C(2'*) 68(3) yes
C(3'*) C(4*) Pd(1*) C(3*) -25(2) yes
C(3'*) C(4*) Pd(1*) C(5'*) 134(3) yes
C(3'*) C(4*) Pd(1*) C(5*) -155(2) yes
C(3'*) C(4*) Pd(1*) C(16*) -171(2) yes
C(3'*) C(4*) C(5'*) C(5*) -153(3) yes
C(3'*) C(4*) C(5'*) C(6*) -165(2) yes
C(3'*) C(4*) C(5*) C(5'*) 141(5) yes
C(3'*) C(4*) C(5*) C(6*) 159(4) yes
C(1*) Pd(1') Pd(1*) C(2*) -38.1(3) yes
C(1*) Pd(1') Pd(1*) C(2'*) -37(1) yes
C(1*) Pd(1') Pd(1*) C(3*) -174.3(3) yes
C(1*) Pd(1') Pd(1*) C(4*) 150.2(3) yes
C(1*) Pd(1') Pd(1*) C(5'*) 124(1) yes
C(1*) Pd(1') Pd(1*) C(5*) 120.6(3) yes
C(1*) Pd(1') Pd(1*) C(16*) 20.7(3) yes
C(1*) Pd(1') C(3'*) C(3*) 53(6) yes
C(1*) Pd(1') C(3'*) C(4*) 115(3) yes
C(1*) Pd(1') C(2*) C(2'*) -83(2) yes
C(1*) Pd(1') C(2'*) C(2*) 62(1) yes
C(1*) Pd(1') C(3*) C(4*) 111.5(7) yes
C(1*) Pd(1') C(4*) C(3*) -126.1(8) yes
C(1*) Pd(1') C(4*) C(5'*) 68(2) yes
C(1*) Pd(1') C(4*) C(5*) -1.0(10) yes
C(1*) Pd(1') C(5'*) C(4*) -137(1) yes
C(1*) Pd(1') C(5'*) C(5*) -74(2) yes
C(1*) Pd(1') C(5'*) C(6*) -30(3) yes
C(1*) Pd(1') C(12*) C(13*) -109.7(9) yes
C(1*) Pd(1') C(5*) C(4*) 179.4(6) yes
C(1*) Pd(1') C(5*) C(5'*) 122(2) yes
C(1*) Pd(1') C(5*) C(6*) 61.6(7) yes
C(1*) Pd(1*) Pd(1') C(2*) 38.1(3) yes
C(1*) Pd(1*) Pd(1') C(2'*) 37(1) yes
C(1*) Pd(1*) Pd(1') C(3*) 174.3(3) yes
C(1*) Pd(1*) Pd(1') C(4*) -150.2(3) yes
C(1*) Pd(1*) Pd(1') C(5'*) -124(1) yes
C(1*) Pd(1*) Pd(1') C(12*) -13.1(3) yes
C(1*) Pd(1*) Pd(1') C(5*) -120.6(3) yes
C(1*) Pd(1*) C(3') C(2*) 24(3) yes
C(1*) Pd(1*) C(3') C(2'*) -47(3) yes
C(1*) Pd(1*) C(3'*) C(3*) 170(1) yes
C(1*) Pd(1*) C(3'*) C(4*) -120(2) yes
C(1*) Pd(1*) C(2*) C(2'*) -76(2) yes
C(1*) Pd(1*) C(2'*) C(2*) 68(2) yes
C(1*) Pd(1*) C(3*) C(4*) -121(2) yes
C(1*) Pd(1*) C(4*) C(3*) 168.4(6) yes
C(1*) Pd(1*) C(4*) C(5'*) 8(2) yes
C(1*) Pd(1*) C(4*) C(5*) -61.0(8) yes
C(1*) Pd(1*) C(5'*) C(4*) -174(1) yes
C(1*) Pd(1*) C(5'*) C(5*) -105(1) yes
C(1*) Pd(1*) C(5'*) C(6*) -64(2) yes
C(1*) Pd(1*) C(5*) C(4*) 145.5(6) yes
C(1*) Pd(1*) C(5*) C(5'*) 95(1) yes
C(1*) Pd(1*) C(5*) C(6*) 28.7(8) yes
C(1*) Pd(1*) C(16*) C(15*) 110(1) yes
C(1*) C(2*) Pd(1') C(2'*) 83(2) yes
C(1*) C(2*) Pd(1') C(3*) -147.0(6) yes
C(1*) C(2*) Pd(1') C(4*) -112.5(8) yes
C(1*) C(2*) Pd(1') C(5'*) -36(4) yes
C(1*) C(2*) Pd(1') C(12*) 28.6(5) yes
C(1*) C(2*) Pd(1') C(5*) -70.5(8) yes
C(1*) C(2*) C(3) C(2'*) -1(3) yes
C(1*) C(2*) C(3') C(2'*) -1(8) yes
C(1*) C(2*) Pd(1*) C(2'*) 76(2) yes
C(1*) C(2*) Pd(1*) C(3*) 171.6(6) yes
C(1*) C(2*) Pd(1*) C(4*) 123(1) yes
C(1*) C(2*) Pd(1*) C(5'*) 44(1) yes
C(1*) C(2*) Pd(1*) C(5*) -42(1) yes
C(1*) C(2*) Pd(1*) C(16*) -34.1(5) yes
C(1*) C(2'*) Pd(1') C(2*) -62(1) yes
C(1*) C(2'*) Pd(1') C(3*) -133(1) yes
C(1*) C(2'*) Pd(1') C(4*) -153(9) yes
C(1*) C(2'*) Pd(1') C(5'*) 73(3) yes
C(1*) C(2'*) Pd(1') C(12*) 45(1) yes
C(1*) C(2'*) Pd(1') C(5*) -12(4) yes
C(1*) C(2'*) C(3) C(2*) 1(4) yes
C(1*) C(2'*) C(3') C(2*) 0(4) yes
C(1*) C(2'*) Pd(1*) C(2*) -68(2) yes
C(1*) C(2'*) Pd(1*) C(3*) 178.9(6) yes
C(1*) C(2'*) Pd(1*) C(4*) 125(1) yes
C(1*) C(2'*) Pd(1*) C(5'*) 92(1) yes
C(1*) C(2'*) Pd(1*) C(5*) 55(3) yes
C(1*) C(2'*) Pd(1*) C(16*) -10(1) yes
C(1*) C(12*) Pd(1') C(2*) -31.8(5) yes
C(1*) C(12*) Pd(1') C(2'*) -62(1) yes
C(1*) C(12*) Pd(1') C(3*) 116(3) yes
C(1*) C(12*) Pd(1') C(4*) 121.1(6) yes
C(1*) C(12*) Pd(1') C(5'*) 129(1) yes
C(1*) C(12*) Pd(1') C(5*) 92.4(5) yes
C(1*) C(12*) C(13*) C(14*) -3(1) yes
C(1*) C(16*) Pd(1*) C(2*) 40.1(6) yes
C(1*) C(16*) Pd(1*) C(2'*) 12(1) yes
C(1*) C(16*) Pd(1*) C(3*) 176.4(7) yes
C(1*) C(16*) Pd(1*) C(4*) -134.2(6) yes
C(1*) C(16*) Pd(1*) C(5'*) -109(1) yes
C(1*) C(16*) Pd(1*) C(5*) -143.5(6) yes
C(1*) C(16*) C(15*) C(14*) 0(1) yes
C(2*) Pd(1') Pd(1*) C(2'*) 0(1) yes
C(2*) Pd(1') Pd(1*) C(3*) -136.2(3) yes
C(2*) Pd(1') Pd(1*) C(4*) -171.7(3) yes
C(2*) Pd(1') Pd(1*) C(5'*) 162(1) yes
C(2*) Pd(1') Pd(1*) C(5*) 158.7(4) yes
C(2*) Pd(1') Pd(1*) C(16*) 58.9(3) yes
C(2*) Pd(1') C(3'*) C(3*) 80(4) yes
C(2*) Pd(1') C(3'*) C(4*) 142(1) yes
C(2*) Pd(1') C(1*) C(2'*) 44(2) yes
C(2*) Pd(1') C(1*) C(12*) 129.2(8) yes
C(2*) Pd(1') C(1*) C(16*) -112.2(9) yes
C(2*) Pd(1') C(3*) C(4*) 151.5(5) yes
C(2*) Pd(1') C(4*) C(3*) -54.7(9) yes
C(2*) Pd(1') C(4*) C(5'*) 139(2) yes
C(2*) Pd(1') C(4*) C(5*) 70.4(9) yes
C(2*) Pd(1') C(5'*) C(4*) -111(3) yes
C(2*) Pd(1') C(5'*) C(5*) -48(5) yes
C(2*) Pd(1') C(5'*) C(6*) -4(5) yes
C(2*) Pd(1') C(12*) C(13*) -141.5(8) yes
C(2*) Pd(1') C(5*) C(4*) -143.0(7) yes
C(2*) Pd(1') C(5*) C(5'*) 160(2) yes
C(2*) Pd(1') C(5*) C(6*) 99.2(7) yes
C(2*) C(3) C(3') C(2'*) 0(9) yes
C(2*) C(3') C(3) C(2'*) 0(9) yes
C(2*) C(3') Pd(1*) C(2'*) 72(5) yes
C(2*) C(3') Pd(1*) C(3*) -160(3) yes
C(2*) C(3') Pd(1*) C(4*) 171(1) yes
C(2*) C(3') Pd(1*) C(5'*) 112(4) yes
C(2*) C(3') Pd(1*) C(5*) -36(18) yes
C(2*) C(3') Pd(1*) C(16*) 0(4) yes
C(2*) Pd(1*) Pd(1') C(2'*) 0(1) yes
C(2*) Pd(1*) Pd(1') C(3*) 136.2(3) yes
C(2*) Pd(1*) Pd(1') C(4*) 171.7(3) yes
C(2*) Pd(1*) Pd(1') C(5'*) -162(1) yes
C(2*) Pd(1*) Pd(1') C(12*) -51.2(4) yes
C(2*) Pd(1*) Pd(1') C(5*) -158.7(4) yes
C(2*) Pd(1*) C(3') C(2'*) -72(5) yes
C(2*) Pd(1*) C(3'*) C(3*) 118(3) yes
C(2*) Pd(1*) C(3'*) C(4*) -171.6(8) yes
C(2*) Pd(1*) C(1*) C(2'*) 44(1) yes
C(2*) Pd(1*) C(1*) C(12*) 124.0(8) yes
C(2*) Pd(1*) C(1*) C(16*) -117.0(8) yes
C(2*) Pd(1*) C(3*) C(4*) -165.6(5) yes
C(2*) Pd(1*) C(4*) C(3*) 59(2) yes
C(2*) Pd(1*) C(4*) C(5'*) -100(2) yes
C(2*) Pd(1*) C(4*) C(5*) -170(1) yes
C(2*) Pd(1*) C(5'*) C(4*) 155(1) yes
C(2*) Pd(1*) C(5'*) C(5*) -135(1) yes
C(2*) Pd(1*) C(5'*) C(6*) -94(2) yes
C(2*) Pd(1*) C(5*) C(4*) 175.3(9) yes
C(2*) Pd(1*) C(5*) C(5'*) 125(2) yes
C(2*) Pd(1*) C(5*) C(6*) 58(1) yes
C(2*) Pd(1*) C(16*) C(15*) 150(1) yes
C(2*) C(1*) Pd(1') C(2'*) -44(2) yes
C(2*) C(1*) Pd(1') C(3*) 63.1(8) yes
C(2*) C(1*) Pd(1') C(4*) 129.8(7) yes
C(2*) C(1*) Pd(1') C(5'*) 165(1) yes
C(2*) C(1*) Pd(1') C(12*) -129.2(8) yes
C(2*) C(1*) Pd(1') C(5*) 129.3(6) yes
C(2*) C(1*) Pd(1*) C(2'*) -44(1) yes
C(2*) C(1*) Pd(1*) C(3*) -50(2) yes
C(2*) C(1*) Pd(1*) C(4*) -162.4(6) yes
C(2*) C(1*) Pd(1*) C(5'*) -157(1) yes
C(2*) C(1*) Pd(1*) C(5*) 160.8(5) yes
C(2*) C(1*) Pd(1*) C(16*) 117.0(8) yes
C(2*) C(1*) C(12*) C(13*) 174(1) yes
C(2*) C(1*) C(16*) C(15*) -174.3(10) yes
C(2*) C(2'*) Pd(1') C(3*) -71(2) yes
C(2*) C(2'*) Pd(1') C(4*) -91(10) yes
C(2*) C(2'*) Pd(1') C(5'*) 135(3) yes
C(2*) C(2'*) Pd(1') C(12*) 108(2) yes
C(2*) C(2'*) Pd(1') C(5*) 49(4) yes
C(2*) C(2'*) Pd(1*) C(3*) -112(1) yes
C(2*) C(2'*) Pd(1*) C(4*) -165.9(9) yes
C(2*) C(2'*) Pd(1*) C(5'*) 161(1) yes
C(2*) C(2'*) Pd(1*) C(5*) 124(2) yes
C(2*) C(2'*) Pd(1*) C(16*) 58(1) yes
C(2*) C(2'*) C(1*) C(12*) 178(2) yes
C(2*) C(2'*) C(1*) C(16*) -26(5) yes
C(2'*) Pd(1') Pd(1*) C(3*) -136(1) yes
C(2'*) Pd(1') Pd(1*) C(4*) -172(1) yes
C(2'*) Pd(1') Pd(1*) C(5'*) 162(1) yes
C(2'*) Pd(1') Pd(1*) C(5*) 158(1) yes
C(2'*) Pd(1') Pd(1*) C(16*) 58(1) yes
C(2'*) Pd(1') C(3'*) C(3*) 117(4) yes
C(2'*) Pd(1') C(3'*) C(4*) 179(1) yes
C(2'*) Pd(1') C(1*) C(12*) 84(2) yes
C(2'*) Pd(1') C(1*) C(16*) -156(2) yes
C(2'*) Pd(1') C(3*) C(4*) -175(1) yes
C(2'*) Pd(1') C(4*) C(3*) 23(10) yes
C(2'*) Pd(1') C(4*) C(5'*) -142(10) yes
C(2'*) Pd(1') C(4*) C(5*) 148(10) yes
C(2'*) Pd(1') C(5'*) C(4*) 169(2) yes
C(2'*) Pd(1') C(5'*) C(5*) -128(3) yes
C(2'*) Pd(1') C(5'*) C(6*) -83(4) yes
C(2'*) Pd(1') C(12*) C(13*) -172(1) yes
C(2'*) Pd(1') C(5*) C(4*) -171(3) yes
C(2'*) Pd(1') C(5*) C(5'*) 132(3) yes
C(2'*) Pd(1') C(5*) C(6*) 70(3) yes
C(2'*) C(3') Pd(1*) C(3*) 126(3) yes
C(2'*) C(3') Pd(1*) C(4*) 98(4) yes
C(2'*) C(3') Pd(1*) C(5'*) 39(5) yes
C(2'*) C(3') Pd(1*) C(5*) -109(14) yes
C(2'*) C(3') Pd(1*) C(16*) -73(3) yes
C(2'*) Pd(1*) Pd(1') C(3*) 136(1) yes
C(2'*) Pd(1*) Pd(1') C(4*) 172(1) yes
C(2'*) Pd(1*) Pd(1') C(5'*) -162(1) yes
C(2'*) Pd(1*) Pd(1') C(12*) -50(1) yes
C(2'*) Pd(1*) Pd(1') C(5*) -158(1) yes
C(2'*) Pd(1*) C(3'*) C(3*) 149(3) yes
C(2'*) Pd(1*) C(3'*) C(4*) -140(1) yes
C(2'*) Pd(1*) C(1*) C(12*) 79(1) yes
C(2'*) Pd(1*) C(1*) C(16*) -161(1) yes
C(2'*) Pd(1*) C(3*) C(4*) -126(1) yes
C(2'*) Pd(1*) C(4*) C(3*) 93(1) yes
C(2'*) Pd(1*) C(4*) C(5'*) -65(2) yes
C(2'*) Pd(1*) C(4*) C(5*) -135(1) yes
C(2'*) Pd(1*) C(5'*) C(4*) 137(1) yes
C(2'*) Pd(1*) C(5'*) C(5*) -153(1) yes
C(2'*) Pd(1*) C(5'*) C(6*) -112(2) yes
C(2'*) Pd(1*) C(5*) C(4*) 106(2) yes
C(2'*) Pd(1*) C(5*) C(5'*) 56(3) yes
C(2'*) Pd(1*) C(5*) C(6*) -10(2) yes
C(2'*) Pd(1*) C(16*) C(15*) 123(1) yes
C(2'*) C(1*) Pd(1') C(3*) 107(2) yes
C(2'*) C(1*) Pd(1') C(4*) 174(2) yes
C(2'*) C(1*) Pd(1') C(5'*) -149(2) yes
C(2'*) C(1*) Pd(1') C(12*) -84(2) yes
C(2'*) C(1*) Pd(1') C(5*) 173(2) yes
C(2'*) C(1*) Pd(1*) C(3*) -6(3) yes
C(2'*) C(1*) Pd(1*) C(4*) -118(1) yes
C(2'*) C(1*) Pd(1*) C(5'*) -113(2) yes
C(2'*) C(1*) Pd(1*) C(5*) -154(1) yes
C(2'*) C(1*) Pd(1*) C(16*) 161(1) yes
C(2'*) C(1*) C(12*) C(13*) 173(2) yes
C(2'*) C(1*) C(16*) C(15*) -154(4) yes
C(2'*) C(2*) Pd(1') C(3*) 129(2) yes
C(2'*) C(2*) Pd(1') C(4*) 164(2) yes
C(2'*) C(2*) Pd(1') C(5'*) -119(4) yes
C(2'*) C(2*) Pd(1') C(12*) -54(2) yes
C(2'*) C(2*) Pd(1') C(5*) -153(2) yes
C(2'*) C(2*) Pd(1*) C(3*) 94(2) yes
C(2'*) C(2*) Pd(1*) C(4*) 46(3) yes
C(2'*) C(2*) Pd(1*) C(5'*) -32(3) yes
C(2'*) C(2*) Pd(1*) C(5*) -119(2) yes
C(2'*) C(2*) Pd(1*) C(16*) -110(2) yes
C(2'*) C(2*) C(1*) C(12*) -1(2) yes
C(2'*) C(2*) C(1*) C(16*) 168(2) yes
C(3*) Pd(1') Pd(1*) C(4*) -35.5(3) yes
C(3*) Pd(1') Pd(1*) C(5'*) -61(1) yes
C(3*) Pd(1') Pd(1*) C(5*) -65.1(3) yes
C(3*) Pd(1') Pd(1*) C(16*) -165.0(3) yes
C(3*) Pd(1') C(3'*) C(4*) 61(3) yes
C(3*) Pd(1') C(1*) C(12*) -167.7(6) yes
C(3*) Pd(1') C(1*) C(16*) -49.2(9) yes
C(3*) Pd(1') C(4*) C(5'*) -165(2) yes
C(3*) Pd(1') C(4*) C(5*) 125.2(8) yes
C(3*) Pd(1') C(5'*) C(4*) 9(1) yes
C(3*) Pd(1') C(5'*) C(5*) 71(1) yes
C(3*) Pd(1') C(5'*) C(6*) 116(2) yes
C(3*) Pd(1') C(12*) C(13*) 6(3) yes
C(3*) Pd(1') C(5*) C(4*) -33.3(6) yes
C(3*) Pd(1') C(5*) C(5'*) -89(2) yes
C(3*) Pd(1') C(5*) C(6*) -151.1(8) yes
C(3*) C(2) C(3'*) C(4*) -175(41) yes
C(3*) C(2') C(3'*) C(4*) 0(3) yes
C(3*) Pd(1*) Pd(1') C(4*) 35.5(3) yes
C(3*) Pd(1*) Pd(1') C(5'*) 61(1) yes
C(3*) Pd(1*) Pd(1') C(12*) 172.6(3) yes
C(3*) Pd(1*) Pd(1') C(5*) 65.1(3) yes
C(3*) Pd(1*) C(3'*) C(4*) 69(3) yes
C(3*) Pd(1*) C(1*) C(12*) 73(2) yes
C(3*) Pd(1*) C(1*) C(16*) -167(2) yes
C(3*) Pd(1*) C(4*) C(5'*) -159(2) yes
C(3*) Pd(1*) C(4*) C(5*) 130.6(9) yes
C(3*) Pd(1*) C(5'*) C(4*) 13(1) yes
C(3*) Pd(1*) C(5'*) C(5*) 82(1) yes
C(3*) Pd(1*) C(5'*) C(6*) 123(2) yes
C(3*) Pd(1*) C(5*) C(4*) -30.2(6) yes
C(3*) Pd(1*) C(5*) C(5'*) -80(1) yes
C(3*) Pd(1*) C(5*) C(6*) -147.0(8) yes
C(3*) Pd(1*) C(16*) C(15*) -73(1) yes
C(3*) C(3'*) Pd(1') C(4*) -61(3) yes
C(3*) C(3'*) Pd(1') C(5'*) -82(4) yes
C(3*) C(3'*) Pd(1') C(12*) -155(2) yes
C(3*) C(3'*) Pd(1') C(5*) -45(3) yes
C(3*) C(3'*) Pd(1*) C(4*) -69(3) yes
C(3*) C(3'*) Pd(1*) C(5'*) -92(4) yes
C(3*) C(3'*) Pd(1*) C(5*) -55(4) yes
C(3*) C(3'*) Pd(1*) C(16*) -36(11) yes
C(3*) C(3'*) C(4*) C(5'*) 155(4) yes
C(3*) C(3'*) C(4*) C(5*) 27(8) yes
C(3*) C(4*) Pd(1') C(5'*) 165(2) yes
C(3*) C(4*) Pd(1') C(12*) -179.0(6) yes
C(3*) C(4*) Pd(1') C(5*) -125.2(8) yes
C(3*) C(4*) Pd(1*) C(5'*) 159(2) yes
C(3*) C(4*) Pd(1*) C(5*) -130.6(9) yes
C(3*) C(4*) Pd(1*) C(16*) -146.6(6) yes
C(3*) C(4*) C(5'*) C(5*) -128(4) yes
C(3*) C(4*) C(5'*) C(6*) -141(3) yes
C(3*) C(4*) C(5*) C(5'*) 155(2) yes
C(3*) C(4*) C(5*) C(6*) 173.7(10) yes
C(4*) Pd(1') Pd(1*) C(5'*) -25(1) yes
C(4*) Pd(1') Pd(1*) C(5*) -29.6(3) yes
C(4*) Pd(1') Pd(1*) C(16*) -129.5(3) yes
C(4*) Pd(1') C(1*) C(12*) -101.0(8) yes
C(4*) Pd(1') C(1*) C(16*) 17(1) yes
C(4*) Pd(1') C(5'*) C(5*) 62(2) yes
C(4*) Pd(1') C(5'*) C(6*) 107(3) yes
C(4*) Pd(1') C(12*) C(13*) 11(1) yes
C(4*) Pd(1') C(5*) C(5'*) -56(2) yes
C(4*) Pd(1') C(5*) C(6*) -117.8(9) yes
C(4*) Pd(1*) Pd(1') C(5'*) 25(1) yes
C(4*) Pd(1*) Pd(1') C(12*) 137.2(3) yes
C(4*) Pd(1*) Pd(1') C(5*) 29.6(3) yes
C(4*) Pd(1*) C(1*) C(12*) -38.4(8) yes
C(4*) Pd(1*) C(1*) C(16*) 80.5(8) yes
C(4*) Pd(1*) C(5'*) C(5*) 69(2) yes
C(4*) Pd(1*) C(5'*) C(6*) 109(3) yes
C(4*) Pd(1*) C(5*) C(5'*) -49(1) yes
C(4*) Pd(1*) C(5*) C(6*) -116.8(10) yes
C(4*) Pd(1*) C(16*) C(15*) -23(1) yes
C(4*) C(3'*) Pd(1') C(5'*) -20(1) yes
C(4*) C(3'*) Pd(1') C(12*) -93(4) yes
C(4*) C(3'*) Pd(1') C(5*) 16(1) yes
C(4*) C(3'*) Pd(1*) C(5'*) -22(1) yes
C(4*) C(3'*) Pd(1*) C(5*) 14(1) yes
C(4*) C(3'*) Pd(1*) C(16*) 33(9) yes
C(4*) C(3*) Pd(1') C(5'*) -8(1) yes
C(4*) C(3*) Pd(1') C(12*) 5(3) yes
C(4*) C(3*) Pd(1') C(5*) 31.0(5) yes
C(4*) C(3*) Pd(1*) C(5'*) -10(1) yes
C(4*) C(3*) Pd(1*) C(5*) 29.3(5) yes
C(4*) C(3*) Pd(1*) C(16*) 74.2(10) yes
C(4*) C(5'*) Pd(1') C(12*) -169(1) yes
C(4*) C(5'*) Pd(1') C(5*) -62(2) yes
C(4*) C(5'*) Pd(1*) C(5*) -69(2) yes
C(4*) C(5'*) Pd(1*) C(16*) -139(1) yes
C(4*) C(5'*) C(5*) C(6*) -164(2) yes
C(4*) C(5'*) C(6*) C(5*) 14(1) yes
C(4*) C(5'*) C(6*) C(7*) -174(3) yes
C(4*) C(5'*) C(6*) C(11*) -12(8) yes
C(4*) C(5*) Pd(1') C(5'*) 56(2) yes
C(4*) C(5*) Pd(1') C(12*) 143.4(6) yes
C(4*) C(5*) Pd(1*) C(5'*) 49(1) yes
C(4*) C(5*) Pd(1*) C(16*) 167.8(6) yes
C(4*) C(5*) C(5'*) C(6*) 164(2) yes
C(4*) C(5*) C(6*) C(5'*) -13(1) yes
C(4*) C(5*) C(6*) C(7*) -24(1) yes
C(4*) C(5*) C(6*) C(11*) 159.0(10) yes
C(5'*) Pd(1') Pd(1*) C(5*) -4(1) yes
C(5'*) Pd(1') Pd(1*) C(16*) -103(1) yes
C(5'*) Pd(1') C(1*) C(12*) -65(1) yes
C(5'*) Pd(1') C(1*) C(16*) 53(1) yes
C(5'*) Pd(1') C(4*) C(5*) -69(1) yes
C(5'*) Pd(1') C(12*) C(13*) 19(1) yes
C(5'*) Pd(1') C(5*) C(6*) -61(2) yes
C(5'*) Pd(1*) Pd(1') C(12*) 111(1) yes
C(5'*) Pd(1*) Pd(1') C(5*) 4(1) yes
C(5'*) Pd(1*) C(1*) C(12*) -33(1) yes
C(5'*) Pd(1*) C(1*) C(16*) 85(1) yes
C(5'*) Pd(1*) C(4*) C(5*) -69(1) yes
C(5'*) Pd(1*) C(5*) C(6*) -66(1) yes
C(5'*) Pd(1*) C(16*) C(15*) 0(1) yes
C(5'*) C(4*) Pd(1') C(12*) 15(2) yes
C(5'*) C(4*) Pd(1') C(5*) 69(1) yes
C(5'*) C(4*) Pd(1*) C(5*) 69(1) yes
C(5'*) C(4*) Pd(1*) C(16*) 53(1) yes
C(5'*) C(4*) C(5*) C(6*) 17(2) yes
C(5'*) C(5*) Pd(1') C(12*) 86(2) yes
C(5'*) C(5*) Pd(1*) C(16*) 117(1) yes
C(5'*) C(5*) C(6*) C(7*) -10(2) yes
C(5'*) C(5*) C(6*) C(11*) 172(2) yes
C(5'*) C(6*) C(7*) C(8*) 172(1) yes
C(5'*) C(6*) C(11*) C(10*) -155(5) yes
C(12*) Pd(1') Pd(1*) C(5*) 107.6(4) yes
C(12*) Pd(1') Pd(1*) C(16*) 7.7(4) yes
C(12*) Pd(1') C(1*) C(16*) 118.6(8) yes
C(12*) Pd(1') C(4*) C(5*) -53.9(8) yes
C(12*) Pd(1') C(5'*) C(5*) -106(1) yes
C(12*) Pd(1') C(5'*) C(6*) -61(2) yes
C(12*) Pd(1') C(5*) C(6*) 25.6(7) yes
C(12*) C(1*) Pd(1') C(5*) -101.5(5) yes
C(12*) C(1*) Pd(1*) C(5*) -75.2(6) yes
C(12*) C(1*) Pd(1*) C(16*) -119.0(8) yes
C(12*) C(1*) C(16*) C(15*) -3(1) yes
C(12*) C(13*) C(14*) C(15*) 0(1) yes
C(5*) Pd(1') Pd(1*) C(16*) -99.9(4) yes
C(5*) Pd(1') C(1*) C(16*) 17.0(7) yes
C(5*) Pd(1') C(5'*) C(6*) 44(1) yes
C(5*) Pd(1') C(12*) C(13*) -17.3(8) yes
C(5*) Pd(1*) C(1*) C(16*) 43.7(7) yes
C(5*) Pd(1*) C(5'*) C(6*) 40(1) yes
C(5*) Pd(1*) C(16*) C(15*) -33.2(10) yes
C(5*) C(4*) Pd(1*) C(16*) -16.0(8) yes
C(5*) C(4*) C(5'*) C(6*) -12(1) yes
C(5*) C(5'*) Pd(1*) C(16*) -69(1) yes
C(5*) C(5'*) C(6*) C(7*) 171(1) yes
C(5*) C(5'*) C(6*) C(11*) -26(6) yes
C(5*) C(6*) C(7*) C(8*) -179(1) yes
C(5*) C(6*) C(11*) C(10*) -177.7(10) yes
C(16*) Pd(1*) C(5'*) C(6*) -29(2) yes
C(16*) Pd(1*) C(5*) C(6*) 51.0(7) yes
C(16*) C(1*) C(12*) C(13*) 5(1) yes
C(16*) C(15*) C(14*) C(13*) 2(1) yes
C(6*) C(7*) C(8*) C(9*) 0(1) yes
C(6*) C(11*) C(10*) C(9*) -4(1) yes
C(7*) C(6*) C(11*) C(10*) 5(1) yes
C(7*) C(8*) C(9*) C(10*) 1(1) yes
C(11*) C(6*) C(7*) C(8*) -2(1) yes
C(11*) C(10*) C(9*) C(8*) 1(1) yes
C(11*) C(10*) C(9*) C(8*) 1(1) yes
